data_4130013
loop_
_publ_author_name
'Wang, Yu'
'Wan, Xian-Kai'
'Ren, Liting'
'Su, Haifeng'
'Li, Gang'
'Malola, Sami'
'Lin, Shuichao'
'Tang, Zichao'
'H\"akkinen, Hannu'
'Teo, Boon K.'
'Wang, Quan-Ming'
'Zheng, Nanfeng'

_publ_section_title
;
 Atomically Precise Alkynyl-Protected Metal Nanoclusters as a Model
 Catalyst: Observation of Promoting Effect of Surface Ligands on Catalysis
 by Metal Nanoparticles.
;
_journal_issue 10
_journal_name_full 'Journal of the American Chemical Society'
_journal_page_first 3278
_journal_page_last 3281
_journal_paper_doi 10.1021/jacs.5b12730
_journal_volume 138
_journal_year 2016
_chemical_formula_moiety 'C272 H170 Ag28 Au34, C7 H8'
_chemical_formula_sum 'C279 H178 Ag28 Au34'
_chemical_formula_weight 13247.42
_space_group_crystal_system monoclinic
_space_group_IT_number 14
_space_group_name_Hall '-P 2ybc'
_space_group_name_H-M_alt 'P 1 21/c 1'
_atom_sites_solution_hydrogens geom
_audit_creation_date 2015-07-18
_audit_creation_method
;
Olex2 1.2-beta
(compiled 2015.01.26 svn.r3150 for OlexSys, GUI svn.r4998)
;
_cell_angle_alpha 90
_cell_angle_beta 102.2164(18)
_cell_angle_gamma 90
_cell_formula_units_Z 4
_cell_length_a 36.8939(6)
_cell_length_b 22.0660(5)
_cell_length_c 39.9832(7)
_cell_measurement_reflns_used 28629
_cell_measurement_temperature 100.01(10)
_cell_measurement_theta_max 70.4140
_cell_measurement_theta_min 3.6650
_cell_volume 31813.3(11)
_computing_cell_refinement
;
CrysAlisPro, Agilent Technologies,
Version 1.171.37.34 (release 22-05-2014 CrysAlis171 .NET)
(compiled May 22 2014,16:03:01)
;
_computing_data_collection
;
CrysAlisPro, Agilent Technologies,
Version 1.171.37.34 (release 22-05-2014 CrysAlis171 .NET)
(compiled May 22 2014,16:03:01)
;
_computing_data_reduction
;
CrysAlisPro, Agilent Technologies,
Version 1.171.37.34 (release 22-05-2014 CrysAlis171 .NET)
(compiled May 22 2014,16:03:01)
;
_computing_molecular_graphics 'Olex2 (Dolomanov et al., 2009)'
_computing_publication_material 'Olex2 (Dolomanov et al., 2009)'
_computing_structure_refinement 'ShelXL (Sheldrick, 2008)'
_diffrn_ambient_environment N~2~
_diffrn_ambient_temperature 100.01(10)
_diffrn_detector 'CCD plate'
_diffrn_detector_area_resol_mean 10.3415
_diffrn_detector_type Atlas
_diffrn_measured_fraction_theta_full 0.997
_diffrn_measured_fraction_theta_max 0.967
_diffrn_measurement_details
;
#__ type_ start__ end____ width___ exp.time_
  1 omega  -47.00    9.00   1.0000   40.0000
omega____ theta____ kappa____ phi______ frames
    -      -41.4924   38.0000  150.0000 56

#__ type_ start__ end____ width___ exp.time_
  2 omega -124.00  -79.00   1.0000   40.0000
omega____ theta____ kappa____ phi______ frames
    -      -41.4924  -99.0000  120.0000 45

#__ type_ start__ end____ width___ exp.time_
  3 omega  -76.00   39.00   1.0000   40.0000
omega____ theta____ kappa____ phi______ frames
    -      -41.4924   19.0000   60.0000 115

#__ type_ start__ end____ width___ exp.time_
  4 omega -109.00  -83.00   1.0000   40.0000
omega____ theta____ kappa____ phi______ frames
    -      -41.4924  -99.0000  -90.0000 26

#__ type_ start__ end____ width___ exp.time_
  5 omega   81.00  164.00   1.0000   60.0000
omega____ theta____ kappa____ phi______ frames
    -      102.9818   61.0000    0.0000 83

#__ type_ start__ end____ width___ exp.time_
  6 omega   39.00   81.00   1.0000   60.0000
omega____ theta____ kappa____ phi______ frames
    -      102.9818  -30.0000 -120.0000 42

#__ type_ start__ end____ width___ exp.time_
  7 omega   27.00   91.00   1.0000   60.0000
omega____ theta____ kappa____ phi______ frames
    -      102.9818  -30.0000   30.0000 64

#__ type_ start__ end____ width___ exp.time_
  8 omega   32.00  131.00   1.0000   60.0000
omega____ theta____ kappa____ phi______ frames
    -      102.9818  -61.0000  120.0000 99

#__ type_ start__ end____ width___ exp.time_
  9 omega   80.00  163.00   1.0000   60.0000
omega____ theta____ kappa____ phi______ frames
    -      102.9818   30.0000  -60.0000 83

#__ type_ start__ end____ width___ exp.time_
 10 omega   46.00  103.00   1.0000   60.0000
omega____ theta____ kappa____ phi______ frames
    -      102.9818  -94.0000   90.0000 57
;
_diffrn_measurement_device 'four-circle diffractometer'
_diffrn_measurement_device_type 'SuperNova, Dual, Cu at zero, Atlas'
_diffrn_measurement_method '\w scans'
_diffrn_orient_matrix_UB_11 -0.0391182000
_diffrn_orient_matrix_UB_12 0.0034187000
_diffrn_orient_matrix_UB_13 -0.0231354000
_diffrn_orient_matrix_UB_21 0.0131974000
_diffrn_orient_matrix_UB_22 -0.0389150000
_diffrn_orient_matrix_UB_23 -0.0271461000
_diffrn_orient_matrix_UB_31 -0.0111122000
_diffrn_orient_matrix_UB_32 -0.0577467000
_diffrn_orient_matrix_UB_33 0.0168839000
_diffrn_radiation_monochromator mirror
_diffrn_radiation_probe x-ray
_diffrn_radiation_type CuK\a
_diffrn_radiation_wavelength 1.54184
_diffrn_reflns_av_R_equivalents 0.0586
_diffrn_reflns_av_unetI/netI 0.0778
_diffrn_reflns_Laue_measured_fraction_full 0.997
_diffrn_reflns_Laue_measured_fraction_max 0.967
_diffrn_reflns_limit_h_max 44
_diffrn_reflns_limit_h_min -44
_diffrn_reflns_limit_k_max 15
_diffrn_reflns_limit_k_min -27
_diffrn_reflns_limit_l_max 48
_diffrn_reflns_limit_l_min -48
_diffrn_reflns_number 129151
_diffrn_reflns_point_group_measured_fraction_full 0.997
_diffrn_reflns_point_group_measured_fraction_max 0.967
_diffrn_reflns_theta_full 67.684
_diffrn_reflns_theta_max 71.699
_diffrn_reflns_theta_min 3.182
_diffrn_source 'sealed X-ray tube'
_diffrn_source_type 'SuperNova (Cu) X-ray Source'
_exptl_absorpt_coefficient_mu 42.365
_exptl_absorpt_correction_T_max 1.00000
_exptl_absorpt_correction_T_min 0.16996
_exptl_absorpt_correction_type multi-scan
_exptl_absorpt_process_details
;
CrysAlisPro, Agilent Technologies,
Version 1.171.37.34 (release 22-05-2014 CrysAlis171 .NET)
(compiled May 22 2014,16:03:01)
Empirical absorption correction using spherical harmonics,
 implemented in SCALE3 ABSPACK scaling algorithm.
;
_exptl_crystal_density_diffrn 2.766
_exptl_crystal_description
;
;
_exptl_crystal_F_000 23416
_refine_diff_density_max 3.244
_refine_diff_density_min -2.447
_refine_diff_density_rms 0.304
_refine_ls_extinction_method none
_refine_ls_goodness_of_fit_ref 1.066
_refine_ls_hydrogen_treatment constr
_refine_ls_matrix_type full
_refine_ls_number_parameters 2873
_refine_ls_number_reflns 60204
_refine_ls_number_restraints 347
_refine_ls_restrained_S_all 1.064
_refine_ls_R_factor_all 0.0935
_refine_ls_R_factor_gt 0.0604
_refine_ls_shift/su_max 0.103
_refine_ls_shift/su_mean 0.005
_refine_ls_structure_factor_coef Fsqd
_refine_ls_weighting_details 'w=1/[\s^2^(Fo^2^)+(0.0731P)^2^+215.2500P] where P=(Fo^2^+2Fc^2^)/3'
_refine_ls_weighting_scheme calc
_refine_ls_wR_factor_gt 0.1484
_refine_ls_wR_factor_ref 0.1666
_reflns_Friedel_coverage 0.000
_reflns_number_gt 41811
_reflns_number_total 60204
_reflns_threshold_expression 'I > 2\s(I)'
_cod_data_source_file ja5b12730_si_002.cif
_cod_data_source_block wy140916-2
_cod_original_cell_volume 31813.2(11)
_cod_database_code 4130013
_shelx_space_group_comment
;
The symmetry employed for this shelxl refinement is uniquely defined
by the following loop, which should always be used as a source of
symmetry information in preference to the above space-group names.
They are only intended as comments.
;
_reflns_odcompleteness_completeness 99.91
_reflns_odcompleteness_iscentric 1
_reflns_odcompleteness_theta 64.99
_olex2_refinement_description
;
1. Fixed Uiso
 At 1.2 times of:
  All C(H) groups
 At 1.5 times of:
  All C(H,H,H) groups
2. Restrained distances
 C9BA-C210
 1.45 with sigma of 0.02
 C36-C18
 1.21 with sigma of 0.02
 C27-C71
 1.2 with sigma of 0.02
 C71-C164
 1.4 with sigma of 0.02
 C107-C189
 1.4 with sigma of 0.02
 C69-C179
 1.45 with sigma of 0.02
 C69-C179
 1.4 with sigma of 0.02
 C112-C69
 2.45 with sigma of 0.04
 C69-C300
 2.45 with sigma of 0.04
3. Rigid bond restraints
 C142, C310, C330, C421, C256, C264, C361, C483, C7, C7BA, C0BA, C42
 with sigma for 1-2 distances of 0.01 and sigma for 1-3 distances of 0.01
 C265, C306
 with sigma for 1-2 distances of 0.01 and sigma for 1-3 distances of 0.01
 C358, C290
 with sigma for 1-2 distances of 0.01 and sigma for 1-3 distances of 0.01
 C83, C421
 with sigma for 1-2 distances of 0.01 and sigma for 1-3 distances of 0.01
 C268, C275
 with sigma for 1-2 distances of 0.01 and sigma for 1-3 distances of 0.01
 C275, C286
 with sigma for 1-2 distances of 0.01 and sigma for 1-3 distances of 0.01
 C18, C36
 with sigma for 1-2 distances of 0.01 and sigma for 1-3 distances of 0.01
 C165, C176
 with sigma for 1-2 distances of 0.01 and sigma for 1-3 distances of 0.01
 C297, C338
 with sigma for 1-2 distances of 0.01 and sigma for 1-3 distances of 0.01
 C122, C338
 with sigma for 1-2 distances of 0.01 and sigma for 1-3 distances of 0.01
 C57, C3CA
 with sigma for 1-2 distances of 0.01 and sigma for 1-3 distances of 0.01
 C248, C89
 with sigma for 1-2 distances of 0.01 and sigma for 1-3 distances of 0.01
 Au0X, C36
 with sigma for 1-2 distances of 0.01 and sigma for 1-3 distances of 0.01
 C0DA, C69
 with sigma for 1-2 distances of 0.01 and sigma for 1-3 distances of 0.01
 C12, C107
 with sigma for 1-2 distances of 0.01 and sigma for 1-3 distances of 0.01
 C27, C71
 with sigma for 1-2 distances of 0.01 and sigma for 1-3 distances of 0.01
 C71, C164
 with sigma for 1-2 distances of 0.01 and sigma for 1-3 distances of 0.01
 C252, C271, C134, C189, C280, C345, C364, C298, C187, C290, C72, C90, C10, C43
 with sigma for 1-2 distances of 0.01 and sigma for 1-3 distances of 0.01
 C96, C279, C334, C118, C229, C320, C408, C144, C144, C159, C166, C205, C208,
 C295, C210, C210, C343, C343, C361, C314, C255, C8BA, C9BA, C9BA
 with sigma for 1-2 distances of 0.01 and sigma for 1-3 distances of 0.01
 C107, C189
 with sigma for 1-2 distances of 0.01 and sigma for 1-3 distances of 0.01
 C310, C421, C113, C176, C197, C215, C118, C305, C320, C296, C163, C207, C221,
 C254, C247, C266, C277, C304, C483, C314
 with sigma for 1-2 distances of 0.01 and sigma for 1-3 distances of 0.01
 C106, C110, C279, C306, C117, C165, C125, C201, C204, C268, C274, C274, C189,
 C296, C136, C140, C159, C183, C191, C205, C207, C130, C0AA, C256, C285, C303,
 C104, C298, C187, C1AA, C14, C16
 with sigma for 1-2 distances of 0.01 and sigma for 1-3 distances of 0.01
 C179, C112
 with sigma for 1-2 distances of 0.01 and sigma for 1-3 distances of 0.01
 C112, C200
 with sigma for 1-2 distances of 0.01 and sigma for 1-3 distances of 0.01
 C200, C5AA, C5DA, C0BA
 with sigma for 1-2 distances of 0.01 and sigma for 1-3 distances of 0.01
 C74, C300, C46, C72
 with sigma for 1-2 distances of 0.01 and sigma for 1-3 distances of 0.01
 C69, C179
 with sigma for 1-2 distances of 0.01 and sigma for 1-3 distances of 0.01
4. Uiso/Uaniso restraints and constraints
Uanis(C139) \\sim Ueq: with sigma of 0.1 and sigma for terminal atoms of 0.2
Uanis(C204) \\sim Ueq, Uanis(C268) \\sim Ueq, Uanis(C275) \\sim Ueq,
Uanis(C286) \\sim Ueq, Uanis(C125) \\sim Ueq, Uanis(C201) \\sim Ueq: with sigma
of 0.1 and sigma for terminal atoms of 0.2
Uanis(C343) \\sim Ueq, Uanis(C255) \\sim Ueq, Uanis(C314) \\sim Ueq,
Uanis(C210) \\sim Ueq, Uanis(C361) \\sim Ueq, Uanis(C483) \\sim Ueq: with sigma
of 0.1 and sigma for terminal atoms of 0.2
Uanis(C36) \\sim Ueq, Uanis(C338) \\sim Ueq, Uanis(C361) \\sim Ueq: with sigma
of 0.1 and sigma for terminal atoms of 0.2
Uanis(C86) \\sim Ueq, Uanis(C297) \\sim Ueq: with sigma of 0.1 and sigma for
terminal atoms of 0.2
Uanis(C83) \\sim Ueq, Uanis(C36) \\sim Ueq, Uanis(C197) \\sim Ueq, Uanis(C338)
\\sim Ueq: with sigma of 0.1 and sigma for terminal atoms of 0.2
Uanis(C179) \\sim Ueq, Uanis(C421) \\sim Ueq: with sigma of 0.1 and sigma for
terminal atoms of 0.2
Uanis(C200) \\sim Ueq: with sigma of 0.1 and sigma for terminal atoms of 0.2
Uanis(C36) \\sim Ueq, Uanis(C1CA) \\sim Ueq, Uanis(C5AA) \\sim Ueq, Uanis(C9BA)
\\sim Ueq, Uanis(C42) \\sim Ueq, Uanis(C54) \\sim Ueq, Uanis(C208) \\sim Ueq,
Uanis(C223) \\sim Ueq, Uanis(C252) \\sim Ueq, Uanis(C290) \\sim Ueq,
Uanis(C336) \\sim Ueq, Uanis(C358) \\sim Ueq, Uanis(C364) \\sim Ueq,
Uanis(C421) \\sim Ueq, Uanis(C483) \\sim Ueq, Uanis(C104) \\sim Ueq,
Uanis(C142) \\sim Ueq, Uanis(C187) \\sim Ueq, Uanis(C210) \\sim Ueq,
Uanis(C238) \\sim Ueq: with sigma of 0.1 and sigma for terminal atoms of 0.2
Uanis(C36) \\sim Ueq, Uanis(C139) \\sim Ueq, Uanis(C197) \\sim Ueq, Uanis(C338)
\\sim Ueq, Uanis(C179) \\sim Ueq, Uanis(C189) \\sim Ueq, Uanis(C271) \\sim Ueq,
Uanis(C320) \\sim Ueq, Uanis(C7BA) \\sim Ueq: with sigma of 0.1 and sigma for
terminal atoms of 0.2
Uanis(C197) = Uanis(C164)
Uanis(C134) = Uanis(C189)
Uanis(C179) = Uanis(C112)
5.a Aromatic/amide H refined with riding coordinates:
 C9AA(H9AA), C49(H49), C51(H51), C52(H52), C3CA(H3CA), C128(H128), C182(H182),
 C327(H327), C213(H213), C64(H64), C66(H66), C73(H73), C76(H76), C78(H78),
 C5CA(H5CA), C80(H80), C83(H83), C223(H223), C310(H310), C330(H330), C421(H421),
  C91(H91), C94(H94), C96(H96), C102(H102), C103(H103), C105(H105), C220(H220),
 C225(H225), C236(H236), C246(H246), C336(H336), C108(H108), C110(H110),
 C111(H111), C112(H112), C200(H200), C5AA(H5AA), C74(H74), C300(H300),
 C126(H126), C279(H279), C334(H334), C265(H265), C306(H306), C114(H114),
 C117(H117), C165(H165), C176(H176), C197(H197), C215(H215), C118(H118),
 C229(H229), C252(H252), C271(H271), C283(H283), C119(H119), C170(H170),
 C185(H185), C238(H238), C297(H297), C338(H338), C123(H123), C124(H124),
 C125(H125), C204(H204), C268(H268), C275(H275), C286(H286), C132(H132),
 C133(H133), C320(H320), C408(H408), C274(H274), C134(H134), C296(H296),
 C136(H136), C137(H137), C139(H139), C141(H141), C143(H143), C144(H144),
 C145(H145), C148(H148), C0CA(H0CA), C150(H150), C153(H153), C154(H154),
 C157(H157), C158(H158), C159(H159), C161(H161), C163(H163), C166(H166),
 C167(H167), C168(H168), C169(H169), C172(H172), C173(H173), C177(H177),
 C178(H178), C181(H181), C183(H183), C184(H184), C186(H186), C188(H188),
 C191(H191), C192(H192), C194(H194), C195(H195), C196(H196), C199(H199),
 C205(H205), C207(H207), C208(H208), C214(H214), C218(H218), C221(H221),
 C63(H63), C130(H130), C0AA(H0AA), C254(H254), C222(H222), C224(H224),
 C226(H226), C228(H228), C232(H232), C233(H233), C241(H241), C245(H245),
 C247(H247), C256(H256), C264(H264), C266(H266), C272(H272), C277(H277),
 C280(H280), C282(H282), C285(H285), C288(H288), C295(H295), C302(H302),
 C248(H248), C89(H89), C58(H58), C237(H237), C303(H303), C304(H304), C321(H321),
  C343(H343), C361(H361), C483(H483), C314(H314), C255(H255), C345(H345),
 C358(H358), C364(H364), C298(H298), C187(H187), C290(H290), C7(H7), C44(H44),
 C46(H46), C72(H72), C90(H90), C19(H19), C22(H22), C5DA(H5DA), C0BA(H0BA),
 C42(H42), C10(H10), C14(H14), C17(H17), C39(H39), C43(H43)
5.b Fitted hexagon refined as free rotating group:
 C57(C3CA,C128,C182,C327,C213), C83(C142,C223,C310,C330,C421), C106(C220,C225,
 C236,C246,C336), C113(C126,C279,C334,C265,C306), C117(C164,C165,C176,C197,
 C215), C118(C229,C252,C271,C283,C305), C122(C170,C185,C238,C297,C338),
 C125(C201,C204,C268,C275,C286), C221(C6DA,C63,C130,C0AA,C254), C302(C248,C89,
 C58,C3BA,C237), C210(C343,C361,C483,C314,C255), C358(C104,C364,C298,C187,C290),
  C7(C7BA,C44,C46,C72,C90), C19(C6AA,C22,C5DA,C0BA,C42), C10(C14,C16,C17,C39,
 C43)
5.c Idealised Me refined as rotating group:
 C60(H60A,H60B,H60C)
;
_shelx_shelxl_version_number 2014/7
_olex2_submission_special_instructions 'No special instructions were received'
_platon_squeeze_void_probe_radius 1.20

loop_
_space_group_symop_operation_xyz
'x, y, z'
'-x, y+1/2, -z+1/2'
'-x, -y, -z'
'x, -y-1/2, z-1/2'

loop_
_atom_site_label
_atom_site_type_symbol
_atom_site_fract_x
_atom_site_fract_y
_atom_site_fract_z
_atom_site_U_iso_or_equiv
_atom_site_adp_type
_atom_site_occupancy
_atom_site_site_symmetry_order
_atom_site_calc_flag
_atom_site_refinement_flags_posn
_atom_site_refinement_flags_adp
Au01 Au 0.69622(2) 0.58496(2) 0.63183(2) 0.03529(9) Uani 1 1 d . .
Au02 Au 0.75355(2) 0.51802(2) 0.67764(2) 0.03450(9) Uani 1 1 d . .
Au03 Au 0.75828(2) 0.64136(2) 0.67119(2) 0.03517(9) Uani 1 1 d . .
Au04 Au 0.79626(2) 0.46641(2) 0.63546(2) 0.03531(9) Uani 1 1 d . .
Au05 Au 0.71824(2) 0.47148(2) 0.61606(2) 0.03429(9) Uani 1 1 d . .
Au06 Au 0.82088(2) 0.57404(2) 0.66975(2) 0.03545(9) Uani 1 1 d . .
Au07 Au 0.69232(2) 0.54385(2) 0.55911(2) 0.03742(10) Uani 1 1 d . .
Au08 Au 0.83214(2) 0.66279(2) 0.56944(2) 0.03834(10) Uani 1 1 d . .
Au09 Au 0.80406(2) 0.68417(2) 0.62897(2) 0.03719(10) Uani 1 1 d . .
Au0A Au 0.76799(2) 0.73091(2) 0.56396(2) 0.03819(10) Uani 1 1 d . .
Au0B Au 0.72374(2) 0.69267(2) 0.60760(2) 0.03734(10) Uani 1 1 d . .
Au0C Au 0.70977(2) 0.65804(2) 0.53354(2) 0.03865(10) Uani 1 1 d . .
Au0D Au 0.81422(2) 0.55029(2) 0.53636(2) 0.03896(10) Uani 1 1 d . .
Au0E Au 0.75985(2) 0.47255(2) 0.56430(2) 0.03888(10) Uani 1 1 d . .
Au0F Au 0.83402(2) 0.55518(2) 0.60595(2) 0.03876(10) Uani 1 1 d . .
Au0G Au 0.73830(2) 0.55193(2) 0.51052(2) 0.03912(10) Uani 1 1 d . .
Au0H Au 0.77735(2) 0.65743(2) 0.50976(2) 0.03943(10) Uani 1 1 d . .
Au0I Au 0.75206(2) 0.69851(2) 0.74189(2) 0.04724(11) Uani 1 1 d . .
Au0J Au 0.84999(2) 0.77887(2) 0.66753(2) 0.04912(12) Uani 1 1 d . .
Au0K Au 0.67644(2) 0.78976(2) 0.61789(2) 0.04820(12) Uani 1 1 d . .
Au0L Au 0.61695(2) 0.51731(2) 0.52685(2) 0.04819(12) Uani 1 1 d . .
Au0M Au 0.67174(2) 0.35991(2) 0.63221(2) 0.04792(12) Uani 1 1 d . .
Au0N Au 0.88112(2) 0.57744(2) 0.73350(2) 0.04716(12) Uani 1 1 d . .
Au0O Au 0.74514(2) 0.46693(2) 0.74321(2) 0.05249(13) Uani 1 1 d . .
Au0P Au 0.65534(2) 0.72359(2) 0.47164(2) 0.05150(13) Uani 1 1 d . .
Au0Q Au 0.75697(2) 0.35027(2) 0.53508(2) 0.05268(13) Uani 1 1 d . .
Au0R Au 0.82268(2) 0.34209(2) 0.67105(2) 0.05194(12) Uani 1 1 d . .
Au0S Au 0.62735(2) 0.59127(2) 0.66668(2) 0.05465(13) Uani 1 1 d . .
Au0T Au 0.77036(2) 0.86869(2) 0.54267(2) 0.05525(13) Uani 1 1 d . .
Au0U Au 0.90783(2) 0.51682(3) 0.61459(2) 0.05742(14) Uani 1 1 d . .
Au0V Au 0.78516(2) 0.70976(2) 0.44352(2) 0.05778(13) Uani 1 1 d . .
Au0W Au 0.71740(2) 0.49731(2) 0.43685(2) 0.05921(14) Uani 1 1 d . .
Au0X Au 0.89599(2) 0.75214(3) 0.54929(2) 0.06241(15) Uani 1 1 d . U
Au0Y Au 0.86289(2) 0.50571(3) 0.48889(2) 0.06474(14) Uani 1 1 d . .
Ag0Z Ag 0.67855(2) 0.47735(3) 0.67145(2) 0.03944(17) Uani 1 1 d . .
Ag10 Ag 0.64044(2) 0.50265(3) 0.60223(2) 0.03981(18) Uani 1 1 d . .
Ag11 Ag 0.70691(2) 0.58564(4) 0.70788(2) 0.04148(18) Uani 1 1 d . .
Ag12 Ag 0.75038(2) 0.39498(3) 0.67363(2) 0.04147(18) Uani 1 1 d . .
Ag13 Ag 0.65343(2) 0.64820(3) 0.57372(2) 0.04026(18) Uani 1 1 d . .
Ag14 Ag 0.79340(2) 0.57793(3) 0.73351(2) 0.04020(18) Uani 1 1 d . .
Ag15 Ag 0.81980(2) 0.45936(3) 0.71047(2) 0.04007(18) Uani 1 1 d . .
Ag16 Ag 0.82974(2) 0.68084(4) 0.70752(2) 0.04178(18) Uani 1 1 d . .
Ag17 Ag 0.75592(2) 0.36646(3) 0.60464(2) 0.04345(19) Uani 1 1 d . .
Ag18 Ag 0.76107(2) 0.58918(3) 0.59328(2) 0.04147(18) Uani 1 1 d . .
Ag19 Ag 0.69519(2) 0.78013(3) 0.54954(2) 0.04331(19) Uani 1 1 d . .
Ag1A Ag 0.87213(2) 0.47891(4) 0.66848(2) 0.04424(19) Uani 1 1 d . .
Ag1B Ag 0.83349(2) 0.43788(4) 0.57864(2) 0.04503(19) Uani 1 1 d . .
Ag1C Ag 0.68988(2) 0.69437(4) 0.66678(2) 0.04534(19) Uani 1 1 d . .
Ag1D Ag 0.73342(2) 0.76322(3) 0.49494(2) 0.04420(19) Uani 1 1 d . .
Ag1E Ag 0.71484(2) 0.64320(4) 0.45932(2) 0.0472(2) Uani 1 1 d . .
Ag1F Ag 0.81803(2) 0.76253(4) 0.52029(2) 0.04624(19) Uani 1 1 d . .
Ag1G Ag 0.66263(2) 0.57745(4) 0.48959(2) 0.0470(2) Uani 1 1 d . .
Ag1H Ag 0.78195(2) 0.45051(4) 0.49705(2) 0.0469(2) Uani 1 1 d . .
Ag1I Ag 0.76669(2) 0.76565(4) 0.67635(2) 0.0478(2) Uani 1 1 d . .
Ag1J Ag 0.83549(2) 0.78258(4) 0.59413(2) 0.04616(19) Uani 1 1 d . .
Ag1K Ag 0.67885(2) 0.41030(4) 0.56058(2) 0.0473(2) Uani 1 1 d . .
Ag1L Ag 0.75894(2) 0.81778(4) 0.61142(2) 0.0491(2) Uani 1 1 d . .
Ag1M Ag 0.84789(2) 0.64655(4) 0.49703(2) 0.0490(2) Uani 1 1 d . .
Ag1N Ag 0.69652(2) 0.44691(4) 0.49970(2) 0.0535(2) Uani 1 1 d . .
Ag1O Ag 0.78742(2) 0.56583(4) 0.46266(2) 0.0519(2) Uani 1 1 d . .
Ag1P Ag 0.87850(2) 0.64566(4) 0.64437(2) 0.0543(2) Uani 1 1 d . .
Ag1Q Ag 0.88945(2) 0.59276(4) 0.55682(2) 0.0562(2) Uani 1 1 d . .
C1 C 0.8188(3) 0.6443(5) 0.8140(2) 0.048(3) Uani 1 1 d . .
C1BA C 0.6668(3) 0.8064(4) 0.4877(3) 0.047(3) Uani 1 1 d . .
C3 C 0.6323(3) 0.3873(5) 0.5915(2) 0.044(3) Uani 1 1 d . .
C4 C 0.7117(3) 0.6474(5) 0.7537(2) 0.056(3) Uani 1 1 d . .
C2BA C 0.6399(3) 0.7611(5) 0.5770(3) 0.051(3) Uani 1 1 d . .
C6 C 0.5602(2) 0.6418(5) 0.5941(3) 0.044(3) Uani 1 1 d . .
C5BA C 0.6015(2) 0.5753(5) 0.5590(3) 0.050(3) Uani 1 1 d . .
C8 C 0.7241(3) 0.3000(5) 0.6982(3) 0.049(3) Uani 1 1 d . .
C9 C 0.8330(3) 0.6268(5) 0.7876(3) 0.050(3) Uani 1 1 d . .
C6CA C 0.6144(3) 0.7506(6) 0.5521(3) 0.053(3) Uani 1 1 d . .
C11 C 0.9162(3) 0.5412(6) 0.7074(2) 0.050(3) Uani 1 1 d . .
C12 C 0.7994(4) 0.4693(6) 0.7643(3) 0.064(3) Uani 1 1 d . U
C13 C 0.6106(3) 0.5055(6) 0.6525(2) 0.052(3) Uani 1 1 d . .
C7CA C 0.6867(3) 0.6198(6) 0.7633(3) 0.058(3) Uani 1 1 d . .
C15 C 0.6213(3) 0.6058(5) 0.4323(3) 0.056(3) Uani 1 1 d . .
C8CA C 0.5689(3) 0.4010(5) 0.5476(3) 0.052(3) Uani 1 1 d . .
C9CA C 0.8914(3) 0.7242(5) 0.6871(3) 0.049(3) Uani 1 1 d . .
C18 C 0.8918(3) 0.8583(4) 0.6026(3) 0.057(3) Uani 1 1 d D U
C7AA C 0.7293(3) 0.8846(5) 0.5671(3) 0.052(3) Uani 1 1 d . .
C20 C 0.6037(3) 0.3965(5) 0.5726(2) 0.053(3) Uani 1 1 d . .
C21 C 0.8521(3) 0.6128(6) 0.7655(3) 0.061(4) Uani 1 1 d . .
C8AA C 0.8652(3) 0.3813(5) 0.7028(3) 0.056(3) Uani 1 1 d . .
C23 C 0.7949(3) 0.7533(6) 0.7376(2) 0.051(3) Uani 1 1 d . .
C24 C 0.9135(3) 0.6799(6) 0.4475(3) 0.061(3) Uani 1 1 d . .
C25 C 0.7228(3) 0.4106(5) 0.4536(3) 0.054(3) Uani 1 1 d . .
C26 C 0.5846(3) 0.6081(6) 0.5753(3) 0.061(3) Uani 1 1 d . .
C27 C 0.7542(3) 0.7850(4) 0.4467(2) 0.049(3) Uani 1 1 d D U
C4DA C 0.5906(3) 0.4629(7) 0.6473(3) 0.066(4) Uani 1 1 d . .
C29 C 0.7867(3) 0.2918(5) 0.6397(3) 0.052(3) Uani 1 1 d . .
C30 C 0.7115(4) 0.5765(6) 0.4134(3) 0.069(4) Uani 1 1 d . .
C31 C 0.8113(3) 0.3600(5) 0.5338(2) 0.049(3) Uani 1 1 d . .
C32 C 0.7386(4) 0.2116(5) 0.6032(3) 0.064(4) Uani 1 1 d . .
C33 C 0.7038(3) 0.3239(5) 0.6735(3) 0.057(3) Uani 1 1 d . .
C34 C 0.6640(3) 0.8592(6) 0.4929(3) 0.062(4) Uani 1 1 d . .
C35 C 0.9739(3) 0.5039(7) 0.6831(3) 0.063(4) Uani 1 1 d . .
C36 C 0.8910(2) 0.8155(4) 0.5844(2) 0.050(2) Uani 1 1 d D U
C37 C 0.7654(3) 0.2573(4) 0.6217(3) 0.048(3) Uani 1 1 d . .
C9AA C 0.4996(3) 0.4081(6) 0.5057(4) 0.071(4) Uani 1 1 d . .
H9AA H 0.4757 0.4108 0.4913 0.086 Uiso 1 1 calc R .
C0DA C 0.9253(3) 0.6011(6) 0.6160(3) 0.058(3) Uani 1 1 d . U
C1CA C 0.6903(3) 0.4556(7) 0.7313(3) 0.085(4) Uani 1 1 d . U
C2CA C 0.7088(4) 0.6239(6) 0.3960(2) 0.069(4) Uani 1 1 d . .
C1DA C 0.7104(3) 0.8235(5) 0.6608(3) 0.062(3) Uani 1 1 d . .
C45 C 0.8440(4) 0.3546(5) 0.5344(3) 0.059(3) Uani 1 1 d . .
C4BA C 0.8941(3) 0.9128(5) 0.6217(3) 0.065(4) Uani 1 1 d . .
C47 C 0.6360(3) 0.6469(6) 0.4470(3) 0.063(4) Uani 1 1 d . .
C49 C 0.5097(4) 0.4481(6) 0.5317(3) 0.072(4) Uani 1 1 d . .
H49 H 0.4927 0.4784 0.5353 0.086 Uiso 1 1 calc R .
C51 C 0.6805(4) 0.7202(6) 0.3722(3) 0.077(4) Uani 1 1 d . .
H51 H 0.6649 0.7190 0.3882 0.092 Uiso 1 1 calc R .
C52 C 0.7908(3) 0.6055(6) 0.8251(3) 0.065(4) Uani 1 1 d . .
H52 H 0.7831 0.5689 0.8132 0.078 Uiso 1 1 calc R .
C53 C 0.8340(3) 0.8675(5) 0.4995(3) 0.061(4) Uani 1 1 d . .
C54 C 0.6765(4) 0.2982(5) 0.5356(3) 0.067(4) Uani 1 1 d . U
C55 C 0.6295(3) 0.4606(6) 0.4927(3) 0.061(4) Uani 1 1 d . .
C56 C 0.7288(4) 0.3550(6) 0.4551(3) 0.065(4) Uani 1 1 d . .
C57 C 0.86059(17) 0.8733(3) 0.47787(17) 0.067(4) Uani 1 1 d . U
C3CA C 0.8480(2) 0.8703(4) 0.44260(18) 0.065(4) Uani 1 1 d G U
H3CA H 0.8227 0.8614 0.4332 0.078 Uiso 1 1 calc R .
C128 C 0.8723(3) 0.8805(5) 0.42102(19) 0.108(6) Uani 1 1 d G .
H128 H 0.8637 0.8785 0.3969 0.129 Uiso 1 1 calc R .
C182 C 0.9094(3) 0.8936(5) 0.4347(3) 0.100(5) Uani 1 1 d G .
H182 H 0.9260 0.9005 0.4200 0.120 Uiso 1 1 calc R .
C327 C 0.92199(19) 0.8965(5) 0.4700(3) 0.154(8) Uani 1 1 d G .
H327 H 0.9473 0.9055 0.4793 0.185 Uiso 1 1 calc R .
C213 C 0.89761(18) 0.8864(4) 0.4916(2) 0.103(6) Uani 1 1 d G .
H213 H 0.9062 0.8884 0.5157 0.124 Uiso 1 1 calc R .
C2DA C 0.9415(3) 0.5234(5) 0.6955(3) 0.059(3) Uani 1 1 d . .
C61 C 0.8935(3) 0.3752(6) 0.6170(3) 0.065(4) Uani 1 1 d . .
C62 C 0.9057(3) 0.6913(6) 0.4816(3) 0.067(4) Uani 1 1 d . .
C64 C 0.9761(3) 0.4410(7) 0.6730(3) 0.073(4) Uani 1 1 d . .
H64 H 0.9580 0.4115 0.6752 0.087 Uiso 1 1 calc R .
C65 C 0.9019(3) 0.7054(7) 0.5097(3) 0.073(4) Uani 1 1 d . .
C66 C 0.5596(4) 0.3588(6) 0.5212(3) 0.070(4) Uani 1 1 d . .
H66 H 0.5766 0.3284 0.5177 0.084 Uiso 1 1 calc R .
C67 C 0.5643(3) 0.4136(5) 0.6421(3) 0.059(3) Uani 1 1 d . .
C4CA C 0.6610(3) 0.4370(7) 0.7274(3) 0.075(4) Uani 1 1 d . .
C69 C 0.9446(2) 0.6478(4) 0.6208(3) 0.063(3) Uani 1 1 d D U
C70 C 0.7290(3) 0.2915(5) 0.4558(3) 0.063(3) Uani 1 1 d . .
C71 C 0.7382(3) 0.8318(4) 0.4411(3) 0.065(3) Uani 1 1 d D U
C6BA C 0.9194(4) 0.7042(6) 0.7052(3) 0.066(4) Uani 1 1 d . .
C73 C 0.5694(4) 0.6930(6) 0.6107(4) 0.080(4) Uani 1 1 d . .
H73 H 0.5938 0.7082 0.6124 0.096 Uiso 1 1 calc R .
C4AA C 0.7034(4) 0.6737(6) 0.3725(3) 0.071(4) Uani 1 1 d . .
C75 C 0.7031(4) 0.9067(6) 0.5774(3) 0.073(4) Uani 1 1 d . .
C76 C 0.9425(4) 0.6398(7) 0.4415(4) 0.089(5) Uani 1 1 d . .
H76 H 0.9568 0.6168 0.4597 0.107 Uiso 1 1 calc R .
C77 C 0.8943(4) 0.3090(6) 0.6213(3) 0.074(4) Uani 1 1 d . .
C78 C 0.5243(4) 0.3626(6) 0.5000(4) 0.076(4) Uani 1 1 d . .
H78 H 0.5170 0.3346 0.4818 0.091 Uiso 1 1 calc R .
C5CA C 0.6310(4) 0.2468(5) 0.5644(4) 0.079(5) Uani 1 1 d . .
H5CA H 0.6417 0.2632 0.5863 0.095 Uiso 1 1 calc R .
C80 C 0.9100(3) 0.3797(6) 0.5383(3) 0.069(4) Uani 1 1 d . .
H80 H 0.9059 0.4211 0.5427 0.083 Uiso 1 1 calc R .
C81 C 0.6277(3) 0.4265(6) 0.4680(3) 0.064(4) Uani 1 1 d . .
C83 C 0.7356(2) 0.9572(4) 0.70574(19) 0.175(12) Uani 1 1 d . U
H83 H 0.7295 0.9701 0.6826 0.210 Uiso 1 1 calc R .
C142 C 0.7348(3) 0.8959(4) 0.7136(2) 0.080(5) Uani 1 1 d G U
C223 C 0.7437(4) 0.8769(5) 0.7475(3) 0.145(9) Uani 1 1 d G U
H223 H 0.7431 0.8350 0.7528 0.173 Uiso 1 1 calc R .
C310 C 0.7535(4) 0.9193(6) 0.7736(2) 0.130(7) Uani 1 1 d G U
H310 H 0.7596 0.9063 0.7967 0.157 Uiso 1 1 calc R .
C330 C 0.7544(4) 0.9805(6) 0.7657(2) 0.181(9) Uani 1 1 d G U
H330 H 0.7611 1.0095 0.7836 0.217 Uiso 1 1 calc R .
C421 C 0.7454(3) 0.9995(4) 0.7318(2) 0.238(15) Uani 1 1 d G U
H421 H 0.7460 1.0414 0.7265 0.286 Uiso 1 1 calc R .
C7DA C 0.6450(4) 0.2596(5) 0.5343(4) 0.071(4) Uani 1 1 d . .
C86 C 0.9103(3) 0.5361(6) 0.5149(3) 0.072(3) Uani 1 1 d . U
C88 C 0.7233(3) 0.8534(6) 0.6855(3) 0.057(3) Uani 1 1 d . .
C91 C 0.7414(5) 0.1930(6) 0.5703(4) 0.093(6) Uani 1 1 d . .
H91 H 0.7594 0.2107 0.5595 0.112 Uiso 1 1 calc R .
C92 C 0.8956(3) 0.3882(6) 0.7208(4) 0.073(4) Uani 1 1 d . .
C93 C 0.6581(4) 0.5888(7) 0.7764(3) 0.080(4) Uani 1 1 d . .
C94 C 0.5444(3) 0.4457(5) 0.5531(3) 0.061(4) Uani 1 1 d . .
H94 H 0.5513 0.4741 0.5712 0.073 Uiso 1 1 calc R .
C95 C 0.8234(4) 0.7818(6) 0.7437(3) 0.064(4) Uani 1 1 d . .
C96 C 0.7132(4) 0.1847(6) 0.6184(4) 0.075(4) Uani 1 1 d . U
H96 H 0.7112 0.1990 0.6403 0.090 Uiso 1 1 calc R .
C97 C 0.6013(3) 0.5605(6) 0.4101(4) 0.083(5) Uani 1 1 d . .
C99 C 0.9565(4) 0.6887(6) 0.7276(4) 0.080(5) Uani 1 1 d . .
C100 C 0.7050(4) 0.3276(6) 0.5341(3) 0.070(4) Uani 1 1 d . .
C101 C 0.8801(4) 0.3402(7) 0.5327(4) 0.073(4) Uani 1 1 d . .
C102 C 0.6772(6) 0.7687(8) 0.3515(4) 0.113(7) Uani 1 1 d . .
H102 H 0.6625 0.8027 0.3547 0.135 Uiso 1 1 calc R .
C103 C 0.5753(4) 0.3570(7) 0.6439(4) 0.085(5) Uani 1 1 d . .
H103 H 0.6011 0.3486 0.6507 0.102 Uiso 1 1 calc R .
C105 C 0.8244(4) 0.6986(7) 0.8307(3) 0.081(5) Uani 1 1 d . .
H105 H 0.8422 0.7256 0.8249 0.097 Uiso 1 1 calc R .
C106 C 0.7990(2) 0.9635(3) 0.6439(2) 0.102(5) Uani 1 1 d . U
C220 C 0.7876(4) 0.9948(4) 0.6133(2) 0.116(7) Uani 1 1 d G .
H220 H 0.7819 0.9733 0.5923 0.140 Uiso 1 1 calc R .
C225 C 0.7844(4) 1.0575(4) 0.6135(3) 0.176(9) Uani 1 1 d G .
H225 H 0.7766 1.0789 0.5926 0.211 Uiso 1 1 calc R .
C236 C 0.7927(4) 1.0890(3) 0.6443(4) 0.150(10) Uani 1 1 d G .
H236 H 0.7906 1.1319 0.6445 0.180 Uiso 1 1 calc R .
C246 C 0.8042(5) 1.0577(5) 0.6749(3) 0.217(12) Uani 1 1 d G .
H246 H 0.8099 1.0792 0.6960 0.260 Uiso 1 1 calc R .
C336 C 0.8073(4) 0.9949(5) 0.6747(2) 0.184(12) Uani 1 1 d G U
H336 H 0.8152 0.9735 0.6956 0.221 Uiso 1 1 calc R .
C107 C 0.8300(3) 0.4600(7) 0.7827(3) 0.091(5) Uani 1 1 d D U
C108 C 0.8665(4) 0.2709(7) 0.6127(4) 0.080(5) Uani 1 1 d . .
H108 H 0.8425 0.2864 0.6032 0.096 Uiso 1 1 calc R .
C109 C 0.8936(3) 0.4306(6) 0.6156(3) 0.053(3) Uani 1 1 d . .
C110 C 0.7162(5) 0.1458(5) 0.5525(4) 0.093(4) Uani 1 1 d . U
H110 H 0.7165 0.1324 0.5300 0.111 Uiso 1 1 calc R .
C111 C 0.8066(4) 0.7157(7) 0.8545(3) 0.085(4) Uani 1 1 d . .
H111 H 0.8106 0.7555 0.8636 0.101 Uiso 1 1 calc R .
C179 C 0.9710(3) 0.6954(5) 0.6235(6) 0.128(5) Uani 1 1 d D U
C112 C 1.0081(4) 0.6827(9) 0.6220(5) 0.128(5) Uani 1 1 d D U
H112 H 1.0145 0.6414 0.6197 0.154 Uiso 1 1 calc R .
C200 C 1.0349(6) 0.7239(11) 0.6235(9) 0.233(12) Uani 1 1 d . U
H200 H 1.0594 0.7143 0.6214 0.280 Uiso 1 1 calc R .
C5AA C 1.0234(6) 0.7813(9) 0.6285(8) 0.231(11) Uani 1 1 d . U
H5AA H 1.0400 0.8134 0.6267 0.278 Uiso 1 1 calc R .
C74 C 0.9878(8) 0.7978(11) 0.6365(6) 0.198(8) Uani 1 1 d . U
H74 H 0.9827 0.8375 0.6434 0.238 Uiso 1 1 calc R .
C300 C 0.9636(7) 0.7538(7) 0.6334(5) 0.136(6) Uani 1 1 d D U
H300 H 0.9399 0.7620 0.6380 0.163 Uiso 1 1 calc R .
C113 C 0.6747(3) 0.9339(3) 0.5909(2) 0.088(5) Uani 1 1 d . U
C126 C 0.6381(3) 0.9166(4) 0.5782(3) 0.090(6) Uani 1 1 d G .
H126 H 0.6324 0.8883 0.5600 0.109 Uiso 1 1 calc R .
C279 C 0.6099(3) 0.9408(6) 0.5923(4) 0.163(6) Uani 1 1 d G U
H279 H 0.5849 0.9290 0.5836 0.196 Uiso 1 1 calc R .
C334 C 0.6182(4) 0.9823(6) 0.6190(4) 0.204(7) Uani 1 1 d G U
H334 H 0.5989 0.9988 0.6285 0.245 Uiso 1 1 calc R .
C265 C 0.6548(5) 0.9996(5) 0.6316(3) 0.158(7) Uani 1 1 d G U
H265 H 0.6604 1.0279 0.6499 0.189 Uiso 1 1 calc R .
C306 C 0.6830(3) 0.9754(4) 0.6176(2) 0.131(5) Uani 1 1 d G U
H306 H 0.7080 0.9872 0.6263 0.157 Uiso 1 1 calc R .
C114 C 1.0005(3) 0.5453(8) 0.6773(4) 0.088(5) Uani 1 1 d . .
H114 H 0.9981 0.5872 0.6818 0.105 Uiso 1 1 calc R .
C116 C 0.6223(4) 0.3847(7) 0.4389(4) 0.083(5) Uani 1 1 d . .
C117 C 0.6840(2) 0.8942(3) 0.41650(18) 0.095(6) Uani 1 1 d . U
H117 H 0.6682 0.8600 0.4151 0.115 Uiso 1 1 calc R .
C164 C 0.7217(2) 0.8882(4) 0.4302(2) 0.109(3) Uani 1 1 d DG U
C165 C 0.7449(2) 0.9384(5) 0.4323(3) 0.110(6) Uani 1 1 d G U
H165 H 0.7707 0.9343 0.4416 0.132 Uiso 1 1 calc R .
C176 C 0.7304(3) 0.9945(4) 0.4206(3) 0.106(4) Uani 1 1 d G U
H176 H 0.7462 1.0288 0.4221 0.128 Uiso 1 1 calc R .
C197 C 0.6926(3) 1.0005(3) 0.4070(3) 0.109(3) Uani 1 1 d G U
H197 H 0.6827 1.0389 0.3990 0.131 Uiso 1 1 calc R .
C215 C 0.6695(3) 0.9504(4) 0.4049(2) 0.122(6) Uani 1 1 d G U
H215 H 0.6437 0.9545 0.3955 0.146 Uiso 1 1 calc R .
C118 C 0.6204(2) 0.3471(5) 0.72760(18) 0.125(5) Uani 1 1 d . U
H118 H 0.6411 0.3223 0.7263 0.150 Uiso 1 1 calc R .
C229 C 0.5865(3) 0.3207(6) 0.7288(3) 0.221(8) Uani 1 1 d G U
H229 H 0.5840 0.2779 0.7282 0.265 Uiso 1 1 calc R .
C252 C 0.5562(2) 0.3570(7) 0.7307(4) 0.242(8) Uani 1 1 d G U
H252 H 0.5330 0.3390 0.7315 0.291 Uiso 1 1 calc R .
C271 C 0.5599(3) 0.4198(7) 0.7315(4) 0.201(6) Uani 1 1 d G U
H271 H 0.5392 0.4446 0.7328 0.242 Uiso 1 1 calc R .
C283 C 0.5938(3) 0.4461(5) 0.7303(3) 0.175(12) Uani 1 1 d G .
H283 H 0.5963 0.4890 0.7309 0.210 Uiso 1 1 calc R .
C305 C 0.6241(2) 0.4098(5) 0.7284(2) 0.098(4) Uani 1 1 d G U
C119 C 0.7767(4) 0.6213(7) 0.8511(3) 0.077(4) Uani 1 1 d . .
H119 H 0.7617 0.5935 0.8602 0.092 Uiso 1 1 calc R .
C121 C 0.8145(4) 0.6441(6) 0.4316(3) 0.074(4) Uani 1 1 d . .
C122 C 0.7464(2) 0.2679(4) 0.72721(18) 0.085(5) Uani 1 1 d . U
C170 C 0.7620(3) 0.2119(4) 0.7227(2) 0.113(7) Uani 1 1 d G .
H170 H 0.7600 0.1959 0.7004 0.136 Uiso 1 1 calc R .
C185 C 0.7805(4) 0.1794(5) 0.7510(3) 0.189(10) Uani 1 1 d G .
H185 H 0.7911 0.1411 0.7479 0.227 Uiso 1 1 calc R .
C238 C 0.7834(4) 0.2028(7) 0.7837(3) 0.123(7) Uani 1 1 d G U
H238 H 0.7961 0.1805 0.8030 0.148 Uiso 1 1 calc R .
C297 C 0.7679(4) 0.2588(7) 0.78820(18) 0.200(10) Uani 1 1 d G U
H297 H 0.7699 0.2748 0.8106 0.240 Uiso 1 1 calc R .
C338 C 0.7494(3) 0.2913(5) 0.7599(2) 0.168(9) Uani 1 1 d G U
H338 H 0.7387 0.3296 0.7630 0.202 Uiso 1 1 calc R .
C123 C 0.5995(4) 0.3340(7) 0.4396(5) 0.109(6) Uani 1 1 d . .
H123 H 0.5885 0.3269 0.4586 0.130 Uiso 1 1 calc R .
C124 C 1.0079(4) 0.4279(7) 0.6596(3) 0.081(5) Uani 1 1 d . .
H124 H 1.0108 0.3872 0.6529 0.098 Uiso 1 1 calc R .
C125 C 0.8634(2) 0.5200(5) 0.39504(18) 0.110(4) Uani 1 1 d . U
H125 H 0.8697 0.5049 0.4178 0.132 Uiso 1 1 calc R .
C201 C 0.8431(3) 0.5734(5) 0.3881(2) 0.123(4) Uani 1 1 d G U
C204 C 0.8339(4) 0.5955(6) 0.3549(3) 0.155(6) Uani 1 1 d G U
H204 H 0.8201 0.6319 0.3501 0.186 Uiso 1 1 calc R .
C268 C 0.8448(4) 0.5642(7) 0.3285(2) 0.184(5) Uani 1 1 d G U
H268 H 0.8385 0.5792 0.3057 0.220 Uiso 1 1 calc R .
C275 C 0.8650(4) 0.5108(7) 0.3354(2) 0.186(7) Uani 1 1 d G U
H275 H 0.8725 0.4894 0.3174 0.224 Uiso 1 1 calc R .
C286 C 0.8743(3) 0.4887(5) 0.3687(2) 0.147(6) Uani 1 1 d G U
H286 H 0.8881 0.4522 0.3734 0.176 Uiso 1 1 calc R .
C129 C 0.9341(4) 0.3861(7) 0.7401(4) 0.103(5) Uani 1 1 d . .
C132 C 0.8950(4) 0.7129(7) 0.4179(4) 0.088(5) Uani 1 1 d . .
H132 H 0.8771 0.7426 0.4202 0.106 Uiso 1 1 calc R .
C133 C 0.5998(4) 0.2071(6) 0.5588(6) 0.109(7) Uani 1 1 d . .
H133 H 0.5897 0.1965 0.5780 0.131 Uiso 1 1 calc R .
C320 C 0.9103(7) 0.3823(13) 0.8367(8) 0.262(7) Uani 1 1 d . U
H320 H 0.9233 0.3449 0.8381 0.314 Uiso 1 1 calc R .
C408 C 0.9201(8) 0.4240(14) 0.8625(9) 0.266(11) Uani 1 1 d . U
H408 H 0.9384 0.4151 0.8825 0.319 Uiso 1 1 calc R .
C274 C 0.9053(5) 0.4703(10) 0.8590(6) 0.174(10) Uani 1 1 d . U
H274 H 0.9156 0.5017 0.8744 0.209 Uiso 1 1 calc R .
C134 C 0.8738(5) 0.4847(8) 0.8345(5) 0.113(4) Uani 1 1 d . U
H134 H 0.8602 0.5205 0.8368 0.135 Uiso 1 1 calc R .
C189 C 0.8625(3) 0.4479(8) 0.8074(4) 0.113(4) Uani 1 1 d D U
C296 C 0.8802(7) 0.3941(10) 0.8068(7) 0.226(6) Uani 1 1 d . U
H296 H 0.8736 0.3662 0.7884 0.272 Uiso 1 1 calc R .
C3DA C 0.8282(4) 0.6094(8) 0.4157(4) 0.092(5) Uani 1 1 d . .
C136 C 0.9548(3) 0.3377(7) 0.7328(5) 0.106(6) Uani 1 1 d . U
H136 H 0.9448 0.3071 0.7169 0.127 Uiso 1 1 calc R .
C137 C 0.5114(4) 0.7041(9) 0.6209(5) 0.114(7) Uani 1 1 d . .
H137 H 0.4947 0.7251 0.6319 0.137 Uiso 1 1 calc R .
C139 C 0.7838(5) 0.6806(8) 0.8660(3) 0.121(6) Uani 1 1 d . U
H139 H 0.7721 0.6937 0.8838 0.145 Uiso 1 1 calc R .
C140 C 0.9400(4) 0.5517(7) 0.5282(3) 0.080(4) Uani 1 1 d . U
C141 C 0.9124(5) 0.9679(7) 0.6758(4) 0.108(7) Uani 1 1 d . .
H141 H 0.9233 0.9684 0.6996 0.130 Uiso 1 1 calc R .
C143 C 0.9071(4) 0.9144(6) 0.6578(4) 0.087(5) Uani 1 1 d . .
H143 H 0.9124 0.8772 0.6698 0.104 Uiso 1 1 calc R .
C144 C 0.6909(5) 0.1394(7) 0.6045(5) 0.098(4) Uani 1 1 d . U
H144 H 0.6748 0.1195 0.6166 0.117 Uiso 1 1 calc R .
C145 C 0.5985(5) 0.2011(8) 0.4991(5) 0.122(7) Uani 1 1 d . .
H145 H 0.5859 0.1881 0.4770 0.146 Uiso 1 1 calc R .
C148 C 0.4976(4) 0.6567(8) 0.6024(4) 0.099(6) Uani 1 1 d . .
H148 H 0.4724 0.6441 0.5992 0.118 Uiso 1 1 calc R .
C0CA C 0.6292(4) 0.2345(6) 0.5013(5) 0.089(5) Uani 1 1 d . .
H0CA H 0.6400 0.2413 0.4821 0.107 Uiso 1 1 calc R .
C150 C 0.5931(4) 0.2935(9) 0.4113(5) 0.134(7) Uani 1 1 d . .
H150 H 0.5796 0.2571 0.4123 0.161 Uiso 1 1 calc R .
C153 C 0.6968(6) 0.7665(8) 0.3249(4) 0.112(7) Uani 1 1 d . .
H153 H 0.6943 0.7994 0.3092 0.134 Uiso 1 1 calc R .
C154 C 0.6654(5) 0.5432(8) 0.8001(4) 0.108(6) Uani 1 1 d . .
H154 H 0.6902 0.5299 0.8080 0.129 Uiso 1 1 calc R .
C157 C 0.5448(5) 0.7260(8) 0.6261(4) 0.103(6) Uani 1 1 d . .
H157 H 0.5521 0.7615 0.6393 0.124 Uiso 1 1 calc R .
C158 C 0.5728(4) 0.5285(7) 0.4217(6) 0.122(9) Uani 1 1 d . .
H158 H 0.5678 0.5336 0.4438 0.147 Uiso 1 1 calc R .
C159 C 0.6928(6) 0.1234(7) 0.5713(5) 0.113(4) Uani 1 1 d . U
H159 H 0.6757 0.0934 0.5606 0.135 Uiso 1 1 calc R .
C161 C 0.7638(5) 0.2635(7) 0.4666(4) 0.089(5) Uani 1 1 d . .
H161 H 0.7855 0.2877 0.4730 0.107 Uiso 1 1 calc R .
C163 C 0.9483(5) 0.4305(9) 0.7598(4) 0.118(7) Uani 1 1 d . U
H163 H 0.9337 0.4652 0.7620 0.142 Uiso 1 1 calc R .
C166 C 0.8846(6) 0.9661(8) 0.6026(6) 0.130(7) Uani 1 1 d . U
H166 H 0.8774 0.9666 0.5783 0.156 Uiso 1 1 calc R .
C167 C 0.9487(4) 0.6359(8) 0.4105(4) 0.103(5) Uani 1 1 d . .
H167 H 0.9682 0.6093 0.4080 0.124 Uiso 1 1 calc R .
C168 C 0.6234(4) 0.6168(8) 0.7681(4) 0.100(5) Uani 1 1 d . .
H168 H 0.6187 0.6485 0.7516 0.120 Uiso 1 1 calc R .
C169 C 1.0317(3) 0.5234(9) 0.6643(5) 0.112(6) Uani 1 1 d . .
H169 H 1.0510 0.5504 0.6621 0.135 Uiso 1 1 calc R .
C172 C 0.5238(4) 0.6276(9) 0.5883(4) 0.105(6) Uani 1 1 d . .
H172 H 0.5155 0.5948 0.5732 0.126 Uiso 1 1 calc R .
C173 C 0.5119(5) 0.3218(9) 0.6283(5) 0.122(7) Uani 1 1 d . .
H173 H 0.4935 0.2913 0.6225 0.146 Uiso 1 1 calc R .
C177 C 0.6096(5) 0.5521(9) 0.3779(4) 0.119(7) Uani 1 1 d . .
H177 H 0.6286 0.5748 0.3710 0.142 Uiso 1 1 calc R .
C178 C 0.7667(5) 0.2000(6) 0.4679(4) 0.092(5) Uani 1 1 d . .
H178 H 0.7896 0.1805 0.4769 0.110 Uiso 1 1 calc R .
C181 C 0.6974(5) 0.2527(7) 0.4475(5) 0.107(6) Uani 1 1 d . .
H181 H 0.6732 0.2697 0.4421 0.129 Uiso 1 1 calc R .
C183 C 0.7355(6) 0.1679(7) 0.4560(5) 0.119(6) Uani 1 1 d . U
H183 H 0.7379 0.1253 0.4537 0.143 Uiso 1 1 calc R .
C184 C 1.0335(3) 0.4661(8) 0.6556(4) 0.093(6) Uani 1 1 d . .
H184 H 1.0537 0.4525 0.6463 0.111 Uiso 1 1 calc R .
C186 C 0.9025(4) 0.7022(8) 0.3859(4) 0.118(5) Uani 1 1 d . .
H186 H 0.8878 0.7212 0.3663 0.142 Uiso 1 1 calc R .
C188 C 0.5259(4) 0.4287(8) 0.6359(4) 0.085(5) Uani 1 1 d . .
H188 H 0.5179 0.4695 0.6364 0.102 Uiso 1 1 calc R .
C191 C 0.6380(4) 0.5171(9) 0.8122(4) 0.110(6) Uani 1 1 d . U
H191 H 0.6422 0.4789 0.8232 0.132 Uiso 1 1 calc R .
C192 C 0.5835(4) 0.1837(7) 0.5284(6) 0.121(8) Uani 1 1 d . .
H192 H 0.5631 0.1568 0.5262 0.145 Uiso 1 1 calc R .
C194 C 0.9020(6) 1.0178(8) 0.6593(5) 0.119(7) Uani 1 1 d . .
H194 H 0.9047 1.0545 0.6719 0.143 Uiso 1 1 calc R .
C195 C 0.9317(4) 0.6636(8) 0.3819(4) 0.118(6) Uani 1 1 d . .
H195 H 0.9386 0.6578 0.3605 0.141 Uiso 1 1 calc R .
C196 C 0.9324(4) 0.2882(7) 0.6344(5) 0.096(6) Uani 1 1 d . .
H196 H 0.9532 0.3147 0.6391 0.116 Uiso 1 1 calc R .
C199 C 0.5008(5) 0.3815(8) 0.6290(5) 0.120(7) Uani 1 1 d . .
H199 H 0.4750 0.3904 0.6247 0.144 Uiso 1 1 calc R .
C205 C 0.9938(4) 0.3371(10) 0.7517(6) 0.171(6) Uani 1 1 d . U
H205 H 1.0099 0.3057 0.7477 0.205 Uiso 1 1 calc R .
C207 C 0.6046(4) 0.5438(10) 0.8091(4) 0.132(4) Uani 1 1 d . U
H207 H 0.5873 0.5297 0.8218 0.158 Uiso 1 1 calc R .
C208 C 1.0071(5) 0.3822(10) 0.7754(6) 0.180(6) Uani 1 1 d . U
H208 H 1.0315 0.3787 0.7889 0.216 Uiso 1 1 calc R .
C214 C 0.8709(6) 0.2093(7) 0.6172(5) 0.117(8) Uani 1 1 d . .
H214 H 0.8500 0.1832 0.6127 0.140 Uiso 1 1 calc R .
C218 C 0.6362(5) 0.3962(8) 0.4106(4) 0.100(6) Uani 1 1 d . .
H218 H 0.6521 0.4300 0.4104 0.120 Uiso 1 1 calc R .
C221 C 0.6243(2) 0.9490(3) 0.49172(17) 0.157(7) Uani 1 1 d . U
H221 H 0.6040 0.9221 0.4912 0.188 Uiso 1 1 calc R .
C6DA C 0.6597(2) 0.9260(3) 0.4938(2) 0.069(4) Uani 1 1 d G .
C63 C 0.6894(2) 0.9653(4) 0.4945(2) 0.074(4) Uani 1 1 d G .
H63 H 0.7136 0.9496 0.4959 0.088 Uiso 1 1 calc R .
C130 C 0.6835(3) 1.0275(4) 0.4932(3) 0.110(4) Uani 1 1 d G U
H130 H 0.7037 1.0544 0.4938 0.132 Uiso 1 1 calc R .
C0AA C 0.6480(3) 1.0505(3) 0.4912(3) 0.149(6) Uani 1 1 d G U
H0AA H 0.6440 1.0931 0.4903 0.179 Uiso 1 1 calc R .
C254 C 0.6184(2) 1.0112(3) 0.4904(2) 0.169(9) Uani 1 1 d G U
H254 H 0.5941 1.0270 0.4890 0.203 Uiso 1 1 calc R .
C222 C 0.7242(5) 0.6755(10) 0.3472(4) 0.142(8) Uani 1 1 d . .
H222 H 0.7429 0.6459 0.3472 0.170 Uiso 1 1 calc R .
C224 C 0.7177(6) 0.7219(11) 0.3209(5) 0.174(9) Uani 1 1 d . .
H224 H 0.7285 0.7194 0.3014 0.209 Uiso 1 1 calc R .
C226 C 0.9558(5) 0.6729(9) 0.7610(4) 0.142(8) Uani 1 1 d . .
H226 H 0.9336 0.6706 0.7693 0.170 Uiso 1 1 calc R .
C228 C 0.6271(5) 0.3578(8) 0.3813(4) 0.110(7) Uani 1 1 d . .
H228 H 0.6353 0.3676 0.3610 0.132 Uiso 1 1 calc R .
C232 C 0.8899(4) 0.2776(8) 0.5251(4) 0.099(6) Uani 1 1 d . .
H232 H 0.8711 0.2478 0.5192 0.118 Uiso 1 1 calc R .
C233 C 0.6064(5) 0.3069(8) 0.3828(5) 0.122(7) Uani 1 1 d . .
H233 H 0.6011 0.2804 0.3637 0.146 Uiso 1 1 calc R .
C241 C 0.9877(4) 0.6929(9) 0.7157(4) 0.115(7) Uani 1 1 d . .
H241 H 0.9872 0.7048 0.6928 0.138 Uiso 1 1 calc R .
C245 C 0.9464(4) 0.3602(9) 0.5378(5) 0.122(7) Uani 1 1 d . .
H245 H 0.9668 0.3869 0.5448 0.146 Uiso 1 1 calc R .
C247 C 0.9882(6) 0.4270(10) 0.7794(7) 0.174(10) Uani 1 1 d . U
H247 H 0.9986 0.4586 0.7946 0.208 Uiso 1 1 calc R .
C256 C 0.5589(4) 0.4775(8) 0.3656(5) 0.152(4) Uani 1 1 d . U
H256 H 0.5435 0.4499 0.3509 0.182 Uiso 1 1 calc R .
C264 C 0.5533(6) 0.4895(8) 0.3976(6) 0.149(6) Uani 1 1 d . U
H264 H 0.5335 0.4682 0.4041 0.179 Uiso 1 1 calc R .
C266 C 0.5956(5) 0.5964(10) 0.7850(5) 0.127(5) Uani 1 1 d . U
H266 H 0.5720 0.6155 0.7813 0.153 Uiso 1 1 calc R .
C272 C 0.5489(4) 0.3049(10) 0.6356(5) 0.134(7) Uani 1 1 d . .
H272 H 0.5568 0.2639 0.6354 0.161 Uiso 1 1 calc R .
C277 C 1.0226(7) 0.6609(11) 0.7706(6) 0.191(8) Uani 1 1 d . U
H277 H 1.0452 0.6484 0.7851 0.229 Uiso 1 1 calc R .
C280 C 0.9076(6) 0.1851(8) 0.6286(6) 0.136(8) Uani 1 1 d . U
H280 H 0.9128 0.1429 0.6290 0.163 Uiso 1 1 calc R .
C282 C 0.9520(6) 0.3023(10) 0.5270(7) 0.177(11) Uani 1 1 d . .
H282 H 0.9743 0.2909 0.5202 0.213 Uiso 1 1 calc R .
C285 C 0.7016(5) 0.1919(8) 0.4474(6) 0.155(8) Uani 1 1 d . U
H285 H 0.6806 0.1663 0.4411 0.186 Uiso 1 1 calc R .
C288 C 1.0224(4) 0.6787(9) 0.7391(7) 0.152(10) Uani 1 1 d . .
H288 H 1.0452 0.6823 0.7317 0.182 Uiso 1 1 calc R .
C295 C 0.8868(7) 1.0214(9) 0.6239(6) 0.148(9) Uani 1 1 d . U
H295 H 0.8781 1.0591 0.6138 0.178 Uiso 1 1 calc R .
C302 C 0.52891(16) 0.7986(3) 0.49217(17) 0.132(8) Uani 1 1 d . .
H302 H 0.5121 0.8317 0.4897 0.158 Uiso 1 1 calc R .
C248 C 0.52355(19) 0.7522(3) 0.46809(18) 0.113(6) Uani 1 1 d G U
H248 H 0.5031 0.7536 0.4491 0.136 Uiso 1 1 calc R .
C89 C 0.5481(2) 0.7037(3) 0.4717(2) 0.091(4) Uani 1 1 d G U
H89 H 0.5445 0.6720 0.4553 0.109 Uiso 1 1 calc R .
C58 C 0.5781(2) 0.7016(4) 0.4994(3) 0.070(4) Uani 1 1 d G .
H58 H 0.5949 0.6685 0.5019 0.084 Uiso 1 1 calc R .
C3BA C 0.58342(19) 0.7480(4) 0.5235(2) 0.071(4) Uani 1 1 d G .
C237 C 0.55884(18) 0.7965(4) 0.51989(18) 0.130(8) Uani 1 1 d G .
H237 H 0.5625 0.8281 0.5363 0.156 Uiso 1 1 calc R .
C303 C 0.5879(5) 0.5069(11) 0.3554(5) 0.160(7) Uani 1 1 d . U
H303 H 0.5936 0.4978 0.3339 0.192 Uiso 1 1 calc R .
C304 C 0.9919(6) 0.6602(12) 0.7821(6) 0.201(8) Uani 1 1 d . U
H304 H 0.9935 0.6508 0.8056 0.241 Uiso 1 1 calc R .
C321 C 0.9243(5) 0.2632(9) 0.5266(6) 0.168(8) Uani 1 1 d . .
H321 H 0.9303 0.2213 0.5274 0.202 Uiso 1 1 calc R .
C210 C 0.7762(3) 0.4282(6) 0.3963(2) 0.147(4) Uani 1 1 d D U
C343 C 0.7589(4) 0.4712(7) 0.3728(4) 0.340(7) Uani 1 1 d G U
H343 H 0.7643 0.5130 0.3768 0.408 Uiso 1 1 calc R .
C361 C 0.7338(5) 0.4530(11) 0.3435(3) 0.286(7) Uani 1 1 d G U
H361 H 0.7221 0.4824 0.3275 0.343 Uiso 1 1 calc R .
C483 C 0.7260(5) 0.3918(13) 0.3377(4) 0.345(13) Uani 1 1 d G U
H483 H 0.7088 0.3794 0.3177 0.414 Uiso 1 1 calc R .
C314 C 0.7432(6) 0.3488(9) 0.3612(5) 0.234(7) Uani 1 1 d G U
H314 H 0.7378 0.3070 0.3572 0.281 Uiso 1 1 calc R .
C255 C 0.7683(5) 0.3670(6) 0.3905(4) 0.206(6) Uani 1 1 d G U
H255 H 0.7801 0.3377 0.4065 0.247 Uiso 1 1 calc R .
C345 C 0.9351(7) 0.2289(10) 0.6392(7) 0.157(9) Uani 1 1 d . U
H345 H 0.9584 0.2143 0.6513 0.188 Uiso 1 1 calc R .
C358 C 0.9957(2) 0.6215(4) 0.5372(2) 0.203(13) Uani 1 1 d . U
H358 H 0.9798 0.6549 0.5296 0.244 Uiso 1 1 calc R .
C104 C 0.9808(3) 0.5643(5) 0.5398(3) 0.093(4) Uani 1 1 d G U
C364 C 1.0041(4) 0.5155(4) 0.5508(4) 0.208(11) Uani 1 1 d G U
H364 H 0.9939 0.4764 0.5526 0.249 Uiso 1 1 calc R .
C298 C 1.0423(4) 0.5239(6) 0.5593(4) 0.200(13) Uani 1 1 d G U
H298 H 1.0582 0.4906 0.5668 0.240 Uiso 1 1 calc R .
C187 C 1.0572(2) 0.5811(7) 0.5567(4) 0.119(4) Uani 1 1 d G U
H187 H 1.0833 0.5869 0.5624 0.143 Uiso 1 1 calc R .
C290 C 1.0339(2) 0.6300(5) 0.5456(3) 0.208(11) Uani 1 1 d G U
H290 H 1.0441 0.6691 0.5438 0.250 Uiso 1 1 calc R .
C2AA C 0.8153(3) 0.8465(6) 0.6517(3) 0.058(3) Uani 1 1 d . .
C1AA C 0.8051(4) 0.8972(6) 0.6442(3) 0.073(4) Uani 1 1 d . U
C3AA C 0.8095(3) 0.8677(5) 0.5153(3) 0.057(3) Uani 1 1 d . .
C2 C 0.6359(3) 0.6793(5) 0.6835(3) 0.063(3) Uani 1 1 d . .
C7 C 0.64880(19) 0.7951(4) 0.7441(3) 0.147(7) Uani 1 1 d . U
H7 H 0.6563 0.7605 0.7580 0.176 Uiso 1 1 calc R .
C7BA C 0.6367(2) 0.7886(5) 0.7089(3) 0.101(4) Uani 1 1 d G U
C44 C 0.6256(3) 0.8392(6) 0.6886(3) 0.136(7) Uani 1 1 d G .
H44 H 0.6173 0.8348 0.6646 0.164 Uiso 1 1 calc R .
C46 C 0.6267(4) 0.8963(5) 0.7035(4) 0.206(6) Uani 1 1 d G U
H46 H 0.6192 0.9309 0.6896 0.247 Uiso 1 1 calc R .
C72 C 0.6389(4) 0.9028(4) 0.7387(4) 0.230(6) Uani 1 1 d G U
H72 H 0.6396 0.9418 0.7488 0.276 Uiso 1 1 calc R .
C90 C 0.6499(3) 0.8522(4) 0.7590(3) 0.216(7) Uani 1 1 d G U
H90 H 0.6582 0.8566 0.7830 0.260 Uiso 1 1 calc R .
C19 C 0.8495(2) 0.8866(4) 0.74291(17) 0.124(7) Uani 1 1 d . .
H19 H 0.8263 0.9030 0.7317 0.149 Uiso 1 1 calc R .
C6AA C 0.8524(2) 0.8255(4) 0.7516(2) 0.091(4) Uani 1 1 d G .
C22 C 0.8863(3) 0.8015(5) 0.7679(3) 0.124(7) Uani 1 1 d G .
H22 H 0.8883 0.7598 0.7739 0.148 Uiso 1 1 calc R .
C5DA C 0.9174(2) 0.8386(6) 0.7756(3) 0.200(7) Uani 1 1 d G U
H5DA H 0.9407 0.8222 0.7868 0.239 Uiso 1 1 calc R .
C0BA C 0.9146(2) 0.8996(6) 0.7669(3) 0.192(4) Uani 1 1 d G U
H0BA H 0.9359 0.9250 0.7722 0.231 Uiso 1 1 calc R .
C42 C 0.8806(2) 0.9236(4) 0.7506(2) 0.192(8) Uani 1 1 d G U
H42 H 0.8787 0.9654 0.7446 0.231 Uiso 1 1 calc R .
C8BA C 0.8226(4) 0.4613(7) 0.4559(3) 0.092(4) Uani 1 1 d . U
C9BA C 0.8021(5) 0.4421(9) 0.4294(3) 0.173(5) Uani 1 1 d D U
C10 C 0.9844(2) 0.9475(5) 0.5698(2) 0.121(6) Uani 1 1 d . U
H10 H 0.9692 0.9672 0.5830 0.146 Uiso 1 1 calc R .
C14 C 0.9788(3) 0.8865(5) 0.5616(3) 0.138(7) Uani 1 1 d G U
H14 H 0.9599 0.8645 0.5692 0.166 Uiso 1 1 calc R .
C16 C 1.0009(4) 0.8576(5) 0.5424(4) 0.130(6) Uani 1 1 d G U
C17 C 1.0286(4) 0.8897(7) 0.5313(4) 0.156(8) Uani 1 1 d G .
H17 H 1.0437 0.8699 0.5181 0.187 Uiso 1 1 calc R .
C39 C 1.0342(3) 0.9506(7) 0.5395(4) 0.178(10) Uani 1 1 d G .
H39 H 1.0531 0.9726 0.5319 0.214 Uiso 1 1 calc R .
C43 C 1.0121(3) 0.9795(5) 0.5588(3) 0.183(8) Uani 1 1 d G U
H43 H 1.0159 1.0212 0.5644 0.220 Uiso 1 1 calc R .
C60 C 0.9953(8) 0.7886(9) 0.5340(9) 0.25(2) Uani 1 1 d . .
H60A H 0.9823 0.7696 0.5503 0.371 Uiso 1 1 calc GR .
H60B H 1.0195 0.7692 0.5356 0.371 Uiso 1 1 calc GR .
H60C H 0.9805 0.7837 0.5107 0.371 Uiso 1 1 calc GR .
C8DA C 0.6366(3) 0.7282(7) 0.6927(3) 0.073(4) Uani 1 1 d . .

loop_
_atom_site_aniso_label
_atom_site_aniso_U_11
_atom_site_aniso_U_22
_atom_site_aniso_U_33
_atom_site_aniso_U_23
_atom_site_aniso_U_13
_atom_site_aniso_U_12
Au01 0.03719(16) 0.0357(2) 0.03210(16) 0.00225(16) 0.00531(13) 0.00019(15)
Au02 0.03739(16) 0.0378(2) 0.02818(15) 0.00125(16) 0.00657(13) 0.00188(15)
Au03 0.03822(16) 0.0375(2) 0.03003(16) -0.00189(16) 0.00768(13) 0.00073(16)
Au04 0.03928(16) 0.0362(2) 0.03072(16) 0.00018(16) 0.00805(13) 0.00148(16)
Au05 0.03801(16) 0.0345(2) 0.02957(16) 0.00238(15) 0.00545(13) -0.00053(15)
Au06 0.03575(16) 0.0410(2) 0.02912(16) -0.00194(16) 0.00569(13) 0.00126(16)
Au07 0.04358(17) 0.0369(2) 0.03092(16) 0.00428(16) 0.00584(14) -0.00073(16)
Au08 0.04243(17) 0.0410(2) 0.03261(16) -0.00095(17) 0.01017(14) -0.00529(17)
Au09 0.03913(16) 0.0416(2) 0.03026(16) -0.00078(16) 0.00610(14) -0.00516(16)
Au0A 0.04375(18) 0.0376(2) 0.03219(17) 0.00161(16) 0.00582(14) -0.00530(16)
Au0B 0.03837(17) 0.0383(2) 0.03439(17) 0.00413(17) 0.00549(14) -0.00137(16)
Au0C 0.04457(18) 0.0357(2) 0.03377(17) 0.00265(17) 0.00410(15) -0.00353(17)
Au0D 0.04732(18) 0.0407(2) 0.03021(16) -0.00248(16) 0.01117(14) -0.00278(17)
Au0E 0.04792(18) 0.0381(2) 0.03102(16) 0.00135(16) 0.00930(14) 0.00149(17)
Au0F 0.04509(18) 0.0424(2) 0.02967(16) -0.00009(17) 0.00989(14) -0.00355(17)
Au0G 0.04904(19) 0.0381(2) 0.02942(16) 0.00121(16) 0.00662(15) -0.00557(17)
Au0H 0.04764(18) 0.0396(2) 0.03103(16) 0.00214(17) 0.00814(14) -0.00641(17)
Au0I 0.0560(2) 0.0486(2) 0.03784(18) -0.00884(19) 0.01156(16) 0.0021(2)
Au0J 0.0529(2) 0.0536(3) 0.03886(19) -0.0054(2) 0.00528(17) -0.0151(2)
Au0K 0.0506(2) 0.0447(2) 0.0497(2) 0.0034(2) 0.01148(17) 0.00718(19)
Au0L 0.0486(2) 0.0523(3) 0.0399(2) 0.0039(2) 0.00060(17) -0.01268(19)
Au0M 0.0491(2) 0.0420(2) 0.0512(2) 0.0047(2) 0.00728(18) -0.00486(19)
Au0N 0.04048(18) 0.0632(3) 0.03622(18) -0.0084(2) 0.00464(15) 0.00611(19)
Au0O 0.0678(2) 0.0585(3) 0.03283(18) 0.0082(2) 0.01445(17) -0.0041(2)
Au0P 0.0577(2) 0.0472(3) 0.0441(2) 0.0097(2) -0.00145(19) -0.0018(2)
Au0Q 0.0754(3) 0.0409(2) 0.0413(2) -0.0060(2) 0.0113(2) 0.0009(2)
Au0R 0.0539(2) 0.0480(3) 0.0528(2) 0.0057(2) 0.00869(19) 0.0116(2)
Au0S 0.04179(19) 0.0698(3) 0.0542(2) 0.0120(2) 0.01450(17) 0.0049(2)
Au0T 0.0744(3) 0.0423(2) 0.0457(2) 0.0034(2) 0.0050(2) -0.0137(2)
Au0U 0.0469(2) 0.0791(3) 0.0487(2) -0.0020(2) 0.01555(17) 0.0032(2)
Au0V 0.0642(2) 0.0686(3) 0.0410(2) 0.0182(2) 0.01219(18) -0.0106(2)
Au0W 0.0878(3) 0.0527(3) 0.03292(19) -0.0003(2) 0.0031(2) -0.0183(2)
Au0X 0.0484(2) 0.0778(4) 0.0623(3) -0.0055(3) 0.0147(2) -0.0082(2)
Au0Y 0.0925(3) 0.0641(3) 0.0451(2) 0.0031(2) 0.03132(19) 0.0248(3)
Ag0Z 0.0406(3) 0.0456(4) 0.0326(3) 0.0071(3) 0.0089(2) -0.0030(3)
Ag10 0.0365(3) 0.0457(4) 0.0352(3) 0.0054(3) 0.0031(2) -0.0055(3)
Ag11 0.0460(3) 0.0470(4) 0.0337(3) -0.0031(3) 0.0137(2) -0.0004(3)
Ag12 0.0475(3) 0.0396(4) 0.0375(3) 0.0099(3) 0.0093(3) 0.0018(3)
Ag13 0.0392(3) 0.0390(4) 0.0403(3) 0.0029(3) 0.0032(3) -0.0008(3)
Ag14 0.0443(3) 0.0496(4) 0.0263(3) -0.0009(3) 0.0065(2) 0.0012(3)
Ag15 0.0403(3) 0.0474(4) 0.0320(3) 0.0055(3) 0.0066(2) 0.0068(3)
Ag16 0.0456(3) 0.0467(4) 0.0319(3) -0.0038(3) 0.0056(3) -0.0046(3)
Ag17 0.0579(4) 0.0322(4) 0.0392(3) 0.0020(3) 0.0078(3) -0.0002(3)
Ag18 0.0476(3) 0.0387(4) 0.0378(3) -0.0058(3) 0.0085(3) -0.0035(3)
Ag19 0.0495(3) 0.0379(4) 0.0408(3) 0.0026(3) 0.0057(3) 0.0017(3)
Ag1A 0.0395(3) 0.0521(4) 0.0415(3) 0.0009(3) 0.0094(3) 0.0062(3)
Ag1B 0.0463(3) 0.0479(4) 0.0417(3) -0.0065(3) 0.0111(3) 0.0036(3)
Ag1C 0.0489(3) 0.0439(4) 0.0468(3) 0.0035(3) 0.0183(3) 0.0068(3)
Ag1D 0.0548(4) 0.0407(4) 0.0362(3) 0.0074(3) 0.0077(3) -0.0061(3)
Ag1E 0.0608(4) 0.0468(4) 0.0311(3) 0.0075(3) 0.0035(3) -0.0067(3)
Ag1F 0.0518(3) 0.0449(4) 0.0432(3) 0.0067(3) 0.0126(3) -0.0100(3)
Ag1G 0.0515(4) 0.0492(4) 0.0358(3) 0.0092(3) -0.0006(3) -0.0104(3)
Ag1H 0.0661(4) 0.0433(4) 0.0332(3) -0.0032(3) 0.0147(3) -0.0039(3)
Ag1I 0.0590(4) 0.0409(4) 0.0428(3) -0.0025(3) 0.0091(3) 0.0018(3)
Ag1J 0.0524(3) 0.0452(4) 0.0413(3) -0.0036(3) 0.0108(3) -0.0152(3)
Ag1K 0.0589(4) 0.0409(4) 0.0392(3) -0.0035(3) 0.0037(3) -0.0079(3)
Ag1L 0.0587(4) 0.0487(4) 0.0387(3) -0.0041(3) 0.0078(3) -0.0085(4)
Ag1M 0.0546(3) 0.0561(5) 0.0420(3) -0.0006(3) 0.0230(3) -0.0062(3)
Ag1N 0.0672(4) 0.0493(4) 0.0421(4) 0.0006(4) 0.0074(3) -0.0159(4)
Ag1O 0.0760(4) 0.0534(5) 0.0293(3) -0.0038(3) 0.0181(3) -0.0120(4)
Ag1P 0.0421(3) 0.0617(5) 0.0602(4) -0.0166(4) 0.0134(3) -0.0066(3)
Ag1Q 0.0487(3) 0.0804(6) 0.0422(3) -0.0136(4) 0.0161(3) 0.0026(4)
C1 0.066(6) 0.060(7) 0.015(4) -0.009(4) 0.003(4) 0.012(5)
C1BA 0.036(4) 0.028(5) 0.068(6) -0.008(5) -0.010(4) 0.015(4)
C3 0.054(5) 0.037(5) 0.047(5) 0.003(4) 0.025(4) 0.005(4)
C4 0.048(5) 0.088(7) 0.035(4) -0.046(4) 0.014(4) -0.011(5)
C2BA 0.060(5) 0.035(5) 0.059(6) 0.004(5) 0.020(5) -0.013(5)
C6 0.023(4) 0.053(6) 0.052(5) 0.001(5) 0.001(4) -0.006(4)
C5BA 0.032(4) 0.078(7) 0.045(5) 0.012(5) 0.019(3) 0.019(4)
C8 0.068(6) 0.030(5) 0.042(5) 0.012(4) -0.002(5) 0.011(5)
C9 0.051(5) 0.049(6) 0.049(5) 0.000(5) 0.006(4) 0.015(5)
C6CA 0.037(5) 0.063(7) 0.054(6) -0.008(6) 0.001(4) 0.002(5)
C11 0.043(4) 0.087(8) 0.020(4) -0.008(5) 0.009(3) 0.022(5)
C12 0.087(6) 0.060(8) 0.052(6) -0.002(6) 0.030(4) 0.007(6)
C13 0.041(4) 0.080(8) 0.039(5) 0.006(5) 0.020(3) 0.012(5)
C7CA 0.059(5) 0.068(8) 0.050(5) -0.004(6) 0.019(4) -0.015(6)
C15 0.064(6) 0.053(7) 0.044(5) -0.008(5) -0.008(5) -0.011(6)
C8CA 0.045(5) 0.049(6) 0.056(6) 0.011(5) 0.000(5) -0.017(5)
C9CA 0.068(6) 0.040(6) 0.039(5) 0.008(5) 0.008(5) -0.006(5)
C18 0.032(4) 0.058(6) 0.081(7) 0.003(4) 0.013(5) -0.006(5)
C7AA 0.040(5) 0.052(6) 0.057(6) 0.013(5) -0.007(5) 0.003(5)
C20 0.063(6) 0.061(7) 0.033(4) 0.020(5) 0.009(4) 0.002(5)
C21 0.043(5) 0.102(10) 0.035(5) -0.014(6) -0.002(4) -0.008(6)
C8AA 0.089(7) 0.033(6) 0.053(5) 0.000(5) 0.031(5) 0.008(5)
C23 0.057(5) 0.077(8) 0.019(4) -0.012(5) 0.006(4) 0.002(6)
C24 0.054(5) 0.063(7) 0.071(7) 0.018(6) 0.021(5) 0.011(5)
C25 0.089(7) 0.031(5) 0.040(5) -0.016(4) 0.009(5) -0.012(5)
C26 0.034(5) 0.076(8) 0.062(6) 0.023(6) -0.017(5) -0.018(5)
C27 0.049(5) 0.066(5) 0.034(4) -0.004(5) 0.016(4) -0.005(4)
C4DA 0.036(5) 0.110(10) 0.049(6) 0.015(7) 0.004(4) -0.003(6)
C29 0.057(5) 0.040(6) 0.061(6) 0.016(5) 0.020(4) -0.001(5)
C30 0.105(8) 0.080(9) 0.027(4) -0.009(5) 0.026(5) -0.022(7)
C31 0.059(5) 0.054(6) 0.032(4) -0.014(4) 0.006(4) 0.019(5)
C32 0.097(8) 0.036(6) 0.069(6) 0.015(5) 0.037(6) 0.002(6)
C33 0.036(4) 0.048(6) 0.093(8) -0.008(6) 0.024(4) -0.022(4)
C34 0.054(6) 0.075(8) 0.047(6) 0.015(6) -0.008(5) 0.006(6)
C35 0.044(5) 0.106(10) 0.042(5) -0.002(6) 0.010(4) 0.010(6)
C36 0.037(4) 0.055(5) 0.053(5) 0.008(3) -0.001(4) -0.036(4)
C37 0.067(6) 0.022(5) 0.057(6) 0.017(4) 0.015(5) -0.003(4)
C9AA 0.033(5) 0.074(8) 0.096(9) 0.022(7) -0.014(6) -0.016(5)
C0DA 0.048(5) 0.075(6) 0.053(6) -0.012(6) 0.017(4) -0.014(4)
C1CA 0.056(6) 0.138(10) 0.050(5) 0.067(5) -0.012(5) -0.013(7)
C2CA 0.098(8) 0.090(9) 0.023(4) -0.013(5) 0.021(5) -0.036(7)
C1DA 0.081(7) 0.043(6) 0.063(6) 0.018(5) 0.019(6) 0.030(5)
C45 0.091(8) 0.056(7) 0.030(4) -0.015(5) 0.014(5) 0.001(6)
C4BA 0.081(7) 0.047(6) 0.074(7) -0.005(6) 0.030(5) -0.028(5)
C47 0.057(6) 0.070(8) 0.057(6) 0.010(6) -0.001(5) 0.021(6)
C49 0.067(7) 0.076(9) 0.061(7) 0.018(7) -0.012(6) 0.002(7)
C51 0.118(9) 0.068(8) 0.052(6) 0.031(6) 0.036(6) 0.006(7)
C52 0.078(7) 0.066(8) 0.049(6) -0.027(6) 0.007(5) -0.009(6)
C53 0.074(7) 0.027(5) 0.081(8) 0.005(6) 0.013(6) -0.005(5)
C54 0.102(9) 0.018(5) 0.072(7) 0.028(5) -0.001(7) 0.000(5)
C55 0.057(6) 0.080(8) 0.049(6) 0.019(6) 0.014(5) -0.005(6)
C56 0.098(8) 0.055(7) 0.046(5) 0.012(5) 0.027(5) -0.008(6)
C57 0.067(7) 0.057(7) 0.073(5) 0.013(7) 0.007(6) -0.003(6)
C3CA 0.058(6) 0.082(9) 0.057(4) 0.007(7) 0.017(5) -0.004(6)
C128 0.085(9) 0.122(13) 0.119(12) 0.045(10) 0.027(8) -0.024(9)
C182 0.097(8) 0.076(10) 0.147(12) 0.014(9) 0.073(7) -0.014(7)
C327 0.089(11) 0.199(18) 0.166(16) 0.111(13) 0.008(11) 0.031(12)
C213 0.109(11) 0.102(11) 0.095(10) 0.048(8) 0.015(8) -0.028(9)
C2DA 0.062(6) 0.052(7) 0.058(6) -0.016(6) 0.006(5) 0.000(6)
C61 0.078(7) 0.088(9) 0.031(5) 0.006(6) 0.019(5) 0.018(7)
C62 0.039(5) 0.073(8) 0.095(8) 0.022(7) 0.026(5) 0.011(5)
C64 0.046(6) 0.117(11) 0.052(6) -0.014(7) 0.001(5) 0.013(7)
C65 0.074(6) 0.094(9) 0.063(6) -0.007(6) 0.045(4) -0.029(6)
C66 0.067(7) 0.068(8) 0.075(8) 0.005(7) 0.013(6) 0.003(7)
C67 0.075(7) 0.046(6) 0.052(6) 0.009(5) 0.004(5) -0.011(6)
C4CA 0.057(6) 0.118(11) 0.042(6) 0.011(7) -0.008(5) -0.025(7)
C69 0.065(6) 0.074(6) 0.042(5) -0.008(6) -0.005(5) -0.006(4)
C70 0.094(6) 0.056(7) 0.056(5) 0.023(5) 0.051(4) 0.032(5)
C71 0.082(7) 0.063(5) 0.047(6) 0.005(6) 0.003(6) -0.001(5)
C6BA 0.095(9) 0.047(7) 0.051(6) -0.001(6) 0.004(6) -0.008(7)
C73 0.087(8) 0.062(8) 0.099(9) -0.009(8) 0.038(7) -0.015(7)
C4AA 0.092(8) 0.065(8) 0.043(6) 0.006(6) -0.016(6) -0.027(7)
C75 0.095(9) 0.052(7) 0.064(7) 0.015(6) 0.000(7) 0.022(7)
C76 0.080(7) 0.120(11) 0.065(8) 0.004(8) 0.008(6) 0.061(7)
C77 0.095(8) 0.082(9) 0.044(6) 0.018(6) 0.017(6) 0.033(7)
C78 0.071(7) 0.046(7) 0.094(9) -0.002(7) -0.023(7) -0.009(6)
C5CA 0.068(7) 0.041(6) 0.119(11) -0.001(8) -0.004(8) -0.025(6)
C80 0.081(6) 0.060(7) 0.076(7) -0.001(6) 0.040(5) 0.021(6)
C81 0.058(6) 0.073(8) 0.055(6) -0.014(6) -0.005(5) -0.022(6)
C83 0.39(3) 0.058(8) 0.068(8) -0.006(5) 0.017(15) -0.029(15)
C142 0.056(6) 0.078(9) 0.102(10) -0.024(8) 0.006(7) 0.020(6)
C223 0.23(2) 0.149(15) 0.044(7) -0.016(9) 0.006(10) 0.075(14)
C310 0.195(19) 0.125(5) 0.062(7) -0.047(5) 0.005(10) 0.033(13)
C330 0.31(3) 0.147(6) 0.102(6) -0.041(7) 0.078(14) -0.111(15)
C421 0.48(4) 0.111(8) 0.110(5) -0.041(4) 0.03(2) -0.08(2)
C7DA 0.069(7) 0.043(6) 0.095(9) -0.034(6) 0.005(7) 0.000(6)
C86 0.069(5) 0.073(7) 0.081(7) -0.020(6) 0.029(5) 0.046(5)
C88 0.046(5) 0.080(8) 0.040(5) -0.023(5) 0.000(4) -0.004(6)
C91 0.136(13) 0.040(7) 0.097(11) 0.005(8) 0.012(10) 0.019(8)
C92 0.051(6) 0.071(8) 0.090(9) 0.006(8) -0.001(6) -0.013(6)
C93 0.078(7) 0.115(11) 0.056(6) -0.038(7) 0.032(5) -0.028(7)
C94 0.027(4) 0.056(7) 0.093(8) -0.004(7) 0.000(5) -0.016(4)
C95 0.073(7) 0.071(8) 0.041(5) -0.019(6) -0.001(5) -0.008(6)
C96 0.079(7) 0.060(6) 0.089(7) 0.000(5) 0.025(6) 0.012(5)
C97 0.037(5) 0.073(9) 0.131(12) 0.025(9) 0.001(7) 0.010(6)
C99 0.073(8) 0.052(7) 0.093(9) -0.004(7) -0.032(7) 0.001(6)
C100 0.083(7) 0.073(8) 0.055(6) -0.015(6) 0.021(6) -0.014(7)
C101 0.070(7) 0.074(9) 0.071(8) -0.010(7) 0.007(6) -0.009(7)
C102 0.205(19) 0.070(10) 0.063(8) 0.006(8) 0.030(10) 0.008(12)
C103 0.074(7) 0.099(11) 0.086(9) -0.002(9) 0.028(6) -0.023(8)
C105 0.084(8) 0.103(11) 0.052(6) -0.030(7) 0.009(6) 0.002(8)
C106 0.102(10) 0.071(5) 0.105(10) -0.028(8) -0.041(8) 0.031(7)
C220 0.137(14) 0.035(7) 0.144(15) 0.001(9) -0.045(11) -0.006(9)
C225 0.165(15) 0.062(11) 0.23(2) 0.021(13) -0.119(12) -0.018(11)
C236 0.150(16) 0.046(9) 0.21(2) 0.017(12) -0.057(15) 0.024(10)
C246 0.33(3) 0.105(16) 0.137(13) -0.031(13) -0.134(14) 0.005(18)
C336 0.28(3) 0.101(14) 0.145(19) -0.001(14) -0.010(19) 0.084(15)
C107 0.084(5) 0.111(11) 0.085(8) 0.008(8) 0.038(4) 0.041(7)
C108 0.068(7) 0.096(11) 0.079(8) 0.010(8) 0.023(6) 0.005(8)
C109 0.041(5) 0.076(8) 0.036(5) -0.010(5) -0.005(4) 0.011(5)
C110 0.130(8) 0.028(6) 0.099(8) 0.006(6) -0.024(5) 0.012(6)
C111 0.128(9) 0.080(9) 0.058(6) -0.029(6) 0.047(5) 0.019(7)
C179 0.059(5) 0.142(7) 0.172(13) 0.024(10) -0.002(7) -0.036(4)
C112 0.059(5) 0.142(7) 0.172(13) 0.024(10) -0.002(7) -0.036(4)
C200 0.130(9) 0.179(6) 0.34(3) 0.075(13) -0.067(16) -0.095(5)
C5AA 0.229(15) 0.151(6) 0.27(3) 0.016(12) -0.050(16) -0.161(7)
C74 0.282(13) 0.170(11) 0.110(15) 0.044(15) -0.033(18) -0.097(6)
C300 0.189(12) 0.126(10) 0.079(11) 0.009(12) -0.005(13) -0.035(6)
C113 0.125(11) 0.022(5) 0.113(11) 0.029(6) 0.018(9) 0.026(6)
C126 0.114(11) 0.060(9) 0.094(11) -0.003(8) 0.013(9) -0.012(8)
C279 0.150(13) 0.111(11) 0.266(11) -0.012(6) 0.129(11) -0.013(12)
C334 0.317(19) 0.101(10) 0.247(10) -0.013(6) 0.177(12) 0.091(11)
C265 0.235(9) 0.158(17) 0.080(10) -0.038(9) 0.031(6) 0.037(9)
C306 0.232(9) 0.054(9) 0.122(11) -0.009(8) 0.076(6) -0.019(8)
C114 0.048(6) 0.102(11) 0.113(11) -0.006(10) 0.018(7) 0.021(7)
C116 0.061(7) 0.101(10) 0.075(8) -0.042(7) -0.013(6) -0.001(7)
C117 0.102(11) 0.061(9) 0.104(11) 0.008(9) -0.021(9) 0.003(8)
C164 0.136(5) 0.093(5) 0.103(7) 0.052(6) 0.037(6) 0.029(4)
C165 0.192(14) 0.076(6) 0.076(8) -0.020(6) 0.058(8) 0.033(7)
C176 0.140(5) 0.095(7) 0.087(10) 0.019(8) 0.030(8) 0.015(6)
C197 0.136(5) 0.093(5) 0.103(7) 0.052(6) 0.037(6) 0.029(4)
C215 0.133(7) 0.108(8) 0.109(13) 0.009(12) -0.008(12) 0.020(5)
C118 0.102(6) 0.147(6) 0.118(14) 0.033(12) 0.002(9) -0.037(7)
C229 0.218(7) 0.325(19) 0.113(14) 0.061(13) 0.019(10) -0.184(7)
C252 0.132(12) 0.420(6) 0.15(2) 0.05(2) -0.027(13) -0.170(13)
C271 0.080(8) 0.402(6) 0.138(14) 0.029(18) 0.059(7) -0.070(12)
C283 0.047(7) 0.40(4) 0.080(10) 0.010(17) 0.019(7) -0.050(13)
C305 0.094(8) 0.152(6) 0.047(6) 0.021(8) 0.012(6) -0.057(8)
C119 0.093(8) 0.102(10) 0.039(5) -0.030(6) 0.023(5) -0.016(8)
C121 0.086(8) 0.085(9) 0.053(6) 0.042(6) 0.024(5) 0.019(7)
C122 0.109(10) 0.071(9) 0.070(5) 0.024(6) 0.012(7) -0.016(8)
C170 0.188(19) 0.086(12) 0.056(8) 0.012(9) 0.005(10) 0.010(13)
C185 0.205(19) 0.090(12) 0.21(2) 0.050(12) -0.087(15) 0.051(12)
C238 0.119(12) 0.184(16) 0.062(8) 0.050(9) 0.009(8) 0.065(11)
C297 0.31(3) 0.201(16) 0.063(8) 0.048(7) -0.020(10) 0.103(14)
C338 0.31(2) 0.128(11) 0.056(5) 0.043(5) 0.003(9) 0.099(11)
C123 0.055(7) 0.120(11) 0.146(13) -0.076(9) 0.009(8) -0.032(7)
C124 0.079(7) 0.115(11) 0.054(6) -0.031(7) 0.021(5) 0.016(8)
C125 0.066(7) 0.192(7) 0.073(8) 0.025(6) 0.017(6) 0.011(6)
C201 0.095(9) 0.220(8) 0.064(4) 0.036(7) 0.037(6) 0.037(6)
C204 0.219(16) 0.192(10) 0.039(4) -0.024(4) -0.003(6) 0.093(9)
C268 0.181(13) 0.299(8) 0.074(5) -0.029(7) 0.035(6) 0.110(6)
C275 0.168(16) 0.273(9) 0.104(7) 0.036(9) -0.002(14) 0.073(7)
C286 0.164(9) 0.206(18) 0.108(5) 0.050(7) 0.113(5) 0.081(11)
C129 0.072(8) 0.093(9) 0.120(10) 0.064(8) -0.034(8) -0.020(7)
C132 0.085(8) 0.085(9) 0.104(9) 0.053(7) 0.043(6) 0.027(7)
C133 0.076(9) 0.048(8) 0.199(19) -0.004(11) 0.023(11) 0.017(7)
C320 0.243(14) 0.225(12) 0.254(9) -0.001(6) -0.090(8) 0.163(12)
C408 0.23(2) 0.238(13) 0.263(12) -0.005(7) -0.102(19) 0.118(18)
C274 0.115(12) 0.139(18) 0.21(2) -0.009(17) -0.094(12) 0.016(13)
C134 0.109(6) 0.103(6) 0.116(9) -0.018(7) 0.002(5) 0.052(5)
C189 0.109(6) 0.103(6) 0.116(9) -0.018(7) 0.002(5) 0.052(5)
C296 0.253(12) 0.151(7) 0.221(13) 0.013(13) -0.072(8) 0.143(6)
C3DA 0.094(10) 0.116(12) 0.059(7) 0.030(8) 0.001(7) -0.011(9)
C136 0.042(5) 0.105(10) 0.168(14) 0.058(10) 0.018(6) 0.038(6)
C137 0.071(8) 0.128(15) 0.153(14) -0.035(12) 0.047(8) -0.004(9)
C139 0.183(10) 0.137(14) 0.075(6) -0.033(7) 0.098(5) 0.001(10)
C140 0.115(6) 0.078(9) 0.051(6) 0.018(7) 0.026(6) 0.029(7)
C141 0.149(15) 0.064(9) 0.084(10) 0.001(9) -0.035(10) 0.000(10)
C143 0.103(10) 0.059(8) 0.078(8) -0.016(7) -0.027(8) 0.013(8)
C144 0.113(10) 0.063(7) 0.107(6) 0.004(7) -0.001(7) -0.004(6)
C145 0.076(10) 0.128(14) 0.150(15) -0.067(11) -0.002(10) 0.004(10)
C148 0.062(7) 0.123(13) 0.119(11) -0.023(11) 0.038(7) 0.000(8)
C0CA 0.071(8) 0.059(8) 0.137(13) -0.012(9) 0.022(8) 0.006(7)
C150 0.070(8) 0.172(15) 0.160(14) -0.107(10) 0.028(9) -0.044(9)
C153 0.183(16) 0.094(11) 0.063(8) -0.012(8) 0.037(9) -0.048(11)
C154 0.156(14) 0.112(12) 0.053(7) 0.025(8) 0.017(8) -0.040(11)
C157 0.125(10) 0.108(12) 0.094(9) -0.032(9) 0.062(7) -0.006(10)
C158 0.054(8) 0.063(9) 0.23(2) 0.001(13) -0.010(11) -0.001(7)
C159 0.181(10) 0.049(8) 0.094(5) 0.009(5) -0.003(5) -0.001(8)
C161 0.112(10) 0.077(10) 0.087(9) -0.014(8) 0.040(8) -0.005(9)
C163 0.084(6) 0.161(16) 0.096(11) 0.048(11) -0.012(7) -0.023(11)
C166 0.180(16) 0.076(7) 0.155(12) 0.027(6) 0.084(12) 0.023(11)
C167 0.108(8) 0.144(12) 0.064(7) 0.024(8) 0.034(6) 0.080(7)
C168 0.092(9) 0.094(11) 0.126(11) 0.041(9) 0.052(7) 0.015(8)
C169 0.051(5) 0.145(15) 0.156(13) -0.025(12) 0.057(6) -0.030(8)
C172 0.062(7) 0.144(15) 0.111(12) -0.032(11) 0.021(8) -0.030(9)
C173 0.117(11) 0.148(14) 0.093(11) 0.018(11) 0.007(9) -0.070(10)
C177 0.118(13) 0.156(16) 0.074(9) -0.053(10) 0.002(9) -0.007(12)
C178 0.145(12) 0.063(8) 0.069(8) -0.026(7) 0.028(8) 0.028(8)
C181 0.105(11) 0.093(11) 0.128(12) -0.054(9) 0.035(9) -0.004(9)
C183 0.193(7) 0.052(9) 0.127(13) -0.009(9) 0.067(11) -0.009(7)
C184 0.038(5) 0.152(15) 0.092(9) -0.009(10) 0.023(5) 0.004(8)
C186 0.090(7) 0.183(12) 0.099(7) 0.096(7) 0.061(5) 0.087(7)
C188 0.053(7) 0.107(12) 0.088(9) 0.017(9) 0.002(7) -0.003(8)
C191 0.083(5) 0.173(15) 0.083(9) 0.018(10) 0.038(6) -0.039(6)
C192 0.072(8) 0.076(9) 0.20(2) -0.042(11) 0.003(11) -0.040(7)
C194 0.158(16) 0.069(10) 0.103(12) 0.001(10) -0.038(11) -0.002(11)
C195 0.108(9) 0.170(14) 0.086(9) 0.065(9) 0.043(7) 0.074(9)
C196 0.058(7) 0.089(10) 0.141(14) 0.022(10) 0.018(8) 0.039(6)
C199 0.082(9) 0.138(13) 0.131(13) 0.057(11) 0.003(9) -0.040(9)
C205 0.044(5) 0.209(11) 0.249(13) 0.121(7) 0.009(8) 0.027(9)
C207 0.093(5) 0.229(10) 0.093(7) 0.012(6) 0.067(5) -0.030(6)
C208 0.068(10) 0.206(10) 0.243(13) 0.151(6) -0.014(10) -0.030(10)
C214 0.166(17) 0.048(9) 0.132(15) -0.009(10) 0.022(13) -0.007(10)
C218 0.124(12) 0.085(10) 0.080(9) -0.021(9) -0.003(9) -0.029(10)
C221 0.117(11) 0.222(6) 0.125(14) 0.064(13) 0.008(11) 0.105(9)
C6DA 0.076(8) 0.058(8) 0.064(7) -0.001(7) -0.002(6) -0.011(6)
C63 0.083(8) 0.064(8) 0.062(7) 0.010(6) -0.011(6) 0.031(6)
C130 0.246(7) 0.031(6) 0.061(7) 0.019(6) 0.051(9) 0.029(7)
C0AA 0.238(7) 0.092(12) 0.097(12) -0.036(10) -0.014(13) 0.050(8)
C254 0.078(10) 0.198(6) 0.20(2) 0.01(2) -0.046(12) 0.039(11)
C222 0.115(13) 0.201(19) 0.094(10) 0.084(10) -0.011(10) -0.016(14)
C224 0.208(15) 0.23(2) 0.126(9) 0.084(12) 0.121(8) 0.032(16)
C226 0.149(13) 0.180(17) 0.068(9) 0.007(11) -0.040(9) -0.086(12)
C228 0.124(13) 0.125(14) 0.080(9) -0.046(9) 0.019(9) -0.013(11)
C232 0.067(8) 0.105(12) 0.122(12) -0.042(10) 0.015(8) -0.013(8)
C233 0.102(11) 0.106(12) 0.156(15) -0.066(10) 0.023(11) 0.010(10)
C241 0.068(8) 0.195(19) 0.067(8) -0.014(11) -0.022(7) 0.037(10)
C245 0.060(6) 0.121(14) 0.201(17) 0.003(13) 0.065(7) 0.016(8)
C247 0.112(7) 0.130(17) 0.23(2) 0.046(17) -0.067(9) -0.003(13)
C256 0.056(6) 0.127(11) 0.233(6) -0.113(8) -0.058(5) 0.009(6)
C264 0.117(14) 0.070(10) 0.234(6) -0.060(10) -0.020(8) 0.004(10)
C266 0.076(9) 0.215(10) 0.099(10) -0.008(6) 0.035(8) 0.004(12)
C272 0.100(8) 0.168(16) 0.155(14) -0.012(13) 0.071(8) -0.066(9)
C277 0.169(7) 0.17(2) 0.179(14) 0.069(16) -0.090(6) -0.016(17)
C280 0.183(12) 0.054(8) 0.168(19) -0.001(11) 0.033(14) 0.039(6)
C282 0.114(12) 0.143(17) 0.29(3) -0.022(18) 0.080(13) 0.053(11)
C285 0.134(6) 0.090(11) 0.27(2) -0.081(12) 0.117(10) -0.051(7)
C288 0.053(8) 0.138(16) 0.25(3) 0.006(18) 0.004(12) 0.036(9)
C295 0.19(2) 0.085(8) 0.140(13) 0.018(6) -0.023(16) -0.002(14)
C302 0.108(12) 0.105(13) 0.151(16) 0.009(13) -0.044(11) 0.033(10)
C248 0.090(8) 0.109(8) 0.112(11) 0.026(11) -0.044(9) -0.014(5)
C89 0.061(6) 0.102(8) 0.089(9) 0.042(8) -0.029(7) -0.024(5)
C58 0.075(8) 0.076(9) 0.049(6) 0.009(6) -0.010(6) -0.013(7)
C3BA 0.030(4) 0.072(7) 0.107(9) 0.046(7) 0.007(5) 0.007(5)
C237 0.104(12) 0.066(10) 0.188(19) -0.001(12) -0.041(12) 0.017(9)
C303 0.103(7) 0.223(18) 0.119(11) -0.072(10) -0.058(6) -0.003(7)
C304 0.193(7) 0.23(2) 0.123(11) 0.050(15) -0.088(6) -0.120(15)
C321 0.145(10) 0.116(11) 0.26(2) -0.036(12) 0.091(10) 0.079(8)
C210 0.118(10) 0.168(5) 0.165(6) -0.095(5) 0.056(4) -0.048(6)
C343 0.482(18) 0.279(6) 0.243(7) -0.070(6) 0.041(6) 0.170(10)
C361 0.394(18) 0.335(7) 0.145(8) 0.119(9) 0.094(6) 0.014(12)
C483 0.32(3) 0.442(6) 0.238(17) -0.008(8) -0.026(15) -0.171(11)
C314 0.254(17) 0.229(9) 0.221(9) -0.149(5) 0.055(7) -0.098(8)
C255 0.328(15) 0.211(4) 0.108(8) -0.096(5) 0.112(6) -0.188(8)
C345 0.151(12) 0.109(10) 0.21(2) 0.050(14) 0.034(15) 0.016(6)
C358 0.161(6) 0.14(2) 0.29(3) 0.03(2) 0.01(2) 0.049(14)
C104 0.114(6) 0.086(9) 0.071(8) -0.038(7) -0.003(7) 0.038(7)
C364 0.119(5) 0.115(12) 0.33(3) -0.033(18) -0.096(15) 0.010(6)
C298 0.108(6) 0.090(5) 0.35(4) -0.036(11) -0.061(16) 0.058(6)
C187 0.078(5) 0.145(6) 0.155(12) 0.006(9) 0.072(6) 0.051(4)
C290 0.165(6) 0.135(6) 0.30(3) 0.086(11) 0.002(17) 0.032(6)
C2AA 0.045(5) 0.071(8) 0.052(6) -0.017(6) -0.001(5) -0.010(5)
C1AA 0.072(7) 0.065(5) 0.070(8) -0.018(7) -0.010(6) -0.018(6)
C3AA 0.083(7) 0.049(6) 0.039(5) -0.003(5) 0.010(5) -0.021(6)
C2 0.050(5) 0.053(6) 0.095(7) 0.032(6) 0.040(4) 0.013(5)
C7 0.133(16) 0.076(11) 0.225(7) -0.057(12) 0.024(14) -0.004(11)
C7BA 0.056(5) 0.074(9) 0.197(6) 0.028(8) 0.080(5) 0.005(6)
C44 0.146(11) 0.080(11) 0.216(16) 0.053(11) 0.113(9) 0.024(10)
C46 0.230(14) 0.078(13) 0.381(7) 0.009(14) 0.226(10) 0.034(11)
C72 0.199(14) 0.140(9) 0.402(6) -0.048(7) 0.183(11) 0.061(10)
C90 0.227(15) 0.242(9) 0.194(13) -0.087(6) 0.076(10) 0.132(10)
C19 0.135(12) 0.132(13) 0.094(12) 0.009(11) -0.003(10) -0.080(9)
C6AA 0.098(6) 0.127(9) 0.039(6) -0.003(6) -0.003(5) -0.093(5)
C22 0.092(8) 0.224(18) 0.062(7) -0.058(9) 0.032(6) -0.078(10)
C5DA 0.138(13) 0.357(7) 0.101(14) -0.060(11) 0.021(12) -0.138(14)
C0BA 0.149(7) 0.311(7) 0.157(10) -0.142(9) 0.123(6) -0.117(8)
C42 0.230(8) 0.157(11) 0.19(2) -0.001(12) 0.056(9) -0.161(6)
C8BA 0.122(7) 0.099(10) 0.081(5) -0.035(6) 0.078(4) -0.025(7)
C9BA 0.217(11) 0.215(10) 0.120(5) -0.118(5) 0.106(4) -0.132(8)
C10 0.079(7) 0.146(13) 0.131(13) 0.001(10) 0.002(6) -0.050(6)
C14 0.093(9) 0.211(19) 0.111(10) -0.023(9) 0.022(6) -0.032(8)
C16 0.128(9) 0.118(14) 0.155(11) 0.005(9) 0.054(6) -0.018(8)
C17 0.203(17) 0.161(15) 0.103(12) 0.040(11) 0.031(11) -0.097(12)
C39 0.149(13) 0.188(19) 0.21(2) 0.034(16) 0.073(13) -0.080(12)
C43 0.097(7) 0.171(17) 0.31(2) 0.059(11) 0.101(7) 0.009(7)
C60 0.20(3) 0.082(15) 0.46(5) -0.04(2) 0.07(3) -0.050(16)
C8DA 0.075(6) 0.083(9) 0.076(7) 0.012(7) 0.046(5) 0.017(6)

loop_
_atom_type_symbol
_atom_type_description
_atom_type_scat_dispersion_real
_atom_type_scat_dispersion_imag
_atom_type_scat_source
C C 0.0181 0.0091 'International Tables Vol C Tables 4.2.6.8 and 6.1.1.4'
H H 0.0000 0.0000 'International Tables Vol C Tables 4.2.6.8 and 6.1.1.4'
Ag Ag 0.1306 4.2820 'International Tables Vol C Tables 4.2.6.8 and 6.1.1.4'
Au Au -4.4197 7.2980 'International Tables Vol C Tables 4.2.6.8 and 6.1.1.4'

loop_
_geom_angle_atom_site_label_1
_geom_angle_atom_site_label_2
_geom_angle_atom_site_label_3
_geom_angle
Au02 Au01 Au07 109.613(17)
Au02 Au01 Au0S 107.017(16)
Au02 Au01 Ag0Z 58.220(16)
Au02 Au01 Ag11 55.654(17)
Au02 Au01 Ag18 78.052(17)
Au03 Au01 Au02 57.753(13)
Au03 Au01 Au07 123.003(18)
Au03 Au01 Au0B 60.455(13)
Au03 Au01 Au0S 111.986(17)
Au03 Au01 Ag0Z 107.453(18)
Au03 Au01 Ag10 165.56(2)
Au03 Au01 Ag11 60.371(17)
Au03 Au01 Ag13 119.00(2)
Au03 Au01 Ag18 68.876(17)
Au03 Au01 Ag1C 58.814(18)
Au05 Au01 Au02 57.846(13)
Au05 Au01 Au03 106.832(16)
Au05 Au01 Au07 57.404(13)
Au05 Au01 Au0B 122.767(19)
Au05 Au01 Au0S 116.582(19)
Au05 Au01 Ag0Z 60.513(18)
Au05 Au01 Ag10 62.620(19)
Au05 Au01 Ag11 104.89(2)
Au05 Au01 Ag13 113.26(2)
Au05 Au01 Ag18 67.511(18)
Au05 Au01 Ag1C 162.26(2)
Au07 Au01 Au0S 124.115(16)
Au07 Au01 Ag18 54.314(16)
Au0B Au01 Au02 112.189(16)
Au0B Au01 Au07 82.553(15)
Au0B Au01 Au0S 119.675(19)
Au0B Au01 Ag0Z 167.74(2)
Au0B Au01 Ag11 111.38(2)
Au0B Au01 Ag13 59.510(17)
Au0B Au01 Ag18 55.716(18)
Ag0Z Au01 Au07 107.40(2)
Ag0Z Au01 Au0S 61.038(18)
Ag0Z Au01 Ag18 124.13(2)
Ag10 Au01 Au02 107.98(2)
Ag10 Au01 Au07 61.259(18)
Ag10 Au01 Au0B 132.93(2)
Ag10 Au01 Au0S 68.135(19)
Ag10 Au01 Ag0Z 59.32(2)
Ag10 Au01 Ag11 111.08(2)
Ag10 Au01 Ag13 75.27(2)
Ag10 Au01 Ag18 112.46(2)
Ag10 Au01 Ag1C 129.11(3)
Ag11 Au01 Au07 162.21(2)
Ag11 Au01 Au0S 59.576(17)
Ag11 Au01 Ag0Z 57.49(2)
Ag11 Au01 Ag18 123.75(2)
Ag13 Au01 Au02 163.97(2)
Ag13 Au01 Au07 57.467(18)
Ag13 Au01 Au0S 88.84(2)
Ag13 Au01 Ag0Z 131.78(2)
Ag13 Au01 Ag11 138.78(3)
Ag13 Au01 Ag18 86.19(2)
Ag18 Au01 Au0S 174.60(2)
Ag1C Au01 Au02 104.427(19)
Ag1C Au01 Au07 137.83(2)
Ag1C Au01 Au0B 61.67(2)
Ag1C Au01 Au0S 65.42(2)
Ag1C Au01 Ag0Z 111.42(2)
Ag1C Au01 Ag11 59.87(2)
Ag1C Au01 Ag13 84.05(2)
Ag1C Au01 Ag18 111.88(2)
Au01 Au02 Au0O 124.142(18)
Au03 Au02 Au01 59.099(13)
Au03 Au02 Au04 107.068(17)
Au03 Au02 Au06 59.013(14)
Au03 Au02 Au0O 119.134(18)
Au03 Au02 Ag0Z 112.44(2)
Au03 Au02 Ag11 63.91(2)
Au03 Au02 Ag15 115.56(2)
Au04 Au02 Au01 104.893(16)
Au04 Au02 Au06 59.483(14)
Au04 Au02 Au0O 124.430(19)
Au04 Au02 Ag0Z 118.61(2)
Au04 Au02 Ag15 63.255(18)
Au05 Au02 Au01 58.386(13)
Au05 Au02 Au03 108.426(16)
Au05 Au02 Au04 61.513(13)
Au05 Au02 Au06 108.894(17)
Au05 Au02 Au0O 122.783(19)
Au05 Au02 Ag0Z 62.434(17)
Au05 Au02 Ag11 112.20(2)
Au05 Au02 Ag14 171.02(2)
Au05 Au02 Ag15 116.51(2)
Au06 Au02 Au01 104.237(16)
Au06 Au02 Au0O 121.704(16)
Au06 Au02 Ag0Z 166.62(2)
Ag0Z Au02 Au01 62.781(17)
Ag0Z Au02 Au0O 70.979(18)
Ag11 Au02 Au01 63.816(18)
Ag11 Au02 Au04 167.84(2)
Ag11 Au02 Au06 117.08(2)
Ag11 Au02 Au0O 67.66(2)
Ag11 Au02 Ag0Z 61.64(2)
Ag11 Au02 Ag15 127.21(2)
Ag12 Au02 Au01 117.10(2)
Ag12 Au02 Au03 170.90(2)
Ag12 Au02 Au04 65.10(2)
Ag12 Au02 Au05 64.229(18)
Ag12 Au02 Au06 116.98(2)
Ag12 Au02 Au0O 69.96(2)
Ag12 Au02 Ag0Z 69.76(2)
Ag12 Au02 Ag11 123.05(3)
Ag12 Au02 Ag14 122.57(2)
Ag12 Au02 Ag15 66.00(2)
Ag14 Au02 Au01 117.65(2)
Ag14 Au02 Au03 64.163(19)
Ag14 Au02 Au04 114.61(2)
Ag14 Au02 Au06 63.346(19)
Ag14 Au02 Au0O 66.19(2)
Ag14 Au02 Ag0Z 124.23(2)
Ag14 Au02 Ag11 69.93(2)
Ag14 Au02 Ag15 65.23(2)
Ag15 Au02 Au01 166.10(2)
Ag15 Au02 Au06 64.063(19)
Ag15 Au02 Au0O 69.741(19)
Ag15 Au02 Ag0Z 128.26(3)
Au01 Au03 Au09 109.873(16)
Au01 Au03 Au0B 60.680(13)
Au01 Au03 Au0I 118.645(17)
Au01 Au03 Ag11 63.222(17)
Au01 Au03 Ag14 115.65(2)
Au01 Au03 Ag16 169.14(2)
Au01 Au03 Ag18 60.188(16)
Au02 Au03 Au01 63.149(14)
Au02 Au03 Au06 62.460(14)
Au02 Au03 Au09 116.816(18)
Au02 Au03 Au0B 117.147(17)
Au02 Au03 Au0I 107.149(17)
Au02 Au03 Ag11 58.065(19)
Au02 Au03 Ag14 57.877(18)
Au02 Au03 Ag16 108.92(2)
Au02 Au03 Ag18 76.173(18)
Au02 Au03 Ag1C 110.61(2)
Au02 Au03 Ag1I 170.51(2)
Au06 Au03 Au01 109.876(18)
Au06 Au03 Au09 63.461(14)
Au06 Au03 Au0B 114.650(17)
Au06 Au03 Au0I 117.081(16)
Au06 Au03 Ag11 114.94(2)
Au06 Au03 Ag14 62.349(18)
Au06 Au03 Ag16 59.274(19)
Au06 Au03 Ag18 66.664(16)
Au06 Au03 Ag1I 117.07(2)
Au09 Au03 Au0B 62.379(13)
Au09 Au03 Au0I 125.140(18)
Au09 Au03 Ag11 172.44(2)
Au09 Au03 Ag14 117.60(2)
Au09 Au03 Ag16 66.055(18)
Au09 Au03 Ag18 53.956(16)
Au0B Au03 Au0I 122.838(18)
Au0B Au03 Ag11 113.925(19)
Au0B Au03 Ag14 174.80(2)
Au0B Au03 Ag16 121.71(2)
Au0B Au03 Ag18 52.922(16)
Au0I Au03 Ag18 175.76(2)
Ag11 Au03 Au0I 62.386(18)
Ag11 Au03 Ag14 65.42(2)
Ag11 Au03 Ag18 118.49(2)
Ag14 Au03 Au0I 61.831(18)
Ag14 Au03 Ag18 122.41(2)
Ag16 Au03 Au0I 69.925(18)
Ag16 Au03 Ag11 120.12(2)
Ag16 Au03 Ag14 61.11(2)
Ag16 Au03 Ag18 111.78(2)
Ag1C Au03 Au01 61.342(19)
Ag1C Au03 Au06 171.20(2)
Ag1C Au03 Au09 118.75(2)
Ag1C Au03 Au0B 62.599(19)
Ag1C Au03 Au0I 69.340(19)
Ag1C Au03 Ag11 61.63(2)
Ag1C Au03 Ag14 119.66(3)
Ag1C Au03 Ag16 129.51(3)
Ag1C Au03 Ag18 107.17(2)
Ag1C Au03 Ag1I 70.73(3)
Ag1I Au03 Au01 123.51(2)
Ag1I Au03 Au09 68.69(2)
Ag1I Au03 Au0B 72.05(2)
Ag1I Au03 Au0I 64.13(2)
Ag1I Au03 Ag11 117.23(3)
Ag1I Au03 Ag14 112.99(2)
Ag1I Au03 Ag16 65.37(2)
Ag1I Au03 Ag18 112.73(2)
Au02 Au04 Au05 58.319(13)
Au02 Au04 Au06 61.463(14)
Au02 Au04 Au0E 111.942(16)
Au02 Au04 Au0F 111.371(18)
Au02 Au04 Au0R 104.086(17)
Au02 Au04 Ag12 56.425(19)
Au02 Au04 Ag15 59.156(17)
Au02 Au04 Ag17 105.84(2)
Au02 Au04 Ag18 76.256(18)
Au02 Au04 Ag1A 107.86(2)
Au02 Au04 Ag1B 165.00(2)
Au05 Au04 Au0E 59.407(13)
Au05 Au04 Au0R 111.049(17)
Au05 Au04 Ag12 60.100(17)
Au05 Au04 Ag15 110.25(2)
Au05 Au04 Ag18 63.874(16)
Au05 Au04 Ag1A 166.09(2)
Au05 Au04 Ag1B 114.181(19)
Au06 Au04 Au05 107.936(17)
Au06 Au04 Au0E 118.655(18)
Au06 Au04 Au0F 58.283(14)
Au06 Au04 Au0R 118.752(16)
Au06 Au04 Ag12 111.17(2)
Au06 Au04 Ag15 63.275(18)
Au06 Au04 Ag17 166.72(2)
Au06 Au04 Ag18 66.805(16)
Au06 Au04 Ag1A 60.289(19)
Au06 Au04 Ag1B 113.67(2)
Au0E Au04 Au0R 121.491(18)
Au0E Au04 Ag12 109.633(19)
Au0E Au04 Ag15 169.64(2)
Au0E Au04 Ag18 53.654(16)
Au0E Au04 Ag1B 56.447(17)
Au0F Au04 Au05 115.182(17)
Au0F Au04 Au0E 73.802(14)
Au0F Au04 Au0R 131.672(18)
Au0F Au04 Ag12 167.80(2)
Au0F Au04 Ag15 113.56(2)
Au0F Au04 Ag18 52.399(17)
Au0F Au04 Ag1A 66.418(19)
Au0F Au04 Ag1B 58.214(19)
Au0R Au04 Ag18 174.007(19)
Ag12 Au04 Au0R 57.282(18)
Ag12 Au04 Ag18 119.54(2)
Ag15 Au04 Au0R 59.816(19)
Ag15 Au04 Ag12 61.61(2)
Ag15 Au04 Ag18 124.19(2)
Ag15 Au04 Ag1B 133.28(2)
Ag17 Au04 Au05 59.542(19)
Ag17 Au04 Au0E 60.558(18)
Ag17 Au04 Au0F 129.11(2)
Ag17 Au04 Au0R 66.239(19)
Ag17 Au04 Ag12 59.90(2)
Ag17 Au04 Ag15 114.95(2)
Ag17 Au04 Ag18 107.84(2)
Ag17 Au04 Ag1A 131.35(3)
Ag17 Au04 Ag1B 77.54(2)
Ag1A Au04 Au0E 131.40(2)
Ag1A Au04 Au0R 72.21(2)
Ag1A Au04 Ag12 115.21(2)
Ag1A Au04 Ag15 58.88(2)
Ag1A Au04 Ag18 113.51(2)
Ag1A Au04 Ag1B 78.81(2)
Ag1B Au04 Au0R 90.69(2)
Ag1B Au04 Ag12 133.70(3)
Ag1B Au04 Ag18 88.78(2)
Au01 Au05 Au04 107.892(17)
Au01 Au05 Au07 66.240(14)
Au01 Au05 Au0E 113.170(18)
Au01 Au05 Au0M 117.761(18)
Au01 Au05 Ag0Z 64.089(19)
Au01 Au05 Ag10 59.782(18)
Au01 Au05 Ag12 116.09(2)
Au01 Au05 Ag17 167.65(2)
Au01 Au05 Ag18 61.538(18)
Au02 Au05 Au01 63.768(14)
Au02 Au05 Au04 60.168(13)
Au02 Au05 Au07 122.565(19)
Au02 Au05 Au0E 115.327(17)
Au02 Au05 Au0M 106.626(17)
Au02 Au05 Ag0Z 61.122(17)
Au02 Au05 Ag10 110.37(2)
Au02 Au05 Ag12 57.718(18)
Au02 Au05 Ag17 107.51(2)
Au02 Au05 Ag18 77.635(17)
Au02 Au05 Ag1K 170.57(3)
Au04 Au05 Au0E 61.363(13)
Au04 Au05 Au0M 118.806(17)
Au04 Au05 Ag0Z 116.222(18)
Au04 Au05 Ag10 167.67(2)
Au04 Au05 Ag12 62.373(18)
Au04 Au05 Ag18 65.334(17)
Au07 Au05 Au04 113.718(18)
Au07 Au05 Au0E 62.705(14)
Au07 Au05 Au0M 120.655(16)
Au07 Au05 Ag0Z 117.21(2)
Au07 Au05 Ag10 63.307(18)
Au07 Au05 Ag12 175.71(2)
Au07 Au05 Ag17 116.12(2)
Au07 Au05 Ag18 54.409(16)
Au0E Au05 Au0M 124.157(18)
Au0E Au05 Ag0Z 176.05(2)
Au0E Au05 Ag10 121.98(2)
Au0E Au05 Ag12 113.09(2)
Au0E Au05 Ag18 54.524(17)
Au0M Au05 Ag18 175.056(18)
Ag0Z Au05 Au0M 59.563(19)
Ag0Z Au05 Ag18 121.90(2)
Ag10 Au05 Au0M 70.281(19)
Ag10 Au05 Ag0Z 59.64(2)
Ag10 Au05 Ag12 120.90(2)
Ag10 Au05 Ag18 106.07(2)
Ag12 Au05 Au0M 61.978(18)
Ag12 Au05 Ag0Z 66.91(2)
Ag12 Au05 Ag18 122.93(2)
Ag17 Au05 Au04 59.807(19)
Ag17 Au05 Au0E 61.33(2)
Ag17 Au05 Au0M 72.28(2)
Ag17 Au05 Ag0Z 120.73(3)
Ag17 Au05 Ag10 132.53(3)
Ag17 Au05 Ag12 60.78(2)
Ag17 Au05 Ag18 109.12(2)
Ag1K Au05 Au01 120.24(2)
Ag1K Au05 Au04 122.64(2)
Ag1K Au05 Au07 65.66(2)
Ag1K Au05 Au0E 71.83(2)
Ag1K Au05 Au0M 63.97(2)
Ag1K Au05 Ag0Z 111.90(3)
Ag1K Au05 Ag10 68.08(2)
Ag1K Au05 Ag12 114.48(3)
Ag1K Au05 Ag17 69.82(2)
Ag1K Au05 Ag18 111.79(2)
Au02 Au06 Au09 109.600(16)
Au02 Au06 Au0N 114.951(17)
Au02 Au06 Ag14 56.482(17)
Au02 Au06 Ag15 57.641(16)
Au02 Au06 Ag1P 164.64(2)
Au03 Au06 Au02 58.528(14)
Au03 Au06 Au04 106.331(16)
Au03 Au06 Au09 58.872(14)
Au03 Au06 Au0N 116.164(17)
Au03 Au06 Ag14 61.418(17)
Au03 Au06 Ag15 109.52(2)
Au03 Au06 Ag16 62.271(18)
Au03 Au06 Ag1A 164.78(2)
Au03 Au06 Ag1P 112.39(2)
Au04 Au06 Au02 59.054(14)
Au04 Au06 Au09 115.128(16)
Au04 Au06 Au0N 122.813(18)
Au04 Au06 Ag14 108.32(2)
Au04 Au06 Ag15 60.767(17)
Au04 Au06 Ag1A 60.700(18)
Au04 Au06 Ag1P 117.56(2)
Au09 Au06 Au0N 118.968(18)
Au09 Au06 Ag14 112.88(2)
Au09 Au06 Ag15 167.20(2)
Au09 Au06 Ag1P 56.869(19)
Au0F Au06 Au02 111.637(17)
Au0F Au06 Au03 114.659(16)
Au0F Au06 Au04 61.011(14)
Au0F Au06 Au09 70.337(15)
Au0F Au06 Au0N 123.427(18)
Au0F Au06 Ag14 168.09(2)
Au0F Au06 Ag15 113.73(2)
Au0F Au06 Ag16 127.85(2)
Au0F Au06 Ag1A 67.592(19)
Au0F Au06 Ag1P 58.94(2)
Au0N Au06 Ag15 69.815(17)
Ag14 Au06 Au0N 65.955(17)
Ag14 Au06 Ag15 60.61(2)
Ag14 Au06 Ag1P 132.77(3)
Ag16 Au06 Au02 108.19(2)
Ag16 Au06 Au04 167.10(2)
Ag16 Au06 Au09 65.450(19)
Ag16 Au06 Au0N 62.464(18)
Ag16 Au06 Ag14 61.73(2)
Ag16 Au06 Ag15 115.57(2)
Ag16 Au06 Ag1A 129.46(2)
Ag16 Au06 Ag1P 74.12(2)
Ag1A Au06 Au02 106.33(2)
Ag1A Au06 Au09 132.13(2)
Ag1A Au06 Au0N 69.962(18)
Ag1A Au06 Ag14 113.04(2)
Ag1A Au06 Ag15 58.17(2)
Ag1A Au06 Ag1P 81.99(2)
Ag1P Au06 Au0N 79.84(2)
Ag1P Au06 Ag15 135.89(2)
Au01 Au07 Ag1N 155.31(2)
Au05 Au07 Au01 56.356(13)
Au05 Au07 Au0C 137.620(17)
Au05 Au07 Au0E 59.415(14)
Au05 Au07 Au0G 116.375(18)
Au05 Au07 Au0L 112.579(18)
Au05 Au07 Ag10 60.134(17)
Au05 Au07 Ag13 113.50(2)
Au05 Au07 Ag18 71.720(19)
Au05 Au07 Ag1G 159.91(2)
Au05 Au07 Ag1K 56.475(17)
Au05 Au07 Ag1N 99.23(2)
Au0C Au07 Au01 96.416(16)
Au0C Au07 Au0E 104.395(17)
Au0C Au07 Au0L 106.917(17)
Au0C Au07 Ag10 134.52(2)
Au0C Au07 Ag1G 59.362(19)
Au0C Au07 Ag1K 158.62(2)
Au0C Au07 Ag1N 105.85(2)
Au0E Au07 Au01 103.156(15)
Au0E Au07 Ag10 116.00(2)
Au0E Au07 Ag1K 67.05(2)
Au0E Au07 Ag1N 61.385(18)
Au0G Au07 Au01 136.513(17)
Au0G Au07 Au0C 59.031(15)
Au0G Au07 Au0E 57.186(14)
Au0G Au07 Au0L 111.563(17)
Au0G Au07 Ag10 164.81(2)
Au0G Au07 Ag1G 58.727(19)
Au0G Au07 Ag1K 101.59(2)
Au0G Au07 Ag1N 53.802(19)
Au0L Au07 Au01 109.792(18)
Au0L Au07 Au0E 130.866(19)
Au0L Au07 Ag10 61.113(17)
Au0L Au07 Ag1K 70.018(19)
Au0L Au07 Ag1N 74.11(2)
Ag10 Au07 Au01 55.913(17)
Ag10 Au07 Ag1K 63.76(2)
Ag10 Au07 Ag1N 111.17(2)
Ag13 Au07 Au01 58.762(17)
Ag13 Au07 Au0C 61.182(19)
Ag13 Au07 Au0E 152.18(2)
Ag13 Au07 Au0G 119.38(2)
Ag13 Au07 Au0L 76.934(19)
Ag13 Au07 Ag10 73.36(2)
Ag13 Au07 Ag1G 83.31(2)
Ag13 Au07 Ag1K 134.58(3)
Ag13 Au07 Ag1N 142.64(2)
Ag18 Au07 Au01 64.476(18)
Ag18 Au07 Au0C 66.932(19)
Ag18 Au07 Au0E 59.057(19)
Ag18 Au07 Au0G 72.60(2)
Ag18 Au07 Au0L 170.07(2)
Ag18 Au07 Ag10 116.99(2)
Ag18 Au07 Ag13 93.16(2)
Ag18 Au07 Ag1G 120.18(3)
Ag18 Au07 Ag1K 118.66(2)
Ag18 Au07 Ag1N 114.63(3)
Ag1G Au07 Au01 141.99(2)
Ag1G Au07 Au0E 110.76(2)
Ag1G Au07 Au0L 58.695(19)
Ag1G Au07 Ag10 118.75(2)
Ag1G Au07 Ag1K 104.08(2)
Ag1G Au07 Ag1N 61.60(2)
Ag1K Au07 Au01 104.55(2)
Ag1K Au07 Ag1N 52.77(2)
Au09 Au08 Au0X 120.875(18)
Au09 Au08 Ag1F 113.28(2)
Au09 Au08 Ag1M 169.08(2)
Au09 Au08 Ag1P 55.967(18)
Au0A Au08 Au09 61.169(14)
Au0A Au08 Au0D 109.154(17)
Au0A Au08 Au0F 115.497(19)
Au0A Au08 Au0H 60.167(14)
Au0A Au08 Au0X 107.354(18)
Au0A Au08 Ag1F 60.728(19)
Au0A Au08 Ag1J 59.476(19)
Au0A Au08 Ag1M 108.37(2)
Au0A Au08 Ag1P 115.07(2)
Au0D Au08 Au09 116.707(19)
Au0D Au08 Au0X 121.277(19)
Au0D Au08 Ag1F 110.86(2)
Au0D Au08 Ag1M 62.057(19)
Au0D Au08 Ag1P 111.53(2)
Au0F Au08 Au09 70.952(15)
Au0F Au08 Au0D 58.177(14)
Au0F Au08 Au0H 110.276(18)
Au0F Au08 Au0X 134.320(18)
Au0F Au08 Ag1F 167.71(2)
Au0F Au08 Ag1J 128.56(2)
Au0F Au08 Ag1M 113.82(2)
Au0F Au08 Ag1P 56.546(19)
Au0H Au08 Au09 113.537(17)
Au0H Au08 Au0D 60.386(14)
Au0H Au08 Au0X 104.033(17)
Au0H Au08 Ag1F 57.459(18)
Au0H Au08 Ag1J 108.08(2)
Au0H Au08 Ag1M 55.864(17)
Au0H Au08 Ag1P 164.13(2)
Ag1F Au08 Au0X 54.604(18)
Ag1F Au08 Ag1M 59.99(2)
Ag1F Au08 Ag1P 135.65(3)
Ag1J Au08 Au09 62.94(2)
Ag1J Au08 Au0D 167.94(2)
Ag1J Au08 Au0X 62.87(2)
Ag1J Au08 Ag1F 61.13(2)
Ag1J Au08 Ag1M 115.73(3)
Ag1J Au08 Ag1P 78.69(2)
Ag1M Au08 Au0X 63.596(19)
Ag1M Au08 Ag1P 134.96(2)
Ag1P Au08 Au0X 91.83(2)
Ag1Q Au08 Au09 132.89(2)
Ag1Q Au08 Au0A 165.12(2)
Ag1Q Au08 Au0D 62.17(2)
Ag1Q Au08 Au0F 71.45(2)
Ag1Q Au08 Au0H 105.42(2)
Ag1Q Au08 Au0X 71.01(2)
Ag1Q Au08 Ag1F 109.52(3)
Ag1Q Au08 Ag1J 127.84(3)
Ag1Q Au08 Ag1M 57.25(2)
Ag1Q Au08 Ag1P 79.80(2)
Au03 Au09 Au06 57.667(13)
Au03 Au09 Au08 145.89(2)
Au03 Au09 Au0A 116.624(17)
Au03 Au09 Au0B 59.403(13)
Au03 Au09 Au0F 99.209(17)
Au03 Au09 Au0J 106.312(17)
Au03 Au09 Ag16 58.069(17)
Au03 Au09 Ag18 73.01(2)
Au03 Au09 Ag1I 55.201(19)
Au03 Au09 Ag1J 152.09(2)
Au03 Au09 Ag1P 116.89(2)
Au06 Au09 Au0F 52.073(12)
Au06 Au09 Ag16 55.114(18)
Au06 Au09 Ag1I 102.05(2)
Au06 Au09 Ag1J 144.99(2)
Au08 Au09 Au06 104.987(18)
Au08 Au09 Au0A 58.442(14)
Au08 Au09 Au0B 107.160(16)
Au08 Au09 Au0F 53.823(13)
Au08 Au09 Au0J 106.790(18)
Au08 Au09 Ag16 139.87(2)
Au08 Au09 Ag1I 152.89(2)
Au08 Au09 Ag1J 58.295(19)
Au0A Au09 Au06 144.440(18)
Au0A Au09 Au0B 57.272(13)
Au0A Au09 Au0F 100.332(15)
Au0A Au09 Au0J 109.245(18)
Au0A Au09 Ag16 157.05(2)
Au0A Au09 Ag1I 99.40(2)
Au0A Au09 Ag1J 57.101(17)
Au0B Au09 Au06 107.488(17)
Au0B Au09 Au0F 111.021(16)
Au0B Au09 Au0J 123.393(19)
Au0B Au09 Ag16 112.01(2)
Au0B Au09 Ag1I 65.789(18)
Au0B Au09 Ag1J 106.96(2)
Au0J Au09 Au06 105.670(16)
Au0J Au09 Au0F 125.566(17)
Au0J Au09 Ag16 57.307(18)
Au0J Au09 Ag1I 63.279(19)
Au0J Au09 Ag1J 58.619(18)
Ag16 Au09 Au0F 102.569(19)
Ag16 Au09 Ag1I 58.52(2)
Ag18 Au09 Au06 72.235(19)
Ag18 Au09 Au08 73.61(2)
Ag18 Au09 Au0A 72.789(19)
Ag18 Au09 Au0B 58.127(18)
Ag18 Au09 Au0F 52.895(18)
Ag18 Au09 Au0J 177.87(2)
Ag18 Au09 Ag16 121.01(2)
Ag18 Au09 Ag1I 117.32(2)
Ag18 Au09 Ag1J 122.87(2)
Ag1I Au09 Au0F 153.03(2)
Ag1J Au09 Au0F 108.63(2)
Ag1J Au09 Ag16 115.61(2)
Ag1J Au09 Ag1I 97.49(2)
Ag1P Au09 Au06 62.89(2)
Ag1P Au09 Au08 67.65(2)
Ag1P Au09 Au0A 123.65(2)
Ag1P Au09 Au0B 165.65(3)
Ag1P Au09 Au0F 54.85(2)
Ag1P Au09 Au0J 70.73(2)
Ag1P Au09 Ag16 72.23(2)
Ag1P Au09 Ag18 107.69(3)
Ag1P Au09 Ag1I 125.05(2)
Ag1P Au09 Ag1J 82.10(3)
Au08 Au0A Au09 60.390(14)
Au08 Au0A Au0H 60.118(14)
Au08 Au0A Au0T 118.067(19)
Au08 Au0A Ag18 66.141(17)
Au08 Au0A Ag19 167.89(2)
Au08 Au0A Ag1D 114.10(2)
Au08 Au0A Ag1F 62.209(19)
Au09 Au0A Au0T 123.974(17)
Au09 Au0A Ag18 53.269(15)
Au09 Au0A Ag1D 172.69(2)
Au09 Au0A Ag1F 113.87(2)
Au0B Au0A Au08 113.152(18)
Au0B Au0A Au09 62.461(14)
Au0B Au0A Au0H 120.052(19)
Au0B Au0A Au0T 121.15(2)
Au0B Au0A Ag18 52.986(17)
Au0B Au0A Ag19 65.489(19)
Au0B Au0A Ag1D 118.75(2)
Au0B Au0A Ag1F 175.34(2)
Au0B Au0A Ag1J 116.57(2)
Au0B Au0A Ag1L 66.74(2)
Au0C Au0A Au08 106.951(19)
Au0C Au0A Au09 111.205(18)
Au0C Au0A Au0B 65.813(15)
Au0C Au0A Au0H 61.950(15)
Au0C Au0A Au0T 120.405(17)
Au0C Au0A Ag18 60.118(16)
Au0C Au0A Ag19 61.163(19)
Au0C Au0A Ag1D 64.807(19)
Au0C Au0A Ag1F 114.45(2)
Au0C Au0A Ag1J 167.94(3)
Au0C Au0A Ag1L 120.78(2)
Au0H Au0A Au09 112.825(18)
Au0H Au0A Au0T 109.578(18)
Au0H Au0A Ag18 76.192(18)
Au0H Au0A Ag19 109.40(2)
Au0H Au0A Ag1D 60.025(19)
Au0H Au0A Ag1F 57.929(19)
Au0T Au0A Ag18 173.92(2)
Ag19 Au0A Au09 124.21(2)
Ag19 Au0A Au0T 69.93(2)
Ag19 Au0A Ag18 106.71(2)
Ag19 Au0A Ag1D 60.13(2)
Ag19 Au0A Ag1F 118.93(2)
Ag1D Au0A Au0T 62.302(19)
Ag1D Au0A Ag18 120.90(2)
Ag1D Au0A Ag1F 64.49(2)
Ag1F Au0A Au0T 63.04(2)
Ag1F Au0A Ag18 122.75(2)
Ag1J Au0A Au08 61.02(2)
Ag1J Au0A Au09 63.190(19)
Ag1J Au0A Au0H 109.28(2)
Ag1J Au0A Au0T 69.41(2)
Ag1J Au0A Ag18 110.96(2)
Ag1J Au0A Ag19 130.90(3)
Ag1J Au0A Ag1D 119.41(3)
Ag1J Au0A Ag1F 62.13(2)
Ag1L Au0A Au08 123.10(2)
Ag1L Au0A Au09 74.10(2)
Ag1L Au0A Au0H 171.72(3)
Ag1L Au0A Au0T 62.15(2)
Ag1L Au0A Ag18 112.05(2)
Ag1L Au0A Ag19 68.17(2)
Ag1L Au0A Ag1D 113.16(3)
Ag1L Au0A Ag1F 115.69(3)
Ag1L Au0A Ag1J 69.16(2)
Au01 Au0B Au09 105.169(16)
Au01 Au0B Au0C 97.169(16)
Au01 Au0B Au0K 107.860(18)
Au01 Au0B Ag13 61.016(18)
Au01 Au0B Ag19 134.75(2)
Au01 Au0B Ag1C 58.988(19)
Au01 Au0B Ag1I 105.61(2)
Au01 Au0B Ag1L 157.54(2)
Au03 Au0B Au01 58.866(13)
Au03 Au0B Au09 58.218(13)
Au03 Au0B Au0C 137.485(19)
Au03 Au0B Au0K 110.164(18)
Au03 Au0B Ag13 118.92(2)
Au03 Au0B Ag19 163.91(2)
Au03 Au0B Ag1C 57.434(18)
Au03 Au0B Ag1I 53.055(17)
Au03 Au0B Ag1L 102.235(19)
Au09 Au0B Au0C 103.016(17)
Au09 Au0B Ag19 115.65(2)
Au09 Au0B Ag1I 60.378(18)
Au09 Au0B Ag1L 69.291(19)
Au0A Au0B Au01 140.76(2)
Au0A Au0B Au03 118.433(17)
Au0A Au0B Au09 60.267(13)
Au0A Au0B Au0C 56.932(13)
Au0A Au0B Au0K 108.888(19)
Au0A Au0B Ag13 114.03(2)
Au0A Au0B Ag18 74.74(2)
Au0A Au0B Ag19 58.510(18)
Au0A Au0B Ag1C 157.78(2)
Au0A Au0B Ag1I 97.69(2)
Au0A Au0B Ag1L 56.710(19)
Au0C Au0B Ag19 56.363(18)
Au0C Au0B Ag1I 154.53(2)
Au0C Au0B Ag1L 105.28(2)
Au0K Au0B Au09 128.534(19)
Au0K Au0B Au0C 110.624(17)
Au0K Au0B Ag19 60.488(19)
Au0K Au0B Ag1C 59.30(2)
Au0K Au0B Ag1I 73.293(19)
Au0K Au0B Ag1L 65.04(2)
Ag13 Au0B Au09 152.80(2)
Ag13 Au0B Au0C 59.384(18)
Ag13 Au0B Au0K 78.62(2)
Ag13 Au0B Ag19 73.74(2)
Ag13 Au0B Ag1C 83.45(2)
Ag13 Au0B Ag1I 143.04(3)
Ag13 Au0B Ag1L 132.53(2)
Ag18 Au0B Au01 67.15(2)
Ag18 Au0B Au03 73.053(19)
Ag18 Au0B Au09 59.413(18)
Ag18 Au0B Au0C 64.985(18)
Ag18 Au0B Au0K 172.05(2)
Ag18 Au0B Ag13 93.44(2)
Ag18 Au0B Ag19 118.09(2)
Ag18 Au0B Ag1C 119.66(3)
Ag18 Au0B Ag1I 113.65(2)
Ag18 Au0B Ag1L 121.98(3)
Ag19 Au0B Ag1I 110.87(2)
Ag19 Au0B Ag1L 62.35(2)
Ag1C Au0B Au09 110.414(19)
Ag1C Au0B Au0C 142.76(2)
Ag1C Au0B Ag19 118.47(2)
Ag1C Au0B Ag1I 61.73(2)
Ag1C Au0B Ag1L 101.56(2)
Ag1L Au0B Ag1I 52.29(2)
Au07 Au0C Au0B 82.833(15)
Au07 Au0C Au0H 113.346(18)
Au07 Au0C Au0P 121.888(17)
Au07 Au0C Ag13 59.313(19)
Au07 Au0C Ag18 55.842(17)
Au07 Au0C Ag19 133.62(2)
Au07 Au0C Ag1D 167.86(2)
Au07 Au0C Ag1E 108.78(2)
Au0A Au0C Au07 125.007(17)
Au0A Au0C Au0B 57.255(13)
Au0A Au0C Au0G 108.733(18)
Au0A Au0C Au0H 59.608(14)
Au0A Au0C Au0P 112.511(18)
Au0A Au0C Ag13 112.58(2)
Au0A Au0C Ag18 69.818(18)
Au0A Au0C Ag19 60.960(19)
Au0A Au0C Ag1D 59.557(17)
Au0A Au0C Ag1E 106.96(2)
Au0A Au0C Ag1G 164.34(3)
Au0B Au0C Au0P 126.914(18)
Au0B Au0C Ag18 54.285(17)
Au0B Au0C Ag1D 107.55(2)
Au0B Au0C Ag1E 164.21(2)
Au0G Au0C Au07 60.458(15)
Au0G Au0C Au0B 122.683(17)
Au0G Au0C Au0H 58.023(15)
Au0G Au0C Au0P 110.070(17)
Au0G Au0C Ag13 118.94(2)
Au0G Au0C Ag18 68.546(18)
Au0G Au0C Ag19 165.23(2)
Au0G Au0C Ag1D 107.79(2)
Au0G Au0C Ag1E 58.844(19)
Au0G Au0C Ag1G 59.61(2)
Au0H Au0C Au0B 110.565(16)
Au0H Au0C Au0P 101.251(17)
Au0H Au0C Ag13 165.31(2)
Au0H Au0C Ag18 79.678(19)
Au0H Au0C Ag1D 57.643(19)
Au0H Au0C Ag1E 55.476(18)
Ag13 Au0C Au0B 57.552(17)
Ag13 Au0C Au0P 93.253(19)
Ag13 Au0C Ag18 85.92(2)
Ag13 Au0C Ag1D 131.44(3)
Ag13 Au0C Ag1E 137.43(2)
Ag18 Au0C Au0P 177.66(2)
Ag19 Au0C Au0B 62.452(18)
Ag19 Au0C Au0H 107.44(2)
Ag19 Au0C Au0P 68.092(18)
Ag19 Au0C Ag13 75.76(2)
Ag19 Au0C Ag18 113.75(2)
Ag19 Au0C Ag1D 58.38(2)
Ag19 Au0C Ag1E 112.09(2)
Ag1D Au0C Au0P 57.057(17)
Ag1D Au0C Ag18 125.00(2)
Ag1D Au0C Ag1E 59.84(2)
Ag1E Au0C Au0P 56.465(19)
Ag1E Au0C Ag18 123.05(2)
Ag1G Au0C Au07 60.628(19)
Ag1G Au0C Au0B 136.88(2)
Ag1G Au0C Au0H 104.86(2)
Ag1G Au0C Au0P 66.339(19)
Ag1G Au0C Ag13 82.99(2)
Ag1G Au0C Ag18 111.37(2)
Ag1G Au0C Ag19 127.94(3)
Ag1G Au0C Ag1D 111.89(2)
Ag1G Au0C Ag1E 58.69(2)
Au08 Au0D Au0E 115.653(18)
Au08 Au0D Au0Y 117.79(2)
Au08 Au0D Ag1B 117.29(2)
Au08 Au0D Ag1M 63.268(19)
Au08 Au0D Ag1O 111.39(2)
Au08 Au0D Ag1Q 57.65(2)
Au0E Au0D Au0Y 124.91(2)
Au0E Au0D Ag1M 162.99(2)
Au0F Au0D Au08 60.099(14)
Au0F Au0D Au0E 72.601(15)
Au0F Au0D Au0G 114.280(19)
Au0F Au0D Au0H 110.816(19)
Au0F Au0D Au0Y 125.758(19)
Au0F Au0D Ag1B 58.483(18)
Au0F Au0D Ag1H 126.20(2)
Au0F Au0D Ag1M 116.57(2)
Au0F Au0D Ag1O 170.04(3)
Au0F Au0D Ag1Q 70.31(2)
Au0G Au0D Au08 106.311(18)
Au0G Au0D Au0E 56.556(13)
Au0G Au0D Au0H 58.675(14)
Au0G Au0D Au0Y 117.079(18)
Au0G Au0D Ag1B 108.71(2)
Au0G Au0D Ag1H 61.85(2)
Au0G Au0D Ag1M 106.71(2)
Au0G Au0D Ag1O 61.54(2)
Au0G Au0D Ag1Q 159.82(3)
Au0H Au0D Au08 59.100(14)
Au0H Au0D Au0E 108.039(17)
Au0H Au0D Au0Y 109.714(18)
Au0H Au0D Ag1B 160.53(2)
Au0H Au0D Ag1M 55.952(19)
Au0H Au0D Ag1O 59.23(2)
Au0H Au0D Ag1Q 101.15(2)
Au0Y Au0D Ag1M 62.98(2)
Ag1B Au0D Au0E 54.566(18)
Ag1B Au0D Au0Y 89.05(2)
Ag1B Au0D Ag1M 142.19(2)
Ag1H Au0D Au08 167.70(2)
Ag1H Au0D Au0E 61.86(2)
Ag1H Au0D Au0H 109.35(2)
Ag1H Au0D Au0Y 68.57(2)
Ag1H Au0D Ag1B 71.95(2)
Ag1H Au0D Ag1M 115.18(2)
Ag1H Au0D Ag1O 61.10(2)
Ag1H Au0D Ag1Q 132.91(3)
Ag1O Au0D Au0E 109.23(2)
Ag1O Au0D Au0Y 61.77(2)
Ag1O Au0D Ag1B 130.85(3)
Ag1O Au0D Ag1M 59.19(2)
Ag1Q Au0D Au0E 138.92(2)
Ag1Q Au0D Au0Y 67.75(2)
Ag1Q Au0D Ag1B 90.56(3)
Ag1Q Au0D Ag1M 56.50(2)
Ag1Q Au0D Ag1O 110.39(3)
Au04 Au0E Au07 107.961(17)
Au04 Au0E Au0D 100.612(15)
Au04 Au0E Au0Q 108.674(18)
Au04 Au0E Ag1H 135.79(2)
Au04 Au0E Ag1K 104.854(19)
Au04 Au0E Ag1N 155.85(2)
Au05 Au0E Au04 59.231(13)
Au05 Au0E Au07 57.880(13)
Au05 Au0E Au0D 141.276(19)
Au05 Au0E Au0Q 107.735(19)
Au05 Au0E Ag17 58.71(2)
Au05 Au0E Ag1H 160.87(2)
Au05 Au0E Ag1K 52.823(17)
Au05 Au0E Ag1N 100.11(2)
Au07 Au0E Au0D 106.907(17)
Au07 Au0E Au0Q 120.632(18)
Au07 Au0E Ag1H 114.36(2)
Au07 Au0E Ag1K 57.564(18)
Au07 Au0E Ag1N 64.14(2)
Au0D Au0E Ag1K 153.328(19)
Au0D Au0E Ag1N 103.53(2)
Au0G Au0E Au04 142.88(2)
Au0G Au0E Au05 117.698(18)
Au0G Au0E Au07 60.049(14)
Au0G Au0E Au0D 57.068(14)
Au0G Au0E Au0Q 107.072(17)
Au0G Au0E Ag17 156.64(2)
Au0G Au0E Ag18 73.584(19)
Au0G Au0E Ag1B 116.51(2)
Au0G Au0E Ag1H 59.588(19)
Au0G Au0E Ag1K 96.989(19)
Au0G Au0E Ag1N 55.414(19)
Au0Q Au0E Au0D 110.195(19)
Au0Q Au0E Ag1H 59.29(2)
Au0Q Au0E Ag1K 68.85(2)
Au0Q Au0E Ag1N 63.23(2)
Ag17 Au0E Au04 58.266(18)
Ag17 Au0E Au07 109.68(2)
Ag17 Au0E Au0D 141.96(2)
Ag17 Au0E Au0Q 58.032(19)
Ag17 Au0E Ag1H 115.25(3)
Ag17 Au0E Ag1K 61.75(2)
Ag17 Au0E Ag1N 101.42(2)
Ag18 Au0E Au04 70.940(18)
Ag18 Au0E Au05 70.76(2)
Ag18 Au0E Au07 58.385(18)
Ag18 Au0E Au0D 71.34(2)
Ag18 Au0E Au0Q 178.46(3)
Ag18 Au0E Ag17 120.87(2)
Ag18 Au0E Ag1H 122.07(3)
Ag18 Au0E Ag1K 109.74(2)
Ag18 Au0E Ag1N 116.49(2)
Ag1B Au0E Au04 63.230(19)
Ag1B Au0E Au05 120.56(2)
Ag1B Au0E Au07 162.10(2)
Ag1B Au0E Au0D 62.24(2)
Ag1B Au0E Au0Q 77.24(2)
Ag1B Au0E Ag17 79.73(2)
Ag1B Au0E Ag18 103.77(2)
Ag1B Au0E Ag1H 72.56(2)
Ag1B Au0E Ag1K 138.04(3)
Ag1B Au0E Ag1N 130.35(3)
Ag1H Au0E Au0D 55.660(18)
Ag1H Au0E Ag1K 108.05(2)
Ag1H Au0E Ag1N 62.10(2)
Ag1N Au0E Ag1K 51.17(2)
Au04 Au0F Au09 105.253(17)
Au04 Au0F Ag1A 57.410(17)
Au04 Au0F Ag1B 63.68(2)
Au04 Au0F Ag1P 123.24(2)
Au04 Au0F Ag1Q 150.47(2)
Au06 Au0F Au04 60.706(14)
Au06 Au0F Au08 111.783(19)
Au06 Au0F Au09 57.590(13)
Au06 Au0F Au0U 106.924(17)
Au06 Au0F Ag18 76.63(2)
Au06 Au0F Ag1A 57.829(18)
Au06 Au0F Ag1B 121.10(2)
Au06 Au0F Ag1P 65.23(2)
Au06 Au0F Ag1Q 142.23(2)
Au08 Au0F Au04 149.085(19)
Au08 Au0F Au09 55.225(13)
Au08 Au0F Au0U 103.785(19)
Au08 Au0F Ag1A 147.71(2)
Au08 Au0F Ag1B 125.86(2)
Au08 Au0F Ag1P 68.21(2)
Au08 Au0F Ag1Q 53.84(2)
Au0D Au0F Au04 110.624(18)
Au0D Au0F Au06 153.99(2)
Au0D Au0F Au08 61.724(15)
Au0D Au0F Au09 106.834(17)
Au0D Au0F Au0U 99.056(19)
Au0D Au0F Ag18 77.363(19)
Au0D Au0F Ag1A 141.38(2)
Au0D Au0F Ag1B 65.68(2)
Au0D Au0F Ag1P 125.65(3)
Au0D Au0F Ag1Q 57.080(17)
Au0U Au0F Au04 107.060(19)
Au0U Au0F Au09 127.470(19)
Au0U Au0F Ag1A 58.158(19)
Au0U Au0F Ag1B 72.31(2)
Au0U Au0F Ag1P 73.07(2)
Au0U Au0F Ag1Q 55.152(19)
Ag18 Au0F Au04 73.30(2)
Ag18 Au0F Au08 75.78(2)
Ag18 Au0F Au09 55.472(18)
Ag18 Au0F Au0U 176.18(2)
Ag18 Au0F Ag1A 124.04(2)
Ag18 Au0F Ag1B 104.78(2)
Ag18 Au0F Ag1P 110.03(3)
Ag18 Au0F Ag1Q 122.80(2)
Ag1A Au0F Au09 111.747(19)
Ag1A Au0F Ag1Q 113.15(2)
Ag1B Au0F Au09 160.22(2)
Ag1B Au0F Ag1A 77.13(2)
Ag1B Au0F Ag1P 144.97(3)
Ag1B Au0F Ag1Q 87.32(3)
Ag1P Au0F Au09 54.622(19)
Ag1P Au0F Ag1A 80.36(2)
Ag1P Au0F Ag1Q 77.26(3)
Ag1Q Au0F Au09 104.13(2)
Au07 Au0G Au0W 123.801(19)
Au07 Au0G Ag18 53.098(16)
Au07 Au0G Ag1E 113.44(2)
Au07 Au0G Ag1H 121.23(2)
Au07 Au0G Ag1O 176.93(2)
Au0C Au0G Au07 60.511(15)
Au0C Au0G Au0W 126.672(18)
Au0C Au0G Ag18 60.133(16)
Au0C Au0G Ag1E 64.56(2)
Au0C Au0G Ag1H 167.65(2)
Au0C Au0G Ag1O 117.16(2)
Au0D Au0G Au07 116.513(16)
Au0D Au0G Au0C 107.977(17)
Au0D Au0G Au0W 111.993(19)
Au0D Au0G Ag18 67.147(17)
Au0D Au0G Ag1E 113.77(2)
Au0D Au0G Ag1G 168.43(3)
Au0D Au0G Ag1H 59.850(19)
Au0D Au0G Ag1O 61.768(19)
Au0E Au0G Au07 62.764(14)
Au0E Au0G Au0C 109.950(18)
Au0E Au0G Au0D 66.376(15)
Au0E Au0G Au0W 117.588(19)
Au0E Au0G Ag18 54.057(17)
Au0E Au0G Ag1E 174.44(2)
Au0E Au0G Ag1G 117.78(2)
Au0E Au0G Ag1H 64.585(19)
Au0E Au0G Ag1N 69.44(2)
Au0E Au0G Ag1O 117.51(2)
Au0H Au0G Au07 116.864(19)
Au0H Au0G Au0C 61.881(15)
Au0H Au0G Au0D 61.536(15)
Au0H Au0G Au0E 118.860(17)
Au0H Au0G Au0W 110.036(18)
Au0H Au0G Ag18 77.253(18)
Au0H Au0G Ag1E 58.422(19)
Au0H Au0G Ag1G 108.62(2)
Au0H Au0G Ag1H 110.03(2)
Au0H Au0G Ag1N 170.59(2)
Au0H Au0G Ag1O 60.16(2)
Au0W Au0G Ag18 171.54(2)
Ag1E Au0G Au0W 67.76(2)
Ag1E Au0G Ag18 120.56(2)
Ag1E Au0G Ag1H 120.59(3)
Ag1E Au0G Ag1O 66.04(2)
Ag1G Au0G Au07 60.976(19)
Ag1G Au0G Au0C 60.62(2)
Ag1G Au0G Au0W 76.35(2)
Ag1G Au0G Ag18 105.83(2)
Ag1G Au0G Ag1E 60.94(2)
Ag1G Au0G Ag1H 131.62(3)
Ag1G Au0G Ag1O 120.13(2)
Ag1H Au0G Au0W 63.847(19)
Ag1H Au0G Ag18 110.11(2)
Ag1H Au0G Ag1O 60.55(2)
Ag1N Au0G Au07 70.18(2)
Ag1N Au0G Au0C 121.06(3)
Ag1N Au0G Au0D 122.20(2)
Ag1N Au0G Au0W 60.74(2)
Ag1N Au0G Ag18 112.09(2)
Ag1N Au0G Ag1E 113.71(2)
Ag1N Au0G Ag1G 68.53(3)
Ag1N Au0G Ag1H 68.54(3)
Ag1N Au0G Ag1O 112.87(3)
Ag1O Au0G Au0W 59.05(2)
Ag1O Au0G Ag18 124.28(2)
Au08 Au0H Au0A 59.714(14)
Au08 Au0H Au0C 103.986(17)
Au08 Au0H Au0D 60.514(14)
Au08 Au0H Au0V 124.056(19)
Au08 Au0H Ag1D 115.08(2)
Au08 Au0H Ag1O 115.17(2)
Au0A Au0H Au0C 58.442(14)
Au0A Au0H Au0D 108.893(17)
Au0A Au0H Au0V 121.38(2)
Au0A Au0H Ag1D 61.536(19)
Au0A Au0H Ag1O 170.12(2)
Au0C Au0H Au0V 123.673(18)
Au0D Au0H Au0C 105.329(18)
Au0D Au0H Au0V 122.27(2)
Au0D Au0H Ag1D 168.13(2)
Au0D Au0H Ag1O 62.179(19)
Au0G Au0H Au08 108.334(18)
Au0G Au0H Au0A 109.497(19)
Au0G Au0H Au0C 60.096(15)
Au0G Au0H Au0D 59.789(15)
Au0G Au0H Au0V 119.491(18)
Au0G Au0H Ag1D 115.06(2)
Au0G Au0H Ag1E 63.17(2)
Au0G Au0H Ag1F 170.75(2)
Au0G Au0H Ag1M 116.46(3)
Au0G Au0H Ag1O 62.99(2)
Ag1D Au0H Au0C 64.13(2)
Ag1D Au0H Au0V 69.56(2)
Ag1D Au0H Ag1O 126.67(2)
Ag1E Au0H Au08 168.65(3)
Ag1E Au0H Au0A 114.55(2)
Ag1E Au0H Au0C 65.60(2)
Ag1E Au0H Au0D 116.42(2)
Ag1E Au0H Au0V 67.18(2)
Ag1E Au0H Ag1D 65.51(2)
Ag1E Au0H Ag1F 123.84(3)
Ag1E Au0H Ag1M 122.17(3)
Ag1E Au0H Ag1O 68.81(3)
Ag1F Au0H Au08 63.807(19)
Ag1F Au0H Au0A 62.80(2)
Ag1F Au0H Au0C 115.67(2)
Ag1F Au0H Au0D 116.46(2)
Ag1F Au0H Au0V 69.76(2)
Ag1F Au0H Ag1D 66.79(2)
Ag1F Au0H Ag1M 66.20(3)
Ag1F Au0H Ag1O 123.97(3)
Ag1M Au0H Au08 67.708(19)
Ag1M Au0H Au0A 118.04(2)
Ag1M Au0H Au0C 170.19(2)
Ag1M Au0H Au0D 66.37(2)
Ag1M Au0H Au0V 66.14(2)
Ag1M Au0H Ag1D 123.51(3)
Ag1M Au0H Ag1O 63.64(3)
Ag1O Au0H Au0C 118.10(2)
Ag1O Au0H Au0V 68.47(2)
Au03 Au0I Ag1C 49.804(16)
Au03 Au0I Ag1I 51.999(18)
Ag11 Au0I Au03 54.992(17)
Ag11 Au0I Ag1C 52.74(2)
Ag11 Au0I Ag1I 100.42(2)
Ag14 Au0I Au03 55.366(15)
Ag14 Au0I Ag11 60.25(2)
Ag14 Au0I Ag1C 97.88(2)
Ag14 Au0I Ag1I 97.92(2)
Ag1I Au0I Ag1C 58.45(2)
C4 Au0I Au03 100.7(3)
C4 Au0I Ag11 45.9(3)
C4 Au0I Ag14 87.1(3)
C4 Au0I Ag1C 78.2(3)
C4 Au0I Ag1I 136.7(3)
C4 Au0I C23 171.3(4)
C23 Au0I Au03 87.5(3)
C23 Au0I Ag11 142.0(3)
C23 Au0I Ag14 95.3(3)
C23 Au0I Ag1C 109.7(2)
C23 Au0I Ag1I 51.4(2)
Au09 Au0J Ag1I 61.700(18)
Au09 Au0J Ag1P 53.209(17)
Ag16 Au0J Au09 64.251(18)
Ag16 Au0J Ag1I 59.95(2)
Ag16 Au0J Ag1P 67.95(2)
Ag1I Au0J Ag1P 108.69(2)
Ag1J Au0J Au09 61.206(19)
Ag1J Au0J Ag16 125.07(3)
Ag1J Au0J Ag1I 98.08(2)
Ag1J Au0J Ag1P 75.02(2)
C9CA Au0J Au09 94.9(3)
C9CA Au0J Ag16 65.9(3)
C9CA Au0J Ag1I 125.8(3)
C9CA Au0J Ag1J 112.5(3)
C9CA Au0J Ag1P 45.9(3)
C9CA Au0J C2AA 168.7(5)
C2AA Au0J Au09 96.2(3)
C2AA Au0J Ag16 121.2(4)
C2AA Au0J Ag1I 62.0(4)
C2AA Au0J Ag1J 71.6(3)
C2AA Au0J Ag1P 143.1(3)
Au0B Au0K Ag19 62.824(19)
Au0B Au0K Ag1L 60.431(19)
Ag19 Au0K Ag1L 61.53(2)
Ag1C Au0K Au0B 61.27(2)
Ag1C Au0K Ag19 122.66(3)
Ag1C Au0K Ag1L 99.77(2)
C2BA Au0K Au0B 88.4(3)
C2BA Au0K Ag19 57.9(3)
C2BA Au0K Ag1C 108.6(3)
C2BA Au0K Ag1L 119.3(3)
C2BA Au0K C1DA 175.2(5)
C1DA Au0K Au0B 96.3(3)
C1DA Au0K Ag19 125.4(4)
C1DA Au0K Ag1C 72.9(3)
C1DA Au0K Ag1L 64.4(4)
Au07 Au0L Ag10 61.255(17)
Au07 Au0L Ag1K 56.722(17)
Ag10 Au0L Ag1K 59.29(2)
Ag1G Au0L Au07 60.550(18)
Ag1G Au0L Ag10 120.70(2)
Ag1G Au0L Ag1K 96.42(2)
C5BA Au0L Au07 87.7(3)
C5BA Au0L Ag10 58.3(3)
C5BA Au0L Ag1G 109.0(3)
C5BA Au0L Ag1K 117.2(3)
C55 Au0L Au07 95.4(3)
C55 Au0L Ag10 124.8(3)
C55 Au0L Ag1G 71.3(4)
C55 Au0L Ag1K 66.1(3)
C55 Au0L C5BA 176.4(4)
Ag0Z Au0M Au05 56.254(17)
Ag0Z Au0M Ag12 62.88(2)
Ag0Z Au0M Ag1K 99.02(2)
Ag12 Au0M Au05 55.123(16)
Ag12 Au0M Ag1K 98.56(2)
Ag1K Au0M Au05 51.677(17)
C3 Au0M Au05 86.1(3)
C3 Au0M Ag0Z 97.4(3)
C3 Au0M Ag12 141.3(3)
C3 Au0M Ag1K 49.3(3)
C33 Au0M Au05 103.3(3)
C33 Au0M Ag0Z 86.7(3)
C33 Au0M Ag12 48.2(3)
C33 Au0M Ag1K 138.8(3)
C33 Au0M C3 170.4(4)
Au06 Au0N Ag14 55.986(15)
Au06 Au0N Ag16 55.075(17)
Au06 Au0N Ag1A 52.575(16)
Ag14 Au0N Ag1A 93.87(2)
Ag16 Au0N Ag14 55.96(2)
Ag16 Au0N Ag1A 105.82(2)
C11 Au0N Au06 89.5(2)
C11 Au0N Ag14 139.6(3)
C11 Au0N Ag16 123.7(3)
C11 Au0N Ag1A 45.7(3)
C21 Au0N Au06 98.8(3)
C21 Au0N Ag14 47.6(3)
C21 Au0N Ag16 62.6(3)
C21 Au0N Ag1A 140.7(3)
C21 Au0N C11 171.7(4)
Au02 Au0O Ag0Z 53.670(15)
Au02 Au0O Ag11 53.365(17)
Au02 Au0O Ag12 51.989(17)
Au02 Au0O Ag14 53.964(16)
Au02 Au0O Ag15 53.717(16)
Ag11 Au0O Ag0Z 52.183(19)
Ag11 Au0O Ag12 97.13(2)
Ag11 Au0O Ag15 101.29(2)
Ag12 Au0O Ag0Z 57.844(19)
Ag12 Au0O Ag15 55.107(19)
Ag14 Au0O Ag0Z 100.03(2)
Ag14 Au0O Ag11 60.23(2)
Ag14 Au0O Ag12 98.01(2)
Ag14 Au0O Ag15 55.93(2)
Ag15 Au0O Ag0Z 100.69(2)
C12 Au0O Au02 94.6(4)
C12 Au0O Ag0Z 147.3(4)
C12 Au0O Ag11 118.5(4)
C12 Au0O Ag12 97.9(4)
C12 Au0O Ag14 58.8(4)
C12 Au0O Ag15 47.4(4)
C1CA Au0O Au02 97.4(3)
C1CA Au0O Ag0Z 44.3(3)
C1CA Au0O Ag11 70.3(4)
C1CA Au0O Ag12 88.6(4)
C1CA Au0O Ag14 130.5(4)
C1CA Au0O Ag15 142.2(4)
C1CA Au0O C12 168.0(5)
Au0C Au0P Ag1G 51.592(16)
Ag1D Au0P Au0C 58.608(18)
Ag1D Au0P Ag1G 100.99(2)
Ag1E Au0P Au0C 59.110(17)
Ag1E Au0P Ag1D 61.39(2)
Ag1E Au0P Ag1G 54.45(2)
C1BA Au0P Au0C 96.4(3)
C1BA Au0P Ag1D 59.5(3)
C1BA Au0P Ag1E 120.1(3)
C1BA Au0P Ag1G 147.1(3)
C1BA Au0P C47 168.0(4)
C47 Au0P Au0C 95.6(3)
C47 Au0P Ag1D 128.5(3)
C47 Au0P Ag1E 67.1(3)
C47 Au0P Ag1G 44.6(3)
Au0E Au0Q Ag1H 61.65(2)
Au0E Au0Q Ag1N 61.640(18)
Ag17 Au0Q Au0E 59.745(19)
Ag17 Au0Q Ag1H 119.16(3)
Ag17 Au0Q Ag1N 101.47(3)
Ag1H Au0Q Ag1N 62.25(2)
C31 Au0Q Au0E 87.7(3)
C31 Au0Q Ag17 103.4(3)
C31 Au0Q Ag1H 59.2(3)
C31 Au0Q Ag1N 121.3(3)
C100 Au0Q Au0E 101.2(4)
C100 Au0Q Ag17 80.6(4)
C100 Au0Q Ag1H 126.1(4)
C100 Au0Q Ag1N 64.9(4)
C100 Au0Q C31 171.0(5)
Au04 Au0R Ag17 51.697(16)
Ag12 Au0R Au04 58.158(18)
Ag12 Au0R Ag15 60.78(2)
Ag12 Au0R Ag17 55.07(2)
Ag15 Au0R Au04 56.762(17)
Ag15 Au0R Ag17 100.27(2)
C8AA Au0R Au04 92.1(3)
C8AA Au0R Ag12 113.8(3)
C8AA Au0R Ag15 53.9(3)
C8AA Au0R Ag17 143.5(3)
C29 Au0R Au04 95.8(3)
C29 Au0R Ag12 75.5(3)
C29 Au0R Ag15 135.8(3)
C29 Au0R Ag17 44.1(3)
C29 Au0R C8AA 170.2(5)
Au01 Au0S Ag10 51.143(15)
Au01 Au0S Ag1C 52.446(17)
Ag0Z Au0S Au01 57.155(17)
Ag0Z Au0S Ag10 52.691(18)
Ag0Z Au0S Ag1C 98.26(2)
Ag11 Au0S Au01 57.493(17)
Ag11 Au0S Ag0Z 55.54(2)
Ag11 Au0S Ag10 96.47(2)
Ag11 Au0S Ag1C 54.84(2)
Ag1C Au0S Ag10 101.09(2)
C13 Au0S Au01 93.5(3)
C13 Au0S Ag0Z 54.0(3)
C13 Au0S Ag10 47.7(3)
C13 Au0S Ag11 108.3(3)
C13 Au0S Ag1C 145.8(3)
C13 Au0S C2 170.4(4)
C2 Au0S Au01 96.0(3)
C2 Au0S Ag0Z 133.7(3)
C2 Au0S Ag10 139.9(3)
C2 Au0S Ag11 78.4(3)
C2 Au0S Ag1C 43.7(3)
Au0A Au0T Ag1F 54.144(18)
Ag1D Au0T Au0A 54.318(17)
Ag1D Au0T Ag1F 58.32(2)
Ag1L Au0T Au0A 52.595(19)
Ag1L Au0T Ag1D 98.55(2)
Ag1L Au0T Ag1F 99.86(2)
C7AA Au0T Au0A 88.3(3)
C7AA Au0T Ag1D 98.7(3)
C7AA Au0T Ag1F 142.2(3)
C7AA Au0T Ag1L 50.7(3)
C3AA Au0T Au0A 101.7(3)
C3AA Au0T Ag1D 86.0(3)
C3AA Au0T Ag1F 47.6(3)
C3AA Au0T Ag1L 137.7(3)
C3AA Au0T C7AA 169.9(5)
Au0F Au0U Ag1A 66.001(19)
Au0F Au0U Ag1B 53.919(18)
Au0F Au0U Ag1P 53.758(18)
Au0F Au0U Ag1Q 70.14(2)
Ag1A Au0U Ag1B 72.76(2)
Ag1A Au0U Ag1P 75.35(3)
Ag1B Au0U Ag1P 107.50(2)
Ag1Q Au0U Ag1A 135.88(3)
Ag1Q Au0U Ag1B 85.61(2)
Ag1Q Au0U Ag1P 75.34(3)
C0DA Au0U Au0F 91.3(3)
C0DA Au0U Ag1A 117.0(3)
C0DA Au0U Ag1B 138.4(3)
C0DA Au0U Ag1P 46.8(3)
C0DA Au0U Ag1Q 58.8(3)
C0DA Au0U C109 175.8(4)
C109 Au0U Au0F 92.1(3)
C109 Au0U Ag1A 62.5(3)
C109 Au0U Ag1B 45.8(3)
C109 Au0U Ag1P 134.6(3)
C109 Au0U Ag1Q 124.8(3)
Au0H Au0V Ag1D 53.417(17)
Au0H Au0V Ag1E 53.126(17)
Au0H Au0V Ag1F 52.059(17)
Au0H Au0V Ag1M 53.971(18)
Au0H Au0V Ag1O 54.045(18)
Ag1E Au0V Ag1D 55.58(2)
Ag1E Au0V Ag1F 97.76(2)
Ag1E Au0V Ag1O 58.81(2)
Ag1F Au0V Ag1D 55.72(2)
Ag1M Au0V Ag1D 100.07(2)
Ag1M Au0V Ag1E 100.14(2)
Ag1M Au0V Ag1F 56.11(2)
Ag1M Au0V Ag1O 55.05(2)
Ag1O Au0V Ag1D 101.01(2)
Ag1O Au0V Ag1F 98.08(2)
C27 Au0V Au0H 95.8(3)
C27 Au0V Ag1D 42.6(3)
C27 Au0V Ag1E 82.6(3)
C27 Au0V Ag1F 75.7(3)
C27 Au0V Ag1M 131.7(3)
C27 Au0V Ag1O 140.0(3)
C121 Au0V Au0H 95.4(4)
C121 Au0V Ag1D 148.3(4)
C121 Au0V Ag1E 103.2(4)
C121 Au0V Ag1F 112.6(3)
C121 Au0V Ag1M 57.4(3)
C121 Au0V Ag1O 48.6(4)
C121 Au0V C27 168.7(4)
Au0G Au0W Ag1E 52.530(16)
Au0G Au0W Ag1H 54.241(18)
Ag1H Au0W Ag1E 99.69(2)
Ag1N Au0W Au0G 53.705(19)
Ag1N Au0W Ag1E 96.03(3)
Ag1N Au0W Ag1H 61.87(2)
Ag1O Au0W Au0G 57.006(18)
Ag1O Au0W Ag1E 59.43(2)
Ag1O Au0W Ag1H 56.46(2)
Ag1O Au0W Ag1N 104.82(2)
C25 Au0W Au0G 93.8(3)
C25 Au0W Ag1E 145.8(3)
C25 Au0W Ag1H 55.8(3)
C25 Au0W Ag1N 52.9(3)
C25 Au0W Ag1O 110.4(3)
C30 Au0W Au0G 94.9(3)
C30 Au0W Ag1E 43.0(3)
C30 Au0W Ag1H 129.6(4)
C30 Au0W Ag1N 134.8(4)
C30 Au0W Ag1O 73.5(4)
C30 Au0W C25 171.1(4)
Au08 Au0X Ag1M 55.199(17)
Ag1F Au0X Au08 56.006(19)
Ag1F Au0X Ag1J 56.95(2)
Ag1F Au0X Ag1M 56.95(2)
Ag1J Au0X Au08 51.175(18)
Ag1J Au0X Ag1M 98.82(2)
C36 Au0X Au08 93.9(3)
C36 Au0X Ag1F 89.7(2)
C36 Au0X Ag1J 44.8(3)
C36 Au0X Ag1M 142.8(2)
C65 Au0X Au08 95.2(4)
C65 Au0X Ag1F 89.4(3)
C65 Au0X Ag1J 141.0(3)
C65 Au0X Ag1M 42.5(4)
C65 Au0X C36 168.3(5)
Au0D Au0Y Ag1H 52.554(18)
Au0D Au0Y Ag1M 58.804(19)
Au0D Au0Y Ag1O 57.258(18)
Au0D Au0Y Ag1Q 53.818(18)
Ag1M Au0Y Ag1H 99.75(2)
Ag1M Au0Y Ag1Q 51.40(2)
Ag1O Au0Y Ag1H 54.43(2)
Ag1O Au0Y Ag1M 56.44(2)
Ag1O Au0Y Ag1Q 96.88(2)
Ag1Q Au0Y Ag1H 104.50(2)
C86 Au0Y Au0D 97.9(4)
C86 Au0Y Ag1H 143.0(4)
C86 Au0Y Ag1M 76.5(3)
C86 Au0Y Ag1O 132.8(3)
C86 Au0Y Ag1Q 44.4(3)
C86 Au0Y C8BA 165.0(5)
C8BA Au0Y Au0D 96.6(4)
C8BA Au0Y Ag1H 48.0(4)
C8BA Au0Y Ag1M 114.8(4)
C8BA Au0Y Ag1O 59.7(4)
C8BA Au0Y Ag1Q 150.3(4)
Au01 Ag0Z Au0M 114.16(2)
Au01 Ag0Z Au0O 107.64(2)
Au01 Ag0Z Au0S 61.807(18)
Au01 Ag0Z Ag12 101.11(2)
Au02 Ag0Z Au01 58.999(17)
Au02 Ag0Z Au05 56.444(16)
Au02 Ag0Z Au0M 106.66(3)
Au02 Ag0Z Au0O 55.351(15)
Au02 Ag0Z Au0S 108.24(3)
Au02 Ag0Z Ag10 106.73(3)
Au02 Ag0Z Ag11 57.03(2)
Au02 Ag0Z Ag12 52.935(19)
Au05 Ag0Z Au01 55.398(17)
Au05 Ag0Z Au0M 64.182(19)
Au05 Ag0Z Au0O 104.60(2)
Au05 Ag0Z Au0S 112.64(2)
Au05 Ag0Z Ag12 56.443(19)
Au0M Ag0Z Au0O 110.52(2)
Au0M Ag0Z Au0S 132.64(2)
Au0M Ag0Z Ag12 60.18(2)
Au0S Ag0Z Au0O 115.43(2)
Au0S Ag0Z Ag12 160.89(3)
Ag10 Ag0Z Au01 57.05(2)
Ag10 Ag0Z Au05 59.90(2)
Ag10 Ag0Z Au0M 72.33(2)
Ag10 Ag0Z Au0O 162.08(3)
Ag10 Ag0Z Au0S 67.66(2)
Ag10 Ag0Z Ag12 111.67(3)
Ag11 Ag0Z Au01 60.92(2)
Ag11 Ag0Z Au05 103.59(3)
Ag11 Ag0Z Au0M 163.60(3)
Ag11 Ag0Z Au0O 60.25(2)
Ag11 Ag0Z Au0S 60.88(2)
Ag11 Ag0Z Ag10 112.12(3)
Ag11 Ag0Z Ag12 104.33(3)
Ag12 Ag0Z Au0O 59.148(18)
C13 Ag0Z Au01 87.7(3)
C13 Ag0Z Au02 145.3(3)
C13 Ag0Z Au05 114.1(2)
C13 Ag0Z Au0M 95.0(3)
C13 Ag0Z Au0O 140.2(2)
C13 Ag0Z Au0S 40.4(3)
C13 Ag0Z Ag10 54.2(2)
C13 Ag0Z Ag11 100.3(3)
C13 Ag0Z Ag12 155.2(3)
C13 Ag0Z C4CA 86.1(4)
C1CA Ag0Z Au01 132.4(4)
C1CA Ag0Z Au02 90.6(3)
C1CA Ag0Z Au05 137.8(3)
C1CA Ag0Z Au0M 109.0(4)
C1CA Ag0Z Au0O 35.7(3)
C1CA Ag0Z Au0S 101.6(4)
C1CA Ag0Z Ag10 161.7(3)
C1CA Ag0Z Ag11 72.0(4)
C1CA Ag0Z Ag12 83.4(3)
C1CA Ag0Z C13 107.9(4)
C1CA Ag0Z C4CA 25.7(4)
C4CA Ag0Z Au01 147.4(3)
C4CA Ag0Z Au02 116.2(3)
C4CA Ag0Z Au05 153.3(3)
C4CA Ag0Z Au0M 98.3(3)
C4CA Ag0Z Au0O 61.0(2)
C4CA Ag0Z Au0S 94.0(3)
C4CA Ag0Z Ag10 136.8(3)
C4CA Ag0Z Ag11 88.8(3)
C4CA Ag0Z Ag12 97.9(3)
Au01 Ag10 Au05 57.598(17)
Au01 Ag10 Au07 62.828(18)
Au01 Ag10 Au0L 112.76(3)
Au01 Ag10 Au0S 60.721(18)
Au01 Ag10 Ag0Z 63.63(2)
Au01 Ag10 Ag1K 105.62(3)
Au05 Ag10 Au07 56.559(17)
Au05 Ag10 Au0L 106.54(3)
Au05 Ag10 Au0S 106.91(2)
Au05 Ag10 Ag1K 53.67(2)
Au07 Ag10 Au0S 118.83(3)
Au07 Ag10 Ag1K 58.35(2)
Au0L Ag10 Au07 57.632(17)
Au0L Ag10 Au0S 131.14(3)
Au0L Ag10 Ag1K 66.53(2)
Ag0Z Ag10 Au05 60.46(2)
Ag0Z Ag10 Au07 111.88(3)
Ag0Z Ag10 Au0L 166.77(3)
Ag0Z Ag10 Au0S 59.65(2)
Ag0Z Ag10 Ag1K 101.52(3)
Ag1K Ag10 Au0S 159.71(3)
C3 Ag10 Au01 139.0(2)
C3 Ag10 Au05 82.8(2)
C3 Ag10 Au07 105.7(2)
C3 Ag10 Au0L 86.6(2)
C3 Ag10 Au0S 132.1(2)
C3 Ag10 Ag0Z 89.1(2)
C3 Ag10 Ag1K 47.6(2)
C5BA Ag10 Au01 97.8(2)
C5BA Ag10 Au05 132.1(2)
C5BA Ag10 Au07 75.8(2)
C5BA Ag10 Au0L 41.1(2)
C5BA Ag10 Au0S 90.1(2)
C5BA Ag10 Ag0Z 149.2(3)
C5BA Ag10 Ag1K 107.4(2)
C5BA Ag10 C3 118.3(3)
C13 Ag10 Au01 93.0(3)
C13 Ag10 Au05 116.3(2)
C13 Ag10 Au07 155.3(3)
C13 Ag10 Au0L 137.1(2)
C13 Ag10 Au0S 37.2(3)
C13 Ag10 Ag0Z 55.8(2)
C13 Ag10 Ag1K 140.2(3)
C13 Ag10 C3 95.9(4)
C13 Ag10 C5BA 104.4(3)
Au01 Ag11 Au0I 112.90(3)
Au01 Ag11 Au0O 113.67(3)
Au01 Ag11 Au0S 62.931(17)
Au01 Ag11 Ag14 103.79(3)
Au02 Ag11 Au01 60.529(18)
Au02 Ag11 Au03 58.027(18)
Au02 Ag11 Au0I 107.30(2)
Au02 Ag11 Au0O 58.970(19)
Au02 Ag11 Au0S 113.95(3)
Au02 Ag11 Ag0Z 61.33(2)
Au02 Ag11 Ag14 54.982(19)
Au02 Ag11 Ag1C 106.32(3)
Au03 Ag11 Au01 56.407(16)
Au03 Ag11 Au0I 62.621(18)
Au03 Ag11 Au0O 107.42(2)
Au03 Ag11 Au0S 111.50(2)
Au03 Ag11 Ag14 57.421(19)
Au0I Ag11 Au0O 108.53(2)
Au0I Ag11 Ag14 59.54(2)
Au0S Ag11 Au0I 124.27(3)
Au0S Ag11 Au0O 124.22(3)
Au0S Ag11 Ag14 166.71(3)
Ag0Z Ag11 Au01 61.59(2)
Ag0Z Ag11 Au03 107.59(3)
Ag0Z Ag11 Au0I 168.57(3)
Ag0Z Ag11 Au0O 67.57(2)
Ag0Z Ag11 Au0S 63.58(2)
Ag0Z Ag11 Ag14 110.82(3)
Ag0Z Ag11 Ag1C 112.84(3)
Ag14 Ag11 Au0O 58.90(2)
Ag1C Ag11 Au01 57.35(2)
Ag1C Ag11 Au03 56.63(2)
Ag1C Ag11 Au0I 67.72(2)
Ag1C Ag11 Au0O 163.89(3)
Ag1C Ag11 Au0S 65.92(2)
Ag1C Ag11 Ag14 108.23(3)
C4 Ag11 Au01 143.2(3)
C4 Ag11 Au02 137.4(3)
C4 Ag11 Au03 101.9(3)
C4 Ag11 Au0I 39.4(3)
C4 Ag11 Au0O 100.7(3)
C4 Ag11 Au0S 108.3(3)
C4 Ag11 Ag0Z 150.3(3)
C4 Ag11 Ag14 82.4(3)
C4 Ag11 Ag1C 86.0(3)
C4 Ag11 C7CA 28.3(4)
C7CA Ag11 Au01 150.7(3)
C7CA Ag11 Au02 148.7(3)
C7CA Ag11 Au03 130.1(3)
C7CA Ag11 Au0I 67.8(3)
C7CA Ag11 Au0O 92.4(3)
C7CA Ag11 Au0S 91.8(2)
C7CA Ag11 Ag0Z 122.3(3)
C7CA Ag11 Ag14 101.1(2)
C7CA Ag11 Ag1C 100.1(3)
Au02 Ag12 Au04 58.478(19)
Au02 Ag12 Au05 58.053(18)
Au02 Ag12 Au0M 107.61(2)
Au02 Ag12 Au0O 58.049(18)
Au02 Ag12 Au0R 111.77(3)
Au02 Ag12 Ag0Z 57.30(2)
Au02 Ag12 Ag15 58.75(2)
Au02 Ag12 Ag17 105.29(3)
Au04 Ag12 Au0M 115.30(2)
Au04 Ag12 Au0O 109.01(3)
Au04 Ag12 Ag0Z 104.13(3)
Au04 Ag12 Ag15 58.91(2)
Au05 Ag12 Au04 57.528(17)
Au05 Ag12 Au0M 62.899(17)
Au05 Ag12 Au0O 107.91(3)
Au05 Ag12 Au0R 115.21(3)
Au05 Ag12 Ag0Z 56.644(19)
Au05 Ag12 Ag15 105.97(3)
Au0M Ag12 Au0O 111.06(3)
Au0M Ag12 Ag0Z 56.931(19)
Au0R Ag12 Au04 64.56(2)
Au0R Ag12 Au0M 129.30(3)
Au0R Ag12 Au0O 116.39(2)
Au0R Ag12 Ag0Z 168.29(3)
Au0R Ag12 Ag15 61.40(2)
Ag0Z Ag12 Au0O 63.01(2)
Ag15 Ag12 Au0M 166.36(3)
Ag15 Ag12 Au0O 63.30(2)
Ag15 Ag12 Ag0Z 110.95(3)
Ag17 Ag12 Au04 57.20(2)
Ag17 Ag12 Au05 57.74(2)
Ag17 Ag12 Au0M 71.55(2)
Ag17 Ag12 Au0O 163.33(3)
Ag17 Ag12 Au0R 68.27(2)
Ag17 Ag12 Ag0Z 108.93(3)
Ag17 Ag12 Ag15 110.16(3)
C8 Ag12 Au02 143.2(3)
C8 Ag12 Au04 158.0(3)
C8 Ag12 Au05 130.5(2)
C8 Ag12 Au0M 67.6(2)
C8 Ag12 Au0O 88.6(2)
C8 Ag12 Au0R 96.2(2)
C8 Ag12 Ag0Z 95.5(3)
C8 Ag12 Ag15 122.8(2)
C8 Ag12 Ag17 107.2(2)
C33 Ag12 Au02 134.1(3)
C33 Ag12 Au04 149.3(3)
C33 Ag12 Au05 102.3(3)
C33 Ag12 Au0M 39.4(3)
C33 Ag12 Au0O 98.9(3)
C33 Ag12 Au0R 114.1(3)
C33 Ag12 Ag0Z 77.1(3)
C33 Ag12 Ag15 150.1(3)
C33 Ag12 Ag17 93.0(3)
C33 Ag12 C8 28.2(4)
Au01 Ag13 Au0C 98.57(2)
Au07 Ag13 Au01 63.771(18)
Au07 Ag13 Au0C 59.504(19)
Au0B Ag13 Au01 59.474(17)
Au0B Ag13 Au07 85.86(2)
Au0B Ag13 Au0C 63.063(18)
C2BA Ag13 Au01 120.8(2)
C2BA Ag13 Au07 156.4(3)
C2BA Ag13 Au0B 78.9(2)
C2BA Ag13 Au0C 97.3(3)
C2BA Ag13 C26 97.1(4)
C5BA Ag13 Au01 98.1(2)
C5BA Ag13 Au07 79.8(2)
C5BA Ag13 Au0B 157.3(2)
C5BA Ag13 Au0C 121.9(2)
C5BA Ag13 C2BA 119.8(3)
C5BA Ag13 C26 27.0(4)
C26 Ag13 Au01 100.3(2)
C26 Ag13 Au07 105.0(3)
C26 Ag13 Au0B 150.6(3)
C26 Ag13 Au0C 145.8(3)
Au02 Ag14 Au03 57.960(16)
Au02 Ag14 Au06 60.173(17)
Au02 Ag14 Au0I 107.99(2)
Au02 Ag14 Au0N 111.24(3)
Au02 Ag14 Au0O 59.844(18)
Au02 Ag14 Ag11 55.091(19)
Au02 Ag14 Ag15 58.85(2)
Au02 Ag14 Ag16 106.91(3)
Au03 Ag14 Au06 56.233(16)
Au03 Ag14 Au0I 62.803(18)
Au03 Ag14 Au0N 105.39(2)
Au03 Ag14 Au0O 108.87(2)
Au03 Ag14 Ag11 57.162(19)
Au03 Ag14 Ag15 105.70(2)
Au03 Ag14 Ag16 58.62(2)
Au06 Ag14 Au0I 112.61(3)
Au06 Ag14 Au0N 58.059(16)
Au06 Ag14 Au0O 113.48(3)
Au06 Ag14 Ag11 103.39(2)
Au06 Ag14 Ag15 60.96(2)
Au0I Ag14 Au0N 120.96(3)
Au0I Ag14 Ag11 60.21(2)
Au0O Ag14 Au0I 110.70(3)
Au0O Ag14 Au0N 126.74(3)
Au0O Ag14 Ag11 60.87(2)
Ag11 Ag14 Au0N 161.16(3)
Ag15 Ag14 Au0I 166.75(3)
Ag15 Ag14 Au0N 66.91(2)
Ag15 Ag14 Au0O 65.31(2)
Ag15 Ag14 Ag11 108.66(3)
Ag16 Ag14 Au06 56.51(2)
Ag16 Ag14 Au0I 69.43(2)
Ag16 Ag14 Au0N 58.07(2)
Ag16 Ag14 Au0O 166.52(3)
Ag16 Ag14 Ag11 110.53(3)
Ag16 Ag14 Ag15 111.29(3)
C9 Ag14 Au02 175.8(2)
C9 Ag14 Au03 126.0(3)
C9 Ag14 Au06 120.2(3)
C9 Ag14 Au0I 75.9(2)
C9 Ag14 Au0N 67.2(3)
C9 Ag14 Au0O 117.7(3)
C9 Ag14 Ag11 127.4(2)
C9 Ag14 Ag15 117.3(2)
C9 Ag14 Ag16 75.7(3)
C9 Ag14 C12 90.7(4)
C12 Ag14 Au02 85.5(3)
C12 Ag14 Au03 143.2(3)
C12 Ag14 Au06 111.2(3)
C12 Ag14 Au0I 135.1(3)
C12 Ag14 Au0N 90.6(3)
C12 Ag14 Au0O 39.7(3)
C12 Ag14 Ag11 100.3(3)
C12 Ag14 Ag15 50.3(3)
C12 Ag14 Ag16 148.6(3)
C21 Ag14 Au02 149.1(3)
C21 Ag14 Au03 119.3(3)
C21 Ag14 Au06 91.9(3)
C21 Ag14 Au0I 94.4(3)
C21 Ag14 Au0N 37.8(3)
C21 Ag14 Au0O 131.7(3)
C21 Ag14 Ag11 153.8(3)
C21 Ag14 Ag15 97.4(3)
C21 Ag14 Ag16 60.8(3)
C21 Ag14 C9 29.6(4)
C21 Ag14 C12 93.7(4)
Au02 Ag15 Au04 57.588(16)
Au02 Ag15 Au06 58.297(17)
Au02 Ag15 Au0O 56.542(16)
Au02 Ag15 Au0R 105.66(2)
Au02 Ag15 Ag12 55.25(2)
Au02 Ag15 Ag14 55.928(19)
Au02 Ag15 Ag1A 106.50(3)
Au04 Ag15 Au06 55.958(16)
Au04 Ag15 Au0O 108.11(2)
Au04 Ag15 Au0R 63.422(18)
Au04 Ag15 Ag12 59.47(2)
Au04 Ag15 Ag14 102.80(3)
Au06 Ag15 Au0O 106.25(2)
Au06 Ag15 Au0R 115.36(2)
Au06 Ag15 Ag12 103.76(2)
Au0R Ag15 Au0O 111.88(3)
Ag12 Ag15 Au0O 61.60(2)
Ag12 Ag15 Au0R 57.81(2)
Ag14 Ag15 Au06 58.44(2)
Ag14 Ag15 Au0O 58.76(2)
Ag14 Ag15 Au0R 161.54(3)
Ag14 Ag15 Ag12 105.20(3)
Ag1A Ag15 Au04 58.80(2)
Ag1A Ag15 Au06 57.73(2)
Ag1A Ag15 Au0O 162.75(3)
Ag1A Ag15 Au0R 73.80(3)
Ag1A Ag15 Ag12 113.21(3)
Ag1A Ag15 Ag14 110.69(3)
C12 Ag15 Au02 88.3(3)
C12 Ag15 Au04 144.7(3)
C12 Ag15 Au06 116.3(3)
C12 Ag15 Au0O 37.2(3)
C12 Ag15 Au0R 125.8(3)
C12 Ag15 Ag12 94.9(3)
C12 Ag15 Ag14 58.0(3)
C12 Ag15 Ag1A 151.9(3)
C12 Ag15 C8AA 121.1(4)
C8AA Ag15 Au02 143.5(3)
C8AA Ag15 Au04 88.4(3)
C8AA Ag15 Au06 115.6(3)
C8AA Ag15 Au0O 137.0(3)
C8AA Ag15 Au0R 40.8(3)
C8AA Ag15 Ag12 98.0(3)
C8AA Ag15 Ag14 156.8(3)
C8AA Ag15 Ag1A 58.0(3)
Au03 Ag16 Au09 55.876(15)
Au03 Ag16 Au0J 105.42(2)
Au03 Ag16 Au0N 112.94(3)
Au03 Ag16 Ag14 60.26(2)
Au03 Ag16 Ag1I 55.72(2)
Au06 Ag16 Au03 58.455(17)
Au06 Ag16 Au09 59.436(17)
Au06 Ag16 Au0J 110.44(3)
Au06 Ag16 Au0N 62.461(19)
Au06 Ag16 Ag14 61.76(2)
Au06 Ag16 Ag1I 107.90(3)
Au0J Ag16 Au09 58.442(17)
Au0J Ag16 Au0N 122.87(3)
Au0J Ag16 Ag14 165.57(3)
Au0J Ag16 Ag1I 64.91(2)
Au0N Ag16 Au09 113.90(3)
Au0N Ag16 Ag1I 168.65(3)
Ag14 Ag16 Au09 108.30(3)
Ag14 Ag16 Au0N 65.97(2)
Ag14 Ag16 Ag1I 104.73(3)
Ag1I Ag16 Au09 61.58(2)
C23 Ag16 Au03 85.8(2)
C23 Ag16 Au06 141.8(3)
C23 Ag16 Au09 113.2(2)
C23 Ag16 Au0J 90.4(3)
C23 Ag16 Au0N 131.8(2)
C23 Ag16 Ag14 90.2(3)
C23 Ag16 Ag1I 51.7(2)
C23 Ag16 C95 26.5(4)
C95 Ag16 Au03 110.4(3)
C95 Ag16 Au06 168.3(3)
C95 Ag16 Au09 119.0(2)
C95 Ag16 Au0J 74.9(3)
C95 Ag16 Au0N 124.2(2)
C95 Ag16 Ag14 110.6(3)
C95 Ag16 Ag1I 64.2(2)
Au04 Ag17 Au0E 61.176(19)
Au04 Ag17 Au0Q 114.74(3)
Au04 Ag17 Au0R 62.064(18)
Au04 Ag17 Ag12 62.90(2)
Au04 Ag17 Ag1K 109.64(3)
Au05 Ag17 Au04 60.651(19)
Au05 Ag17 Au0E 59.963(19)
Au05 Ag17 Au0Q 112.28(3)
Au05 Ag17 Au0R 108.68(2)
Au05 Ag17 Ag12 61.48(2)
Au05 Ag17 Ag1K 54.31(2)
Au0E Ag17 Au0R 118.28(3)
Au0E Ag17 Ag12 112.54(3)
Au0E Ag17 Ag1K 65.36(2)
Au0Q Ag17 Au0E 62.22(2)
Au0Q Ag17 Au0R 128.17(3)
Au0Q Ag17 Ag12 173.76(3)
Au0Q Ag17 Ag1K 71.76(2)
Ag12 Ag17 Au0R 56.66(2)
Ag12 Ag17 Ag1K 103.24(3)
Ag1K Ag17 Au0R 159.85(3)
C29 Ag17 Au04 98.6(3)
C29 Ag17 Au05 133.9(3)
C29 Ag17 Au0E 148.4(3)
C29 Ag17 Au0Q 113.8(3)
C29 Ag17 Au0R 36.5(3)
C29 Ag17 Ag12 72.5(3)
C29 Ag17 Ag1K 145.8(3)
C29 Ag17 C37 28.8(3)
C37 Ag17 Au04 127.4(2)
C37 Ag17 Au05 143.1(3)
C37 Ag17 Au0E 156.5(3)
C37 Ag17 Au0Q 96.7(3)
C37 Ag17 Au0R 65.3(2)
C37 Ag17 Ag12 89.1(3)
C37 Ag17 Ag1K 120.2(2)
Au01 Ag18 Au03 50.937(15)
Au01 Ag18 Au04 89.02(2)
Au01 Ag18 Au05 50.950(16)
Au01 Ag18 Au0A 108.86(2)
Au01 Ag18 Au0C 89.33(2)
Au01 Ag18 Au0G 115.16(2)
Au03 Ag18 Au0A 91.38(2)
Au04 Ag18 Au03 83.866(19)
Au04 Ag18 Au0A 152.53(2)
Au04 Ag18 Au0G 107.03(2)
Au05 Ag18 Au03 84.38(2)
Au05 Ag18 Au04 50.792(14)
Au05 Ag18 Au0A 155.72(3)
Au05 Ag18 Au0G 92.61(2)
Au07 Ag18 Au01 61.210(18)
Au07 Ag18 Au03 111.99(3)
Au07 Ag18 Au04 100.00(2)
Au07 Ag18 Au05 53.871(16)
Au07 Ag18 Au09 149.91(3)
Au07 Ag18 Au0A 106.83(2)
Au07 Ag18 Au0C 57.226(17)
Au07 Ag18 Au0E 62.558(19)
Au07 Ag18 Au0G 54.303(16)
Au09 Ag18 Au01 100.39(2)
Au09 Ag18 Au03 53.036(16)
Au09 Ag18 Au04 103.42(2)
Au09 Ag18 Au05 134.54(3)
Au09 Ag18 Au0A 53.942(16)
Au09 Ag18 Au0C 102.16(3)
Au09 Ag18 Au0G 132.80(3)
Au0B Ag18 Au01 57.138(18)
Au0B Ag18 Au03 54.025(16)
Au0B Ag18 Au04 136.36(3)
Au0B Ag18 Au05 107.74(3)
Au0B Ag18 Au07 87.53(2)
Au0B Ag18 Au09 62.460(19)
Au0B Ag18 Au0A 52.278(17)
Au0B Ag18 Au0C 60.730(18)
Au0B Ag18 Au0E 150.07(3)
Au0B Ag18 Au0G 111.93(2)
Au0C Ag18 Au03 114.42(2)
Au0C Ag18 Au04 154.24(3)
Au0C Ag18 Au05 110.52(2)
Au0C Ag18 Au0A 50.064(15)
Au0C Ag18 Au0G 51.321(15)
Au0E Ag18 Au01 103.26(3)
Au0E Ag18 Au03 134.15(3)
Au0E Ag18 Au04 55.407(17)
Au0E Ag18 Au05 54.717(17)
Au0E Ag18 Au09 147.47(3)
Au0E Ag18 Au0A 134.46(3)
Au0E Ag18 Au0C 100.14(2)
Au0E Ag18 Au0G 52.359(16)
Au0F Ag18 Au01 136.88(3)
Au0F Ag18 Au03 98.33(2)
Au0F Ag18 Au04 54.299(17)
Au0F Ag18 Au05 104.19(2)
Au0F Ag18 Au07 138.31(3)
Au0F Ag18 Au09 71.63(2)
Au0F Ag18 Au0A 100.07(2)
Au0F Ag18 Au0B 134.09(3)
Au0F Ag18 Au0C 133.68(3)
Au0F Ag18 Au0E 75.83(2)
Au0F Ag18 Au0G 98.47(2)
Au0G Ag18 Au03 163.16(3)
Au0G Ag18 Au0A 84.569(19)
Au0A Ag19 Au0B 56.001(17)
Au0A Ag19 Au0C 57.878(18)
Au0A Ag19 Au0K 103.61(2)
Au0A Ag19 Ag1D 60.51(2)
Au0A Ag19 Ag1L 54.80(2)
Au0B Ag19 Ag1L 58.98(2)
Au0C Ag19 Au0B 61.185(18)
Au0C Ag19 Au0K 111.53(3)
Au0C Ag19 Ag1D 63.79(2)
Au0C Ag19 Ag1L 106.36(3)
Au0K Ag19 Au0B 56.688(18)
Au0K Ag19 Ag1L 62.44(2)
Ag1D Ag19 Au0B 110.71(3)
Ag1D Ag19 Au0K 163.89(3)
Ag1D Ag19 Ag1L 103.14(3)
C1BA Ag19 Au0A 117.5(2)
C1BA Ag19 Au0B 153.6(2)
C1BA Ag19 Au0C 93.2(2)
C1BA Ag19 Au0K 138.8(2)
C1BA Ag19 Ag1D 57.0(2)
C1BA Ag19 Ag1L 142.3(2)
C1BA Ag19 C2BA 104.7(3)
C1BA Ag19 C7AA 97.7(3)
C2BA Ag19 Au0A 131.2(2)
C2BA Ag19 Au0B 75.3(2)
C2BA Ag19 Au0C 98.5(2)
C2BA Ag19 Au0K 41.5(2)
C2BA Ag19 Ag1D 151.1(2)
C2BA Ag19 Ag1L 103.8(2)
C2BA Ag19 C7AA 114.1(4)
C7AA Ag19 Au0A 84.4(2)
C7AA Ag19 Au0B 106.4(2)
C7AA Ag19 Au0C 141.4(2)
C7AA Ag19 Au0K 83.3(3)
C7AA Ag19 Ag1D 91.8(3)
C7AA Ag19 Ag1L 47.7(2)
Au04 Ag1A Au0F 56.172(16)
Au04 Ag1A Au0N 110.43(3)
Au04 Ag1A Au0U 104.01(2)
Au04 Ag1A Ag15 62.32(2)
Au06 Ag1A Au04 59.011(17)
Au06 Ag1A Au0F 54.579(17)
Au06 Ag1A Au0N 57.464(17)
Au06 Ag1A Au0U 102.18(3)
Au06 Ag1A Ag15 64.10(2)
Au0F Ag1A Au0N 103.14(2)
Au0U Ag1A Au0F 55.840(18)
Au0U Ag1A Au0N 113.98(3)
Ag15 Ag1A Au0F 108.06(3)
Ag15 Ag1A Au0N 66.98(2)
Ag15 Ag1A Au0U 163.90(3)
C11 Ag1A Au04 144.4(2)
C11 Ag1A Au06 85.8(2)
C11 Ag1A Au0F 109.8(3)
C11 Ag1A Au0N 36.1(2)
C11 Ag1A Au0U 88.0(2)
C11 Ag1A Ag15 98.8(2)
C11 Ag1A C8AA 105.0(4)
C11 Ag1A C109 118.1(3)
C8AA Ag1A Au04 88.2(3)
C8AA Ag1A Au06 117.7(3)
C8AA Ag1A Au0F 143.1(3)
C8AA Ag1A Au0N 97.6(2)
C8AA Ag1A Au0U 138.5(3)
C8AA Ag1A Ag15 53.7(3)
C8AA Ag1A C109 99.7(4)
C109 Ag1A Au04 91.2(2)
C109 Ag1A Au06 129.0(2)
C109 Ag1A Au0F 74.6(2)
C109 Ag1A Au0N 152.6(2)
C109 Ag1A Au0U 41.7(3)
C109 Ag1A Ag15 140.2(3)
Au04 Ag1B Au0D 99.41(3)
Au04 Ag1B Au0U 91.79(2)
Au0D Ag1B Au0U 83.42(2)
Au0E Ag1B Au04 60.323(18)
Au0E Ag1B Au0D 63.197(19)
Au0E Ag1B Au0F 75.59(2)
Au0E Ag1B Au0U 129.23(3)
Au0F Ag1B Au04 58.109(19)
Au0F Ag1B Au0D 55.839(18)
Au0F Ag1B Au0U 53.775(18)
C31 Ag1B Au04 124.3(3)
C31 Ag1B Au0D 99.3(2)
C31 Ag1B Au0E 83.2(2)
C31 Ag1B Au0F 152.8(2)
C31 Ag1B Au0U 142.3(3)
C31 Ag1B C45 27.1(4)
C45 Ag1B Au04 145.2(3)
C45 Ag1B Au0D 104.4(2)
C45 Ag1B Au0E 109.4(3)
C45 Ag1B Au0F 156.0(3)
C45 Ag1B Au0U 115.6(3)
C109 Ag1B Au04 93.4(3)
C109 Ag1B Au0D 118.7(3)
C109 Ag1B Au0E 152.5(3)
C109 Ag1B Au0F 83.8(3)
C109 Ag1B Au0U 36.3(3)
C109 Ag1B C31 121.2(4)
C109 Ag1B C45 96.8(4)
Au01 Ag1C Au0B 59.344(19)
Au01 Ag1C Au0I 110.60(2)
Au01 Ag1C Au0K 108.25(3)
Au01 Ag1C Au0S 62.130(19)
Au01 Ag1C Ag11 62.78(2)
Au01 Ag1C Ag1I 108.43(3)
Au03 Ag1C Au01 59.843(19)
Au03 Ag1C Au0B 59.967(19)
Au03 Ag1C Au0I 60.856(17)
Au03 Ag1C Au0K 112.50(3)
Au03 Ag1C Au0S 110.16(3)
Au03 Ag1C Ag11 61.74(2)
Au03 Ag1C Ag1I 54.78(2)
Au0B Ag1C Au0I 113.43(2)
Au0B Ag1C Au0S 114.80(3)
Au0B Ag1C Ag11 111.86(3)
Au0B Ag1C Ag1I 65.13(2)
Au0K Ag1C Au0B 59.43(2)
Au0K Ag1C Au0I 125.37(3)
Au0K Ag1C Au0S 119.89(3)
Au0K Ag1C Ag11 170.73(4)
Au0K Ag1C Ag1I 74.87(2)
Au0S Ag1C Au0I 111.72(2)
Ag11 Ag1C Au0I 59.53(2)
Ag11 Ag1C Au0S 59.25(2)
Ag11 Ag1C Ag1I 105.02(3)
Ag1I Ag1C Au0I 57.36(2)
Ag1I Ag1C Au0S 163.74(3)
C2 Ag1C Au01 101.0(3)
C2 Ag1C Au03 140.6(3)
C2 Ag1C Au0B 143.1(3)
C2 Ag1C Au0I 102.5(3)
C2 Ag1C Au0K 106.0(3)
C2 Ag1C Au0S 39.0(3)
C2 Ag1C Ag11 79.0(3)
C2 Ag1C Ag1I 148.7(3)
C2 Ag1C C8DA 26.9(4)
C8DA Ag1C Au01 127.6(3)
C8DA Ag1C Au03 152.1(3)
C8DA Ag1C Au0B 147.9(3)
C8DA Ag1C Au0I 93.9(3)
C8DA Ag1C Au0K 91.4(3)
C8DA Ag1C Au0S 65.9(3)
C8DA Ag1C Ag11 96.1(3)
C8DA Ag1C Ag1I 123.7(3)
Au0A Ag1D Au0C 55.636(17)
Au0A Ag1D Au0P 115.63(3)
Au0A Ag1D Au0T 63.380(18)
Au0A Ag1D Au0V 108.14(3)
Au0A Ag1D Ag1E 104.23(3)
Au0A Ag1D Ag1F 57.88(2)
Au0C Ag1D Au0T 113.30(2)
Au0C Ag1D Au0V 108.14(3)
Au0C Ag1D Ag1F 102.19(3)
Au0H Ag1D Au0A 58.439(18)
Au0H Ag1D Au0C 58.226(18)
Au0H Ag1D Au0P 107.30(3)
Au0H Ag1D Au0T 109.20(2)
Au0H Ag1D Au0V 57.026(19)
Au0H Ag1D Ag19 107.47(3)
Au0H Ag1D Ag1E 55.80(2)
Au0H Ag1D Ag1F 55.27(2)
Au0P Ag1D Au0C 64.335(19)
Au0P Ag1D Au0T 132.75(3)
Au0P Ag1D Au0V 110.47(3)
Au0P Ag1D Ag1E 58.94(2)
Au0P Ag1D Ag1F 162.56(3)
Au0T Ag1D Au0V 114.21(3)
Ag19 Ag1D Au0A 59.36(2)
Ag19 Ag1D Au0C 57.83(2)
Ag19 Ag1D Au0P 71.06(2)
Ag19 Ag1D Au0T 70.10(2)
Ag19 Ag1D Au0V 164.45(3)
Ag19 Ag1D Ag1E 112.02(3)
Ag19 Ag1D Ag1F 112.29(3)
Ag1E Ag1D Au0C 60.30(2)
Ag1E Ag1D Au0T 165.00(3)
Ag1E Ag1D Au0V 59.76(2)
Ag1E Ag1D Ag1F 105.37(3)
Ag1F Ag1D Au0T 61.44(2)
Ag1F Ag1D Au0V 61.52(2)
C1BA Ag1D Au0A 114.5(3)
C1BA Ag1D Au0C 88.3(2)
C1BA Ag1D Au0H 144.4(2)
C1BA Ag1D Au0P 40.5(2)
C1BA Ag1D Au0T 94.3(2)
C1BA Ag1D Au0V 136.1(3)
C1BA Ag1D Ag19 55.2(3)
C1BA Ag1D Ag1E 98.9(2)
C1BA Ag1D Ag1F 155.7(2)
C1BA Ag1D C71 85.7(3)
C27 Ag1D Au0A 135.0(2)
C27 Ag1D Au0C 141.5(2)
C27 Ag1D Au0H 94.1(2)
C27 Ag1D Au0P 106.0(2)
C27 Ag1D Au0T 100.3(2)
C27 Ag1D Au0V 37.3(2)
C27 Ag1D Ag19 158.2(2)
C27 Ag1D Ag1E 82.5(2)
C27 Ag1D Ag1F 77.3(2)
C27 Ag1D C1BA 108.0(3)
C27 Ag1D C71 26.2(3)
C71 Ag1D Au0A 145.5(2)
C71 Ag1D Au0C 157.6(2)
C71 Ag1D Au0H 120.3(2)
C71 Ag1D Au0P 98.0(2)
C71 Ag1D Au0T 88.6(2)
C71 Ag1D Au0V 63.6(2)
C71 Ag1D Ag19 132.0(2)
C71 Ag1D Ag1E 99.4(2)
C71 Ag1D Ag1F 91.9(2)
Au0C Ag1E Au0V 111.66(2)
Au0C Ag1E Au0W 112.19(3)
Au0C Ag1E Ag1O 104.17(2)
Au0G Ag1E Au0C 56.594(17)
Au0G Ag1E Au0P 115.23(3)
Au0G Ag1E Au0V 109.40(3)
Au0G Ag1E Au0W 59.712(19)
Au0G Ag1E Ag1D 105.97(3)
Au0G Ag1E Ag1G 58.24(2)
Au0G Ag1E Ag1O 57.67(2)
Au0H Ag1E Au0C 58.927(18)
Au0H Ag1E Au0G 58.408(18)
Au0H Ag1E Au0P 110.42(3)
Au0H Ag1E Au0V 59.689(19)
Au0H Ag1E Au0W 103.90(3)
Au0H Ag1E Ag1D 58.69(2)
Au0H Ag1E Ag1G 106.40(3)
Au0H Ag1E Ag1O 57.07(2)
Au0P Ag1E Au0C 64.42(2)
Au0P Ag1E Au0V 115.24(3)
Au0P Ag1E Au0W 133.51(3)
Au0P Ag1E Ag1D 59.67(2)
Au0P Ag1E Ag1O 167.26(3)
Au0V Ag1E Au0W 108.80(3)
Ag1D Ag1E Au0C 59.85(2)
Ag1D Ag1E Au0V 64.66(2)
Ag1D Ag1E Au0W 162.57(3)
Ag1D Ag1E Ag1O 110.43(3)
Ag1G Ag1E Au0C 57.09(2)
Ag1G Ag1E Au0P 69.14(3)
Ag1G Ag1E Au0V 166.03(3)
Ag1G Ag1E Au0W 71.78(3)
Ag1G Ag1E Ag1D 110.48(3)
Ag1G Ag1E Ag1O 110.33(3)
Ag1O Ag1E Au0V 62.25(2)
Ag1O Ag1E Au0W 54.50(2)
C30 Ag1E Au0C 146.4(3)
C30 Ag1E Au0G 94.3(3)
C30 Ag1E Au0H 123.1(3)
C30 Ag1E Au0P 126.4(3)
C30 Ag1E Au0V 92.6(3)
C30 Ag1E Au0W 35.2(3)
C30 Ag1E Ag1D 153.3(3)
C30 Ag1E Ag1G 94.8(3)
C30 Ag1E Ag1O 66.1(3)
C30 Ag1E C2CA 29.4(4)
C2CA Ag1E Au0C 170.9(3)
C2CA Ag1E Au0G 123.0(3)
C2CA Ag1E Au0H 129.6(3)
C2CA Ag1E Au0P 111.0(3)
C2CA Ag1E Au0V 77.3(3)
C2CA Ag1E Au0W 64.6(3)
C2CA Ag1E Ag1D 125.7(3)
C2CA Ag1E Ag1G 114.3(3)
C2CA Ag1E Ag1O 81.1(3)
Au08 Ag1F Au0T 113.40(3)
Au08 Ag1F Au0V 109.95(3)
Au08 Ag1F Ag1D 104.46(3)
Au08 Ag1F Ag1M 62.79(2)
Au0A Ag1F Au08 57.063(18)
Au0A Ag1F Au0T 62.82(2)
Au0A Ag1F Au0V 108.96(2)
Au0A Ag1F Ag1D 57.63(2)
Au0A Ag1F Ag1J 57.08(2)
Au0A Ag1F Ag1M 107.73(3)
Au0H Ag1F Au08 58.734(19)
Au0H Ag1F Au0A 59.27(2)
Au0H Ag1F Au0T 110.46(3)
Au0H Ag1F Au0V 58.181(18)
Au0H Ag1F Au0X 117.54(3)
Au0H Ag1F Ag1D 57.94(2)
Au0H Ag1F Ag1J 106.23(3)
Au0H Ag1F Ag1M 57.22(2)
Au0T Ag1F Au0V 114.26(2)
Au0X Ag1F Au08 69.39(2)
Au0X Ag1F Au0A 116.81(3)
Au0X Ag1F Au0T 120.85(3)
Au0X Ag1F Au0V 119.44(3)
Au0X Ag1F Ag1D 173.80(3)
Au0X Ag1F Ag1J 67.44(2)
Au0X Ag1F Ag1M 69.90(3)
Ag1D Ag1F Au0T 60.24(2)
Ag1D Ag1F Au0V 62.76(2)
Ag1J Ag1F Au08 57.61(2)
Ag1J Ag1F Au0T 67.63(2)
Ag1J Ag1F Au0V 164.33(3)
Ag1J Ag1F Ag1D 108.93(3)
Ag1J Ag1F Ag1M 115.12(3)
Ag1M Ag1F Au0T 167.61(3)
Ag1M Ag1F Au0V 59.61(2)
Ag1M Ag1F Ag1D 108.37(3)
C53 Ag1F Au08 151.1(3)
C53 Ag1F Au0A 129.3(3)
C53 Ag1F Au0H 150.1(3)
C53 Ag1F Au0T 66.7(3)
C53 Ag1F Au0V 94.7(3)
C53 Ag1F Au0X 85.6(3)
C53 Ag1F Ag1D 100.1(3)
C53 Ag1F Ag1J 100.0(3)
C53 Ag1F Ag1M 122.8(3)
C3AA Ag1F Au08 143.5(3)
C3AA Ag1F Au0A 101.5(3)
C3AA Ag1F Au0H 139.8(3)
C3AA Ag1F Au0T 38.7(3)
C3AA Ag1F Au0V 104.9(3)
C3AA Ag1F Au0X 102.6(3)
C3AA Ag1F Ag1D 81.8(3)
C3AA Ag1F Ag1J 86.1(3)
C3AA Ag1F Ag1M 150.1(3)
C3AA Ag1F C53 28.0(4)
Au07 Ag1G Au0P 117.45(3)
Au07 Ag1G Ag1E 112.76(3)
Au07 Ag1G Ag1N 64.92(2)
Au0C Ag1G Au07 60.010(18)
Au0C Ag1G Au0P 62.069(19)
Au0C Ag1G Ag1E 64.22(2)
Au0C Ag1G Ag1N 108.80(3)
Au0G Ag1G Au07 60.297(18)
Au0G Ag1G Au0C 59.771(19)
Au0G Ag1G Au0L 114.79(3)
Au0G Ag1G Au0P 106.97(3)
Au0G Ag1G Ag1E 60.81(2)
Au0G Ag1G Ag1N 55.27(2)
Au0L Ag1G Au07 60.755(19)
Au0L Ag1G Au0C 109.09(3)
Au0L Ag1G Au0P 123.13(3)
Au0L Ag1G Ag1E 173.06(3)
Au0L Ag1G Ag1N 76.40(3)
Ag1E Ag1G Au0P 56.40(2)
Ag1E Ag1G Ag1N 103.52(3)
Ag1N Ag1G Au0P 159.73(3)
C15 Ag1G Au07 166.1(3)
C15 Ag1G Au0C 125.3(3)
C15 Ag1G Au0G 133.5(3)
C15 Ag1G Au0L 106.3(3)
C15 Ag1G Au0P 63.8(3)
C15 Ag1G Ag1E 79.9(3)
C15 Ag1G Ag1N 119.3(3)
C47 Ag1G Au07 152.8(3)
C47 Ag1G Au0C 98.5(3)
C47 Ag1G Au0G 125.9(3)
C47 Ag1G Au0L 119.2(3)
C47 Ag1G Au0P 37.0(3)
C47 Ag1G Ag1E 65.2(3)
C47 Ag1G Ag1N 142.1(3)
C47 Ag1G C15 26.9(4)
Au0D Ag1H Au0E 62.482(19)
Au0D Ag1H Au0G 58.301(19)
Au0D Ag1H Au0Q 116.16(3)
Au0D Ag1H Au0W 109.20(3)
Au0D Ag1H Au0Y 58.880(19)
Au0D Ag1H Ag1N 107.82(3)
Au0D Ag1H Ag1O 61.22(2)
Au0E Ag1H Au0W 108.83(3)
Au0E Ag1H Au0Y 116.74(2)
Au0E Ag1H Ag1N 61.05(2)
Au0G Ag1H Au0E 55.827(18)
Au0G Ag1H Au0Q 103.86(3)
Au0G Ag1H Au0W 61.911(19)
Au0G Ag1H Au0Y 106.58(3)
Au0G Ag1H Ag1N 54.12(2)
Au0G Ag1H Ag1O 60.46(2)
Au0Q Ag1H Au0E 59.056(19)
Au0Q Ag1H Au0W 111.67(3)
Au0Q Ag1H Au0Y 135.81(3)
Au0Q Ag1H Ag1N 62.76(2)
Au0W Ag1H Au0Y 110.69(3)
Ag1N Ag1H Au0W 56.21(2)
Ag1N Ag1H Au0Y 159.41(3)
Ag1O Ag1H Au0E 109.80(3)
Ag1O Ag1H Au0Q 163.66(4)
Ag1O Ag1H Au0W 58.38(2)
Ag1O Ag1H Au0Y 58.55(2)
Ag1O Ag1H Ag1N 101.86(3)
C25 Ag1H Au0D 145.2(2)
C25 Ag1H Au0E 107.5(3)
C25 Ag1H Au0G 88.0(3)
C25 Ag1H Au0Q 77.5(2)
C25 Ag1H Au0W 39.3(2)
C25 Ag1H Au0Y 134.2(3)
C25 Ag1H Ag1N 47.6(3)
C25 Ag1H Ag1O 96.4(2)
C31 Ag1H Au0D 102.1(2)
C31 Ag1H Au0E 77.1(2)
C31 Ag1H Au0G 132.9(2)
C31 Ag1H Au0Q 42.5(2)
C31 Ag1H Au0W 147.2(2)
C31 Ag1H Au0Y 93.6(2)
C31 Ag1H Ag1N 105.2(2)
C31 Ag1H Ag1O 151.8(2)
C31 Ag1H C25 107.8(3)
C8BA Ag1H Au0D 93.0(3)
C8BA Ag1H Au0E 154.2(3)
C8BA Ag1H Au0G 119.6(4)
C8BA Ag1H Au0Q 136.1(4)
C8BA Ag1H Au0W 85.8(3)
C8BA Ag1H Au0Y 37.6(3)
C8BA Ag1H Ag1N 140.7(3)
C8BA Ag1H Ag1O 59.2(4)
C8BA Ag1H C25 97.3(4)
C8BA Ag1H C31 102.4(4)
Au03 Ag1I Au09 56.106(19)
Au03 Ag1I Au0B 54.892(17)
Au03 Ag1I Au0I 63.87(2)
Au03 Ag1I Au0J 100.29(3)
Au03 Ag1I Ag16 58.91(2)
Au03 Ag1I Ag1C 54.49(2)
Au03 Ag1I Ag1L 110.55(3)
Au09 Ag1I Au0B 53.833(16)
Au09 Ag1I Au0I 114.02(3)
Au09 Ag1I Au0J 55.021(18)
Au09 Ag1I Ag1C 97.92(3)
Au0I Ag1I Au0B 109.11(3)
Au0I Ag1I Au0J 118.33(3)
Au0I Ag1I Ag1C 64.19(2)
Au0J Ag1I Au0B 104.97(3)
Au0J Ag1I Ag1C 152.38(3)
Ag16 Ag1I Au09 59.90(2)
Ag16 Ag1I Au0B 103.46(3)
Ag16 Ag1I Au0I 67.72(2)
Ag16 Ag1I Au0J 55.13(2)
Ag16 Ag1I Ag1C 109.19(3)
Ag1C Ag1I Au0B 53.138(19)
Ag1L Ag1I Au09 69.32(3)
Ag1L Ag1I Au0B 59.29(2)
Ag1L Ag1I Au0I 164.12(3)
Ag1L Ag1I Au0J 76.75(3)
Ag1L Ag1I Ag16 123.55(4)
Ag1L Ag1I Ag1C 100.22(3)
C23 Ag1I Au03 88.9(3)
C23 Ag1I Au09 113.0(3)
C23 Ag1I Au0B 143.5(3)
C23 Ag1I Au0I 39.9(3)
C23 Ag1I Au0J 84.6(3)
C23 Ag1I Ag16 53.1(3)
C23 Ag1I Ag1C 104.0(3)
C23 Ag1I Ag1L 155.0(3)
C23 Ag1I C88 94.9(4)
C1DA Ag1I Au03 115.5(3)
C1DA Ag1I Au09 127.9(3)
C1DA Ag1I Au0B 78.8(3)
C1DA Ag1I Au0I 100.0(3)
C1DA Ag1I Au0J 136.4(3)
C1DA Ag1I Ag16 167.7(3)
C1DA Ag1I Ag1C 62.2(3)
C1DA Ag1I Ag1L 68.2(3)
C1DA Ag1I C23 118.4(4)
C1DA Ag1I C88 27.5(4)
C88 Ag1I Au03 133.6(3)
C88 Ag1I Au09 151.5(2)
C88 Ag1I Au0B 106.3(2)
C88 Ag1I Au0I 90.8(3)
C88 Ag1I Au0J 126.1(3)
C88 Ag1I Ag16 147.7(2)
C88 Ag1I Ag1C 79.9(3)
C88 Ag1I Ag1L 83.0(2)
Au08 Ag1J Au09 58.764(19)
Au08 Ag1J Au0J 108.46(3)
Au08 Ag1J Au0X 65.95(2)
Au08 Ag1J Ag1F 61.26(2)
Au08 Ag1J Ag1L 109.53(3)
Au09 Ag1J Au0X 119.91(3)
Au09 Ag1J Ag1L 67.45(2)
Au0A Ag1J Au08 59.505(19)
Au0A Ag1J Au09 59.709(18)
Au0A Ag1J Au0J 112.90(3)
Au0A Ag1J Au0X 109.70(3)
Au0A Ag1J Ag1F 60.78(2)
Au0A Ag1J Ag1L 55.34(2)
Au0J Ag1J Au09 60.175(19)
Au0J Ag1J Au0X 124.24(3)
Au0J Ag1J Ag1F 169.44(4)
Au0J Ag1J Ag1L 76.35(2)
Ag1F Ag1J Au09 109.98(3)
Ag1F Ag1J Au0X 55.61(2)
Ag1F Ag1J Ag1L 104.10(3)
Ag1L Ag1J Au0X 159.39(3)
C18 Ag1J Au08 128.0(2)
C18 Ag1J Au09 141.8(2)
C18 Ag1J Au0A 158.3(2)
C18 Ag1J Au0J 85.1(2)
C18 Ag1J Au0X 65.3(2)
C18 Ag1J Ag1F 103.0(2)
C18 Ag1J Ag1L 122.4(2)
C36 Ag1J Au08 102.4(2)
C36 Ag1J Au09 140.5(2)
C36 Ag1J Au0A 144.4(2)
C36 Ag1J Au0J 101.7(2)
C36 Ag1J Au0X 38.6(2)
C36 Ag1J Ag1F 83.7(2)
C36 Ag1J Ag1L 147.0(2)
C36 Ag1J C18 26.8(3)
Au05 Ag1K Au07 57.862(18)
Au05 Ag1K Au0E 55.348(17)
Au05 Ag1K Au0L 100.24(3)
Au05 Ag1K Au0M 64.355(19)
Au05 Ag1K Ag10 58.25(2)
Au05 Ag1K Ag17 55.87(2)
Au05 Ag1K Ag1N 112.65(3)
Au07 Ag1K Au0E 55.386(17)
Au07 Ag1K Au0L 53.260(17)
Au07 Ag1K Au0M 114.44(3)
Au07 Ag1K Ag10 57.89(2)
Au07 Ag1K Ag17 100.30(3)
Au0E Ag1K Au0L 105.09(2)
Au0M Ag1K Au0E 111.13(2)
Au0M Ag1K Au0L 115.76(3)
Au0M Ag1K Ag10 67.21(2)
Au0M Ag1K Ag17 67.78(2)
Ag10 Ag1K Au0E 102.33(3)
Ag10 Ag1K Au0L 54.178(19)
Ag10 Ag1K Ag17 110.81(3)
Ag17 Ag1K Au0E 52.90(2)
Ag17 Ag1K Au0L 153.18(3)
Ag1N Ag1K Au07 67.95(3)
Ag1N Ag1K Au0E 62.22(2)
Ag1N Ag1K Au0L 73.08(3)
Ag1N Ag1K Au0M 170.76(4)
Ag1N Ag1K Ag10 119.44(3)
Ag1N Ag1K Ag17 103.16(3)
C3 Ag1K Au05 90.1(2)
C3 Ag1K Au07 111.3(2)
C3 Ag1K Au0E 145.4(2)
C3 Ag1K Au0L 81.6(2)
C3 Ag1K Au0M 40.4(2)
C3 Ag1K Ag10 53.7(2)
C3 Ag1K Ag17 108.0(2)
C3 Ag1K Ag1N 148.3(2)
C3 Ag1K C54 91.5(4)
C3 Ag1K C100 117.9(4)
C54 Ag1K Au05 137.0(3)
C54 Ag1K Au07 154.2(3)
C54 Ag1K Au0E 111.4(3)
C54 Ag1K Au0L 122.5(3)
C54 Ag1K Au0M 90.6(3)
C54 Ag1K Ag10 144.7(3)
C54 Ag1K Ag17 83.0(3)
C54 Ag1K Ag1N 86.4(3)
C100 Ag1K Au05 122.4(3)
C100 Ag1K Au07 130.7(3)
C100 Ag1K Au0E 83.7(3)
C100 Ag1K Au0L 131.0(3)
C100 Ag1K Au0M 104.6(3)
C100 Ag1K Ag10 171.1(3)
C100 Ag1K Ag17 67.5(3)
C100 Ag1K Ag1N 69.1(3)
C100 Ag1K C54 27.9(5)
Au0A Ag1L Au0B 56.552(19)
Au0A Ag1L Au0K 100.26(3)
Au0A Ag1L Au0T 65.25(2)
Au0A Ag1L Ag19 57.03(2)
Au0A Ag1L Ag1I 110.36(3)
Au0A Ag1L Ag1J 55.50(2)
Au0B Ag1L Au0K 54.530(18)
Au0B Ag1L Au0T 115.08(3)
Au0B Ag1L Ag19 58.67(2)
Au0B Ag1L Ag1J 99.12(3)
Au0T Ag1L Au0K 117.33(3)
Au0T Ag1L Ag19 67.35(2)
Au0T Ag1L Ag1J 66.10(2)
Ag19 Ag1L Au0K 56.03(2)
Ag19 Ag1L Ag1J 108.60(3)
Ag1I Ag1L Au0B 68.41(3)
Ag1I Ag1L Au0K 75.85(3)
Ag1I Ag1L Au0T 166.29(4)
Ag1I Ag1L Ag19 122.28(4)
Ag1I Ag1L Ag1J 100.50(3)
Ag1J Ag1L Au0K 153.20(3)
C7AA Ag1L Au0A 91.2(3)
C7AA Ag1L Au0B 113.6(3)
C7AA Ag1L Au0K 83.4(3)
C7AA Ag1L Au0T 40.4(3)
C7AA Ag1L Ag19 55.2(3)
C7AA Ag1L Ag1I 152.2(3)
C7AA Ag1L Ag1J 106.3(3)
C7AA Ag1L C2AA 121.6(4)
C7AA Ag1L C1AA 96.1(4)
C2AA Ag1L Au0A 115.1(3)
C2AA Ag1L Au0B 124.5(3)
C2AA Ag1L Au0K 134.3(3)
C2AA Ag1L Au0T 103.7(3)
C2AA Ag1L Ag19 169.6(3)
C2AA Ag1L Ag1I 65.6(3)
C2AA Ag1L Ag1J 61.8(3)
C2AA Ag1L C1AA 27.3(4)
C1AA Ag1L Au0A 130.7(3)
C1AA Ag1L Au0B 150.0(3)
C1AA Ag1L Au0K 129.0(3)
C1AA Ag1L Au0T 90.3(3)
C1AA Ag1L Ag19 151.3(3)
C1AA Ag1L Ag1I 83.2(3)
C1AA Ag1L Ag1J 75.7(3)
Au08 Ag1M Au0V 109.29(3)
Au08 Ag1M Au0X 61.204(18)
Au08 Ag1M Au0Y 106.25(3)
Au0D Ag1M Au08 54.675(17)
Au0D Ag1M Au0V 109.82(3)
Au0D Ag1M Au0X 112.27(2)
Au0D Ag1M Au0Y 58.21(2)
Au0H Ag1M Au08 56.429(18)
Au0H Ag1M Au0D 57.678(19)
Au0H Ag1M Au0V 59.890(19)
Au0H Ag1M Au0X 102.61(3)
Au0H Ag1M Au0Y 107.10(3)
Au0H Ag1M Ag1F 56.58(2)
Au0H Ag1M Ag1O 59.40(2)
Au0H Ag1M Ag1Q 104.18(3)
Au0V Ag1M Au0X 109.38(3)
Au0V Ag1M Au0Y 118.99(3)
Au0Y Ag1M Au0X 131.09(3)
Ag1F Ag1M Au08 57.22(2)
Ag1F Ag1M Au0D 102.51(3)
Ag1F Ag1M Au0V 64.28(2)
Ag1F Ag1M Au0X 53.15(2)
Ag1F Ag1M Au0Y 160.71(3)
Ag1O Ag1M Au08 103.43(3)
Ag1O Ag1M Au0D 58.13(2)
Ag1O Ag1M Au0V 64.81(2)
Ag1O Ag1M Au0X 161.91(3)
Ag1O Ag1M Au0Y 59.67(2)
Ag1O Ag1M Ag1F 111.49(3)
Ag1Q Ag1M Au08 55.26(2)
Ag1Q Ag1M Au0D 58.53(2)
Ag1Q Ag1M Au0V 163.77(4)
Ag1Q Ag1M Au0X 69.17(3)
Ag1Q Ag1M Au0Y 66.43(3)
Ag1Q Ag1M Ag1F 105.38(3)
Ag1Q Ag1M Ag1O 111.26(4)
C62 Ag1M Au08 121.0(3)
C62 Ag1M Au0D 147.9(3)
C62 Ag1M Au0H 151.8(3)
C62 Ag1M Au0V 101.4(3)
C62 Ag1M Au0X 61.5(3)
C62 Ag1M Au0Y 100.5(3)
C62 Ag1M Ag1F 97.2(3)
C62 Ag1M Ag1O 135.3(3)
C62 Ag1M Ag1Q 92.0(3)
C62 Ag1M C121 90.4(4)
C65 Ag1M Au08 93.0(3)
C65 Ag1M Au0D 133.9(3)
C65 Ag1M Au0H 134.6(3)
C65 Ag1M Au0V 111.9(3)
C65 Ag1M Au0X 34.0(3)
C65 Ag1M Au0Y 113.9(3)
C65 Ag1M Ag1F 79.2(3)
C65 Ag1M Ag1O 163.4(3)
C65 Ag1M Ag1Q 76.4(3)
C65 Ag1M C62 28.1(4)
C65 Ag1M C121 115.0(4)
C121 Ag1M Au08 142.0(3)
C121 Ag1M Au0D 109.9(3)
C121 Ag1M Au0H 85.7(3)
C121 Ag1M Au0V 37.8(3)
C121 Ag1M Au0X 134.5(3)
C121 Ag1M Au0Y 86.2(3)
C121 Ag1M Ag1F 101.4(3)
C121 Ag1M Ag1O 51.7(3)
C121 Ag1M Ag1Q 152.5(3)
Au0E Ag1N Au07 54.479(16)
Au0E Ag1N Au0Q 55.132(17)
Au0E Ag1N Ag1H 56.85(2)
Au0G Ag1N Au07 56.019(19)
Au0G Ag1N Au0E 55.142(18)
Au0G Ag1N Au0Q 100.16(3)
Au0G Ag1N Au0W 65.56(2)
Au0G Ag1N Ag1G 56.20(2)
Au0G Ag1N Ag1H 57.34(2)
Au0G Ag1N Ag1K 109.50(3)
Au0Q Ag1N Au07 104.76(2)
Au0W Ag1N Au07 115.65(3)
Au0W Ag1N Au0E 110.12(3)
Au0W Ag1N Au0Q 109.89(3)
Au0W Ag1N Ag1G 73.54(3)
Au0W Ag1N Ag1H 61.93(2)
Ag1G Ag1N Au07 53.48(2)
Ag1G Ag1N Au0E 98.48(3)
Ag1G Ag1N Au0Q 153.39(3)
Ag1G Ag1N Ag1H 110.15(3)
Ag1H Ag1N Au07 102.16(3)
Ag1H Ag1N Au0Q 54.99(2)
Ag1K Ag1N Au07 59.28(2)
Ag1K Ag1N Au0E 66.61(2)
Ag1K Ag1N Au0Q 71.82(3)
Ag1K Ag1N Au0W 174.86(4)
Ag1K Ag1N Ag1G 102.70(4)
Ag1K Ag1N Ag1H 117.14(3)
C25 Ag1N Au07 151.6(3)
C25 Ag1N Au0E 109.9(3)
C25 Ag1N Au0G 95.6(3)
C25 Ag1N Au0Q 76.1(3)
C25 Ag1N Au0W 42.3(3)
C25 Ag1N Ag1G 115.1(3)
C25 Ag1N Ag1H 54.3(3)
C25 Ag1N Ag1K 142.0(3)
C25 Ag1N C55 121.1(4)
C25 Ag1N C81 94.4(4)
C55 Ag1N Au07 78.3(3)
C55 Ag1N Au0E 128.9(3)
C55 Ag1N Au0G 115.5(3)
C55 Ag1N Au0Q 136.7(3)
C55 Ag1N Au0W 107.0(3)
C55 Ag1N Ag1G 60.4(3)
C55 Ag1N Ag1H 168.1(3)
C55 Ag1N Ag1K 73.5(3)
C55 Ag1N C81 27.8(4)
C81 Ag1N Au07 106.1(3)
C81 Ag1N Au0E 154.4(3)
C81 Ag1N Au0G 132.0(3)
C81 Ag1N Au0Q 127.8(3)
C81 Ag1N Au0W 93.0(3)
C81 Ag1N Ag1G 77.1(3)
C81 Ag1N Ag1H 148.5(3)
C81 Ag1N Ag1K 89.5(3)
Au0D Ag1O Au0V 109.69(3)
Au0D Ag1O Au0W 111.88(3)
Au0D Ag1O Au0Y 60.976(19)
Au0D Ag1O Ag1E 102.07(3)
Au0D Ag1O Ag1M 62.68(2)
Au0G Ag1O Au0D 56.696(17)
Au0G Ag1O Au0V 105.52(3)
Au0G Ag1O Au0W 63.94(2)
Au0G Ag1O Au0Y 112.08(3)
Au0G Ag1O Ag1E 56.29(2)
Au0G Ag1O Ag1H 58.99(2)
Au0G Ag1O Ag1M 105.72(3)
Au0H Ag1O Au0D 58.591(18)
Au0H Ag1O Au0G 56.849(19)
Au0H Ag1O Au0V 57.49(2)
Au0H Ag1O Au0W 111.40(3)
Au0H Ag1O Au0Y 108.56(3)
Au0H Ag1O Ag1E 54.12(2)
Au0H Ag1O Ag1H 106.03(3)
Au0H Ag1O Ag1M 56.96(2)
Au0W Ag1O Au0V 115.78(3)
Au0W Ag1O Au0Y 123.85(3)
Au0W Ag1O Ag1E 66.07(2)
Au0Y Ag1O Au0V 118.57(3)
Au0Y Ag1O Ag1E 162.01(3)
Ag1E Ag1O Au0V 58.94(2)
Ag1H Ag1O Au0D 57.68(2)
Ag1H Ag1O Au0V 163.26(3)
Ag1H Ag1O Au0W 65.16(2)
Ag1H Ag1O Au0Y 67.02(3)
Ag1H Ag1O Ag1E 110.42(3)
Ag1H Ag1O Ag1M 115.26(3)
Ag1M Ag1O Au0V 60.14(2)
Ag1M Ag1O Au0W 168.33(4)
Ag1M Ag1O Au0Y 63.88(3)
Ag1M Ag1O Ag1E 104.12(3)
C121 Ag1O Au0D 120.3(3)
C121 Ag1O Au0G 141.3(3)
C121 Ag1O Au0H 87.7(3)
C121 Ag1O Au0V 36.0(3)
C121 Ag1O Au0W 126.6(3)
C121 Ag1O Au0Y 92.3(3)
C121 Ag1O Ag1E 91.7(3)
C121 Ag1O Ag1H 157.8(3)
C121 Ag1O Ag1M 57.6(3)
C121 Ag1O C8BA 107.2(5)
C8BA Ag1O Au0D 86.2(3)
C8BA Ag1O Au0G 110.9(3)
C8BA Ag1O Au0H 144.2(3)
C8BA Ag1O Au0V 143.1(3)
C8BA Ag1O Au0W 86.1(3)
C8BA Ag1O Au0Y 40.5(3)
C8BA Ag1O Ag1E 152.1(3)
C8BA Ag1O Ag1H 51.9(3)
C8BA Ag1O Ag1M 103.3(3)
Au06 Ag1P Au08 95.99(2)
Au06 Ag1P Au0J 94.78(3)
Au06 Ag1P Au0U 88.76(3)
Au08 Ag1P Au0J 91.08(2)
Au08 Ag1P Au0U 85.11(2)
Au09 Ag1P Au06 60.240(19)
Au09 Ag1P Au08 56.378(17)
Au09 Ag1P Au0F 70.53(2)
Au09 Ag1P Au0J 56.064(19)
Au09 Ag1P Au0U 123.50(3)
Au0F Ag1P Au06 55.831(19)
Au0F Ag1P Au08 55.241(18)
Au0F Ag1P Au0J 126.58(3)
Au0F Ag1P Au0U 53.176(19)
Au0J Ag1P Au0U 175.05(3)
C9CA Ag1P Au06 100.8(3)
C9CA Ag1P Au08 125.1(2)
C9CA Ag1P Au09 88.6(3)
C9CA Ag1P Au0F 154.1(3)
C9CA Ag1P Au0J 36.1(3)
C9CA Ag1P Au0U 146.3(3)
C9CA Ag1P C0DA 124.1(4)
C0DA Ag1P Au06 124.3(3)
C0DA Ag1P Au08 84.4(2)
C0DA Ag1P Au09 140.0(2)
C0DA Ag1P Au0F 81.4(3)
C0DA Ag1P Au0J 141.0(3)
C0DA Ag1P Au0U 35.6(3)
Au08 Ag1Q Au0D 60.18(2)
Au08 Ag1Q Au0F 54.709(18)
Au08 Ag1Q Au0U 104.17(3)
Au08 Ag1Q Au0Y 111.83(3)
Au08 Ag1Q Ag1M 67.49(3)
Au0D Ag1Q Au0F 52.612(17)
Au0D Ag1Q Au0Y 58.427(19)
Au0F Ag1Q Au0Y 103.60(3)
Au0U Ag1Q Au0D 95.15(3)
Au0U Ag1Q Au0F 54.707(19)
Au0U Ag1Q Au0Y 107.85(3)
Ag1M Ag1Q Au0D 64.96(2)
Ag1M Ag1Q Au0F 108.88(3)
Ag1M Ag1Q Au0U 160.10(4)
Ag1M Ag1Q Au0Y 62.17(2)
C0DA Ag1Q Au08 93.4(3)
C0DA Ag1Q Au0D 126.0(3)
C0DA Ag1Q Au0F 73.5(3)
C0DA Ag1Q Au0U 43.0(3)
C0DA Ag1Q Au0Y 147.1(3)
C0DA Ag1Q Ag1M 150.5(3)
C0DA Ag1Q C140 99.3(4)
C86 Ag1Q Au08 144.2(3)
C86 Ag1Q Au0D 93.8(3)
C86 Ag1Q Au0F 130.0(3)
C86 Ag1Q Au0U 102.1(3)
C86 Ag1Q Au0Y 35.7(3)
C86 Ag1Q Ag1M 79.7(3)
C86 Ag1Q C0DA 122.3(4)
C86 Ag1Q C140 27.1(4)
C140 Ag1Q Au08 160.9(3)
C140 Ag1Q Au0D 120.6(3)
C140 Ag1Q Au0F 143.0(3)
C140 Ag1Q Au0U 94.8(3)
C140 Ag1Q Au0Y 62.8(3)
C140 Ag1Q Ag1M 95.0(3)
C9 C1 C52 119.0(10)
C9 C1 C105 126.7(12)
C105 C1 C52 113.9(11)
Au0P C1BA Ag19 97.1(4)
Au0P C1BA Ag1D 80.1(3)
Ag19 C1BA Ag1D 67.8(2)
C34 C1BA Au0P 161.9(9)
C34 C1BA Ag19 95.1(8)
C34 C1BA Ag1D 117.1(8)
Au0M C3 Ag10 96.9(4)
Au0M C3 Ag1K 90.3(4)
Ag1K C3 Ag10 78.7(3)
C20 C3 Au0M 163.3(10)
C20 C3 Ag10 89.7(8)
C20 C3 Ag1K 106.1(8)
Au0I C4 Ag11 94.7(4)
C7CA C4 Au0I 174.2(10)
C7CA C4 Ag11 91.0(8)
Au0K C2BA Ag13 104.3(4)
Au0K C2BA Ag19 80.6(4)
Ag19 C2BA Ag13 87.5(4)
C6CA C2BA Au0K 171.0(10)
C6CA C2BA Ag13 84.3(8)
C6CA C2BA Ag19 103.1(9)
C73 C6 C26 124.3(10)
C73 C6 C172 115.2(13)
C172 C6 C26 119.0(11)
Au0L C5BA Ag10 80.6(4)
Au0L C5BA Ag13 105.1(4)
Ag13 C5BA Ag10 87.2(3)
C26 C5BA Au0L 166.6(8)
C26 C5BA Ag10 106.5(8)
C26 C5BA Ag13 86.9(8)
C33 C8 Ag12 63.9(7)
C33 C8 C122 175.9(11)
C122 C8 Ag12 120.1(7)
C1 C9 Ag14 122.7(8)
C21 C9 Ag14 67.4(6)
C21 C9 C1 169.9(11)
C2BA C6CA C3BA 171.3(12)
Au0N C11 Ag1A 98.2(4)
C2DA C11 Au0N 169.8(9)
C2DA C11 Ag1A 91.9(8)
Au0O C12 Ag14 81.5(4)
Au0O C12 Ag15 95.4(4)
Ag15 C12 Ag14 71.7(3)
C107 C12 Au0O 163.4(12)
C107 C12 Ag14 113.7(11)
C107 C12 Ag15 95.7(10)
Au0S C13 Ag0Z 85.6(3)
Au0S C13 Ag10 95.2(4)
Ag10 C13 Ag0Z 70.0(3)
C4DA C13 Au0S 158.0(10)
C4DA C13 Ag0Z 113.4(9)
C4DA C13 Ag10 101.8(9)
C4 C7CA Ag11 60.7(7)
C4 C7CA C93 176.7(12)
C93 C7CA Ag11 122.4(8)
C47 C15 Ag1G 66.8(8)
C47 C15 C97 171.9(13)
C97 C15 Ag1G 121.2(9)
C66 C8CA C20 121.0(11)
C94 C8CA C20 116.8(10)
C94 C8CA C66 121.9(10)
Au0J C9CA Ag1P 98.0(4)
C6BA C9CA Au0J 161.7(10)
C6BA C9CA Ag1P 100.3(9)
C36 C18 Ag1J 59.9(6)
C36 C18 C4BA 174.2(12)
C4BA C18 Ag1J 124.3(8)
Au0T C7AA Ag19 94.9(4)
Au0T C7AA Ag1L 88.9(4)
Ag1L C7AA Ag19 77.1(3)
C75 C7AA Au0T 164.6(11)
C75 C7AA Ag19 94.0(9)
C75 C7AA Ag1L 105.4(9)
C3 C20 C8CA 173.4(13)
Au0N C21 Ag14 94.6(4)
C9 C21 Au0N 170.8(12)
C9 C21 Ag14 83.0(7)
Au0R C8AA Ag15 85.3(4)
Au0R C8AA Ag1A 100.1(4)
Ag15 C8AA Ag1A 68.4(3)
C92 C8AA Au0R 160.1(11)
C92 C8AA Ag15 114.1(10)
C92 C8AA Ag1A 91.5(9)
Au0I C23 Ag16 98.5(5)
Au0I C23 Ag1I 88.7(3)
Ag1I C23 Ag16 75.3(3)
C95 C23 Au0I 163.2(9)
C95 C23 Ag16 85.1(8)
C95 C23 Ag1I 108.1(8)
C76 C24 C62 123.7(11)
C132 C24 C62 121.7(12)
C132 C24 C76 114.3(12)
Au0W C25 Ag1H 84.9(4)
Au0W C25 Ag1N 84.8(4)
Ag1N C25 Ag1H 78.1(3)
C56 C25 Au0W 162.1(10)
C56 C25 Ag1H 100.5(8)
C56 C25 Ag1N 112.9(9)
C6 C26 Ag13 121.4(7)
C5BA C26 Ag13 66.1(7)
C5BA C26 C6 172.5(11)
Au0V C27 Ag1D 100.0(4)
C71 C27 Au0V 164.2(10)
C71 C27 Ag1D 95.7(8)
C13 C4DA C67 175.8(14)
Au0R C29 Ag17 99.4(4)
C37 C29 Au0R 175.5(10)
C37 C29 Ag17 85.1(7)
Au0W C30 Ag1E 101.8(4)
C2CA C30 Au0W 173.8(11)
C2CA C30 Ag1E 84.0(8)
Au0Q C31 Ag1B 103.4(4)
Au0Q C31 Ag1H 78.4(3)
Ag1B C31 Ag1H 84.9(3)
C45 C31 Au0Q 167.9(10)
C45 C31 Ag1B 83.1(7)
C45 C31 Ag1H 112.6(9)
C91 C32 C37 119.3(12)
C96 C32 C37 121.4(12)
C96 C32 C91 119.2(13)
Au0M C33 Ag12 92.4(5)
C8 C33 Au0M 177.6(11)
C8 C33 Ag12 87.8(7)
C1BA C34 C6DA 171.6(12)
C64 C35 C2DA 118.4(11)
C114 C35 C2DA 121.4(13)
C114 C35 C64 119.9(12)
Au0X C36 Ag1J 96.6(3)
C18 C36 Au0X 169.1(9)
C18 C36 Ag1J 93.3(7)
C29 C37 Ag17 66.1(6)
C29 C37 C32 173.5(12)
C32 C37 Ag17 118.3(7)
C49 C9AA H9AA 119.8
C49 C9AA C78 120.5(11)
C78 C9AA H9AA 119.8
Au0U C0DA Ag1P 97.6(5)
Au0U C0DA Ag1Q 78.2(4)
Ag1Q C0DA Ag1P 100.7(4)
C69 C0DA Au0U 164.3(9)
C69 C0DA Ag1P 91.8(8)
C69 C0DA Ag1Q 112.5(9)
Au0O C1CA Ag0Z 100.0(5)
C4CA C1CA Au0O 165.0(13)
C4CA C1CA Ag0Z 88.3(8)
C30 C2CA Ag1E 66.5(7)
C30 C2CA C4AA 172.8(12)
C4AA C2CA Ag1E 119.8(9)
Au0K C1DA Ag1I 111.5(5)
C88 C1DA Au0K 163.7(10)
C88 C1DA Ag1I 84.8(8)
C31 C45 Ag1B 69.8(7)
C31 C45 C101 171.6(13)
C101 C45 Ag1B 118.1(8)
C18 C4BA C143 122.5(11)
C166 C4BA C18 115.8(13)
C166 C4BA C143 121.6(14)
Au0P C47 Ag1G 98.3(5)
C15 C47 Au0P 172.8(11)
C15 C47 Ag1G 86.3(9)
C9AA C49 H49 119.4
C9AA C49 C94 121.3(13)
C94 C49 H49 119.4
C4AA C51 H51 116.6
C4AA C51 C102 126.7(16)
C102 C51 H51 116.6
C1 C52 H52 119.9
C119 C52 C1 120.2(12)
C119 C52 H52 119.9
C57 C53 Ag1F 120.3(7)
C3AA C53 Ag1F 65.5(8)
C3AA C53 C57 172.6(12)
C7DA C54 Ag1K 121.9(9)
C100 C54 Ag1K 64.9(8)
C100 C54 C7DA 172.8(14)
Au0L C55 Ag1N 112.1(5)
C81 C55 Au0L 163.7(10)
C81 C55 Ag1N 84.0(8)
C25 C56 C70 170.2(14)
C3CA C57 C53 118.7(6)
C3CA C57 C213 120.0
C213 C57 C53 121.1(6)
C57 C3CA H3CA 120.0
C57 C3CA C128 120.0
C128 C3CA H3CA 120.0
C3CA C128 H128 120.0
C182 C128 C3CA 120.0
C182 C128 H128 120.0
C128 C182 H182 120.0
C128 C182 C327 120.0
C327 C182 H182 120.0
C182 C327 H327 120.0
C213 C327 C182 120.0
C213 C327 H327 120.0
C57 C213 H213 120.0
C327 C213 C57 120.0
C327 C213 H213 120.0
C11 C2DA C35 176.1(12)
C109 C61 C77 175.9(11)
C24 C62 Ag1M 119.7(8)
C65 C62 Ag1M 66.7(8)
C65 C62 C24 173.3(14)
C35 C64 H64 123.3
C124 C64 C35 113.4(13)
C124 C64 H64 123.3
Au0X C65 Ag1M 103.5(5)
C62 C65 Au0X 162.8(13)
C62 C65 Ag1M 85.2(8)
C8CA C66 H66 121.1
C8CA C66 C78 117.9(12)
C78 C66 H66 121.1
C103 C67 C4DA 121.3(12)
C103 C67 C188 121.1(13)
C188 C67 C4DA 117.6(12)
C1CA C4CA Ag0Z 66.0(8)
C1CA C4CA C305 170.5(12)
C305 C4CA Ag0Z 123.5(7)
C0DA C69 C179 169.9(13)
C56 C70 C161 116.4(12)
C56 C70 C181 126.5(12)
C161 C70 C181 117.1(13)
C27 C71 Ag1D 58.0(7)
C27 C71 C164 171.3(13)
C164 C71 Ag1D 130.7(8)
C9CA C6BA C99 171.6(13)
C6 C73 H73 118.5
C6 C73 C157 123.1(14)
C157 C73 H73 118.5
C51 C4AA C2CA 126.9(13)
C51 C4AA C222 114.8(14)
C222 C4AA C2CA 118.3(14)
C7AA C75 C113 176.2(13)
C24 C76 H76 120.6
C167 C76 C24 118.8(13)
C167 C76 H76 120.6
C108 C77 C61 127.6(13)
C108 C77 C196 121.9(14)
C196 C77 C61 110.3(12)
C9AA C78 H78 120.1
C66 C78 C9AA 119.8(12)
C66 C78 H78 120.1
C7DA C5CA H5CA 122.9
C133 C5CA H5CA 122.9
C133 C5CA C7DA 114.2(15)
C101 C80 H80 118.9
C101 C80 C245 122.2(14)
C245 C80 H80 118.9
C55 C81 Ag1N 68.1(7)
C55 C81 C116 174.8(14)
C116 C81 Ag1N 116.6(9)
C142 C83 H83 120.0
C142 C83 C421 120.0
C421 C83 H83 120.0
C83 C142 C88 118.1(7)
C223 C142 C83 120.0
C223 C142 C88 121.9(7)
C142 C223 H223 120.0
C142 C223 C310 120.0
C310 C223 H223 120.0
C223 C310 H310 120.0
C330 C310 C223 120.0
C330 C310 H310 120.0
C310 C330 H330 120.0
C310 C330 C421 120.0
C421 C330 H330 120.0
C83 C421 H421 120.0
C330 C421 C83 120.0
C330 C421 H421 120.0
C54 C7DA C5CA 121.2(12)
C54 C7DA C0CA 115.7(14)
C0CA C7DA C5CA 123.1(12)
Au0Y C86 Ag1Q 99.9(5)
C140 C86 Au0Y 173.8(12)
C140 C86 Ag1Q 86.3(10)
C1DA C88 Ag1I 67.8(8)
C1DA C88 C142 171.8(12)
C142 C88 Ag1I 120.2(7)
C32 C91 H91 120.2
C32 C91 C110 119.7(16)
C110 C91 H91 120.2
C8AA C92 C129 169.7(16)
C154 C93 C7CA 123.1(14)
C154 C93 C168 121.9(15)
C168 C93 C7CA 113.9(13)
C8CA C94 H94 120.7
C49 C94 C8CA 118.7(12)
C49 C94 H94 120.7
C23 C95 Ag16 68.4(8)
C23 C95 C6AA 168.4(14)
C6AA C95 Ag16 122.2(8)
C32 C96 H96 117.8
C144 C96 C32 124.3(16)
C144 C96 H96 117.8
C158 C97 C15 117.6(16)
C177 C97 C15 118.6(14)
C177 C97 C158 123.8(16)
C226 C99 C6BA 115.6(15)
C241 C99 C6BA 120.9(14)
C241 C99 C226 123.4(14)
Au0Q C100 Ag1K 106.1(6)
C54 C100 Au0Q 162.8(12)
C54 C100 Ag1K 87.2(9)
C45 C101 C80 126.1(13)
C45 C101 C232 120.2(12)
C80 C101 C232 113.6(13)
C51 C102 H102 121.8
C51 C102 C153 116.3(17)
C153 C102 H102 121.8
C67 C103 H103 118.7
C67 C103 C272 122.7(14)
C272 C103 H103 118.7
C1 C105 H105 118.1
C111 C105 C1 123.8(15)
C111 C105 H105 118.1
C220 C106 C336 120.0
C220 C106 C1AA 121.0(7)
C336 C106 C1AA 118.8(7)
C106 C220 H220 120.0
C106 C220 C225 120.0
C225 C220 H220 120.0
C220 C225 H225 120.0
C236 C225 C220 120.0
C236 C225 H225 120.0
C225 C236 H236 120.0
C225 C236 C246 120.0
C246 C236 H236 120.0
C236 C246 H246 120.0
C336 C246 C236 120.0
C336 C246 H246 120.0
C106 C336 H336 120.0
C246 C336 C106 120.0
C246 C336 H336 120.0
C12 C107 C189 172.3(15)
C77 C108 H108 118.8
C77 C108 C214 122.3(15)
C214 C108 H108 118.8
Au0U C109 Ag1A 75.7(4)
Au0U C109 Ag1B 98.0(4)
Ag1B C109 Ag1A 94.2(4)
C61 C109 Au0U 164.9(10)
C61 C109 Ag1A 111.4(9)
C61 C109 Ag1B 94.8(8)
C91 C110 H110 123.1
C159 C110 C91 113.7(16)
C159 C110 H110 123.1
C105 C111 H111 118.5
C139 C111 C105 123.0(15)
C139 C111 H111 118.5
C112 C179 C69 120.3(12)
C300 C179 C69 122.2(15)
C300 C179 C112 116.6(14)
C179 C112 H112 117.4
C200 C112 C179 125(2)
C200 C112 H112 117.3
C112 C200 H200 123.6
C112 C200 C5AA 113(2)
C5AA C200 H200 123.6
C200 C5AA H5AA 117.0
C200 C5AA C74 126(2)
C74 C5AA H5AA 117.0
C5AA C74 H74 122.6
C300 C74 C5AA 115(2)
C300 C74 H74 122.6
C179 C300 H300 118.5
C74 C300 C179 123(2)
C74 C300 H300 118.5
C126 C113 C75 119.0(7)
C126 C113 C306 120.0
C306 C113 C75 120.9(8)
C113 C126 H126 120.0
C279 C126 C113 120.0
C279 C126 H126 120.0
C126 C279 H279 120.0
C126 C279 C334 120.0
C334 C279 H279 120.0
C279 C334 H334 120.0
C265 C334 C279 120.0
C265 C334 H334 120.0
C334 C265 H265 120.0
C334 C265 C306 120.0
C306 C265 H265 120.0
C113 C306 H306 120.0
C265 C306 C113 120.0
C265 C306 H306 120.0
C35 C114 H114 120.6
C35 C114 C169 118.8(15)
C169 C114 H114 120.6
C123 C116 C81 118.0(14)
C218 C116 C81 121.9(14)
C218 C116 C123 119.8(14)
C164 C117 H117 120.0
C164 C117 C215 120.0
C215 C117 H117 120.0
C117 C164 C71 122.3(7)
C117 C164 C165 120.0
C165 C164 C71 117.7(7)
C164 C165 H165 120.0
C176 C165 C164 120.0
C176 C165 H165 120.0
C165 C176 H176 120.0
C197 C176 C165 120.0
C197 C176 H176 120.0
C176 C197 H197 120.0
C176 C197 C215 120.0
C215 C197 H197 120.0
C117 C215 H215 120.0
C197 C215 C117 120.0
C197 C215 H215 120.0
C229 C118 H118 120.0
C229 C118 C305 120.0
C305 C118 H118 120.0
C118 C229 H229 120.0
C252 C229 C118 120.0
C252 C229 H229 120.0
C229 C252 H252 120.0
C229 C252 C271 120.0
C271 C252 H252 120.0
C252 C271 H271 120.0
C252 C271 C283 120.0
C283 C271 H271 120.0
C271 C283 H283 120.0
C271 C283 C305 120.0
C305 C283 H283 120.0
C118 C305 C4CA 118.9(8)
C283 C305 C4CA 121.1(9)
C283 C305 C118 120.0
C52 C119 H119 119.7
C52 C119 C139 120.5(14)
C139 C119 H119 119.7
Au0V C121 Ag1M 84.7(4)
Au0V C121 Ag1O 95.4(5)
Ag1O C121 Ag1M 70.6(3)
C3DA C121 Au0V 162.1(11)
C3DA C121 Ag1M 112.6(10)
C3DA C121 Ag1O 94.7(11)
C170 C122 C8 120.6(7)
C170 C122 C338 120.0
C338 C122 C8 119.1(7)
C122 C170 H170 120.0
C185 C170 C122 120.0
C185 C170 H170 120.0
C170 C185 H185 120.0
C170 C185 C238 120.0
C238 C185 H185 120.0
C185 C238 H238 120.0
C185 C238 C297 120.0
C297 C238 H238 120.0
C238 C297 H297 120.0
C338 C297 C238 120.0
C338 C297 H297 120.0
C122 C338 H338 120.0
C297 C338 C122 120.0
C297 C338 H338 120.0
C116 C123 H123 120.5
C116 C123 C150 119.0(17)
C150 C123 H123 120.5
C64 C124 H124 116.7
C184 C124 C64 126.5(15)
C184 C124 H124 116.7
C201 C125 H125 120.0
C201 C125 C286 120.0
C286 C125 H125 120.0
C125 C201 C204 120.0
C125 C201 C3DA 123.3(8)
C204 C201 C3DA 116.6(8)
C201 C204 H204 120.0
C268 C204 C201 120.0
C268 C204 H204 120.0
C204 C268 H268 120.0
C204 C268 C275 120.0
C275 C268 H268 120.0
C268 C275 H275 120.0
C268 C275 C286 120.0
C286 C275 H275 120.0
C125 C286 H286 120.0
C275 C286 C125 120.0
C275 C286 H286 120.0
C136 C129 C92 115.6(14)
C163 C129 C92 121.2(16)
C163 C129 C136 122.8(15)
C24 C132 H132 119.2
C186 C132 C24 121.5(13)
C186 C132 H132 119.2
C5CA C133 H133 117.5
C192 C133 C5CA 125(2)
C192 C133 H133 117.5
C408 C320 H320 119.2
C408 C320 C296 122(2)
C296 C320 H320 119.1
C320 C408 H408 121.3
C274 C408 C320 117(3)
C274 C408 H408 121.4
C408 C274 H274 116.7
C408 C274 C134 126(3)
C134 C274 H274 116.8
C274 C134 H134 120.0
C189 C134 C274 119.9(17)
C189 C134 H134 120.1
C134 C189 C107 121.5(15)
C134 C189 C296 118.5(16)
C296 C189 C107 119.5(17)
C320 C296 H296 122.6
C189 C296 C320 115(2)
C189 C296 H296 122.5
C121 C3DA C201 167.4(15)
C129 C136 H136 122.5
C129 C136 C205 115.0(17)
C205 C136 H136 122.5
C148 C137 H137 115.6
C157 C137 H137 115.6
C157 C137 C148 128.7(18)
C111 C139 C119 117.9(13)
C111 C139 H139 121.0
C119 C139 H139 121.0
C86 C140 Ag1Q 66.6(9)
C86 C140 C104 168.3(15)
C104 C140 Ag1Q 125.1(9)
C143 C141 H141 121.1
C194 C141 H141 121.1
C194 C141 C143 117.7(15)
C4BA C143 H143 118.9
C141 C143 C4BA 122.2(13)
C141 C143 H143 118.9
C96 C144 H144 122.1
C96 C144 C159 115.7(17)
C159 C144 H144 122.1
C0CA C145 H145 118.2
C0CA C145 C192 123.5(17)
C192 C145 H145 118.2
C137 C148 H148 123.9
C137 C148 C172 112.1(14)
C172 C148 H148 123.9
C7DA C0CA H0CA 121.7
C145 C0CA C7DA 116.7(17)
C145 C0CA H0CA 121.7
C123 C150 H150 120.0
C233 C150 C123 120.0(17)
C233 C150 H150 120.0
C102 C153 H153 118.7
C224 C153 C102 122.7(17)
C224 C153 H153 118.7
C93 C154 H154 119.6
C191 C154 C93 120.8(17)
C191 C154 H154 119.6
C73 C157 H157 122.7
C137 C157 C73 114.6(16)
C137 C157 H157 122.7
C97 C158 H158 123.3
C264 C158 C97 113(2)
C264 C158 H158 123.3
C110 C159 C144 127.1(17)
C110 C159 H159 116.4
C144 C159 H159 116.4
C70 C161 H161 119.8
C178 C161 C70 120.3(15)
C178 C161 H161 119.8
C129 C163 H163 120.1
C129 C163 C247 119.9(19)
C247 C163 H163 120.1
C4BA C166 H166 123.3
C4BA C166 C295 113.4(18)
C295 C166 H166 123.3
C76 C167 H167 115.2
C76 C167 C195 129.6(15)
C195 C167 H167 115.2
C93 C168 H168 121.2
C93 C168 C266 117.6(16)
C266 C168 H168 121.2
C114 C169 H169 119.8
C184 C169 C114 120.4(14)
C184 C169 H169 119.8
C6 C172 C148 125.5(16)
C6 C172 H172 117.3
C148 C172 H172 117.3
C199 C173 H173 118.7
C199 C173 C272 122.6(17)
C272 C173 H173 118.7
C97 C177 H177 121.4
C97 C177 C303 117.2(18)
C303 C177 H177 121.4
C161 C178 H178 121.3
C183 C178 C161 117.4(16)
C183 C178 H178 121.3
C70 C181 H181 119.8
C285 C181 C70 120.4(16)
C285 C181 H181 119.8
C178 C183 H183 117.8
C285 C183 C178 124.3(16)
C285 C183 H183 117.8
C124 C184 C169 120.7(14)
C124 C184 H184 119.7
C169 C184 H184 119.7
C132 C186 H186 119.5
C132 C186 C195 121.1(13)
C195 C186 H186 119.5
C67 C188 H188 121.3
C199 C188 C67 117.3(15)
C199 C188 H188 121.3
C154 C191 H191 119.2
C154 C191 C207 121.6(19)
C207 C191 H191 119.2
C133 C192 C145 117.2(15)
C133 C192 H192 121.4
C145 C192 H192 121.4
C141 C194 H194 117.6
C141 C194 C295 124.9(17)
C295 C194 H194 117.6
C167 C195 C186 114.4(15)
C167 C195 H195 122.8
C186 C195 H195 122.8
C77 C196 H196 123.3
C345 C196 C77 113.5(16)
C345 C196 H196 123.3
C173 C199 C188 122.1(16)
C173 C199 H199 118.9
C188 C199 H199 118.9
C136 C205 H205 119.8
C208 C205 C136 120.5(19)
C208 C205 H205 119.7
C191 C207 H207 120.9
C191 C207 C266 118.2(15)
C266 C207 H207 120.9
C205 C208 H208 119.0
C247 C208 C205 122.1(19)
C247 C208 H208 118.9
C108 C214 H214 120.5
C108 C214 C280 119.1(17)
C280 C214 H214 120.5
C116 C218 H218 119.8
C116 C218 C228 120.4(16)
C228 C218 H218 119.8
C6DA C221 H221 120.0
C6DA C221 C254 120.0
C254 C221 H221 120.0
C221 C6DA C34 117.7(6)
C221 C6DA C63 120.0
C63 C6DA C34 122.2(6)
C6DA C63 H63 120.0
C130 C63 C6DA 120.0
C130 C63 H63 120.0
C63 C130 H130 120.0
C0AA C130 C63 120.0
C0AA C130 H130 120.0
C130 C0AA H0AA 120.0
C130 C0AA C254 120.0
C254 C0AA H0AA 120.0
C221 C254 H254 120.0
C0AA C254 C221 120.0
C0AA C254 H254 120.0
C4AA C222 H222 119.6
C4AA C222 C224 120.8(19)
C224 C222 H222 119.6
C153 C224 C222 117.7(19)
C153 C224 H224 121.2
C222 C224 H224 121.2
C99 C226 H226 122.9
C99 C226 C304 114.3(19)
C304 C226 H226 122.9
C218 C228 H228 120.3
C233 C228 C218 119.3(18)
C233 C228 H228 120.3
C101 C232 H232 120.1
C321 C232 C101 119.9(15)
C321 C232 H232 120.1
C150 C233 C228 121.1(18)
C150 C233 H233 119.5
C228 C233 H233 119.4
C99 C241 H241 121.2
C99 C241 C288 117.7(17)
C288 C241 H241 121.2
C80 C245 H245 120.3
C282 C245 C80 119.5(16)
C282 C245 H245 120.3
C163 C247 H247 120.5
C208 C247 C163 119(2)
C208 C247 H247 120.5
C264 C256 H256 121.1
C264 C256 C303 117.9(16)
C303 C256 H256 121.1
C158 C264 H264 116.0
C256 C264 C158 128(2)
C256 C264 H264 116.0
C168 C266 C207 117.9(15)
C168 C266 H266 121.0
C207 C266 H266 121.0
C103 C272 H272 123.1
C173 C272 C103 113.9(18)
C173 C272 H272 123.1
C288 C277 H277 119.7
C304 C277 H277 119.6
C304 C277 C288 121(2)
C214 C280 H280 122.8
C345 C280 C214 114.4(16)
C345 C280 H280 122.8
C245 C282 H282 122.0
C321 C282 C245 115.9(19)
C321 C282 H282 122.0
C181 C285 H285 120.1
C183 C285 C181 119.8(17)
C183 C285 H285 120.1
C241 C288 H288 119.8
C277 C288 C241 120(2)
C277 C288 H288 119.8
C166 C295 H295 120.2
C194 C295 C166 119.6(18)
C194 C295 H295 120.2
C248 C302 H302 120.0
C248 C302 C237 120.0
C237 C302 H302 120.0
C302 C248 H248 120.0
C302 C248 C89 120.0
C89 C248 H248 120.0
C248 C89 H89 120.0
C248 C89 C58 120.0
C58 C89 H89 120.0
C89 C58 H58 120.0
C3BA C58 C89 120.0
C3BA C58 H58 120.0
C58 C3BA C6CA 123.6(7)
C58 C3BA C237 120.0
C237 C3BA C6CA 116.4(7)
C302 C237 H237 120.0
C3BA C237 C302 120.0
C3BA C237 H237 120.0
C177 C303 H303 120.2
C256 C303 C177 119.6(19)
C256 C303 H303 120.2
C226 C304 H304 118.3
C277 C304 C226 123(2)
C277 C304 H304 118.3
C232 C321 C282 125.6(19)
C232 C321 H321 117.2
C282 C321 H321 117.2
C343 C210 C255 120.0
C343 C210 C9BA 125.1(12)
C255 C210 C9BA 114.9(11)
C210 C343 H343 120.0
C210 C343 C361 120.0
C361 C343 H343 120.0
C343 C361 H361 120.0
C343 C361 C483 120.0
C483 C361 H361 120.0
C361 C483 H483 120.0
C361 C483 C314 120.0
C314 C483 H483 120.0
C483 C314 H314 120.0
C255 C314 C483 120.0
C255 C314 H314 120.0
C210 C255 H255 120.0
C314 C255 C210 120.0
C314 C255 H255 120.0
C196 C345 C280 128(2)
C196 C345 H345 116.1
C280 C345 H345 116.1
C104 C358 H358 120.0
C104 C358 C290 120.0
C290 C358 H358 120.0
C358 C104 C140 122.1(8)
C364 C104 C140 117.7(8)
C364 C104 C358 120.0
C104 C364 H364 120.0
C104 C364 C298 120.0
C298 C364 H364 120.0
C364 C298 H298 120.0
C187 C298 C364 120.0
C187 C298 H298 120.0
C298 C187 H187 120.0
C298 C187 C290 120.0
C290 C187 H187 120.0
C358 C290 H290 120.0
C187 C290 C358 120.0
C187 C290 H290 120.0
Au0J C2AA Ag1L 114.8(5)
C1AA C2AA Au0J 158.6(11)
C1AA C2AA Ag1L 84.1(8)
C106 C1AA Ag1L 125.5(8)
C2AA C1AA Ag1L 68.5(8)
C2AA C1AA C106 164.6(12)
Au0T C3AA Ag1F 93.7(5)
C53 C3AA Au0T 178.2(10)
C53 C3AA Ag1F 86.5(8)
Au0S C2 Ag1C 97.3(5)
C8DA C2 Au0S 172.5(10)
C8DA C2 Ag1C 89.7(9)
C7BA C7 H7 120.0
C7BA C7 C90 120.0
C90 C7 H7 120.0
C7 C7BA C44 120.0
C7 C7BA C8DA 120.4(8)
C44 C7BA C8DA 119.6(8)
C7BA C44 H44 120.0
C46 C44 C7BA 120.0
C46 C44 H44 120.0
C44 C46 H46 120.0
C44 C46 C72 120.0
C72 C46 H46 120.0
C46 C72 H72 120.0
C90 C72 C46 120.0
C90 C72 H72 120.0
C7 C90 H90 120.0
C72 C90 C7 120.0
C72 C90 H90 120.0
C6AA C19 H19 120.0
C6AA C19 C42 120.0
C42 C19 H19 120.0
C19 C6AA C95 126.0(7)
C22 C6AA C95 113.9(8)
C22 C6AA C19 120.0
C6AA C22 H22 120.0
C6AA C22 C5DA 120.0
C5DA C22 H22 120.0
C22 C5DA H5DA 120.0
C0BA C5DA C22 120.0
C0BA C5DA H5DA 120.0
C5DA C0BA H0BA 120.0
C42 C0BA C5DA 120.0
C42 C0BA H0BA 120.0
C19 C42 H42 120.0
C0BA C42 C19 120.0
C0BA C42 H42 120.0
Au0Y C8BA Ag1H 94.5(5)
Au0Y C8BA Ag1O 79.8(5)
Ag1H C8BA Ag1O 68.9(4)
C9BA C8BA Au0Y 162.9(14)
C9BA C8BA Ag1H 101.1(12)
C9BA C8BA Ag1O 99.2(13)
C8BA C9BA C210 172(2)
C14 C10 H10 120.0
C14 C10 C43 120.0
C43 C10 H10 120.0
C10 C14 H14 120.0
C10 C14 C16 120.0
C16 C14 H14 120.0
C14 C16 C60 119.9(15)
C17 C16 C14 120.0
C17 C16 C60 120.1(15)
C16 C17 H17 120.0
C16 C17 C39 120.0
C39 C17 H17 120.0
C17 C39 H39 120.0
C43 C39 C17 120.0
C43 C39 H39 120.0
C10 C43 H43 120.0
C39 C43 C10 120.0
C39 C43 H43 120.0
C16 C60 H60A 109.5
C16 C60 H60B 109.5
C16 C60 H60C 109.5
H60A C60 H60B 109.5
H60A C60 H60C 109.5
H60B C60 H60C 109.5
C2 C8DA Ag1C 63.4(8)
C2 C8DA C7BA 172.6(14)
C7BA C8DA Ag1C 121.1(8)

loop_
_geom_bond_atom_site_label_1
_geom_bond_atom_site_label_2
_geom_bond_distance
Au01 Au02 2.8933(5)
Au01 Au03 2.7826(5)
Au01 Au05 2.7468(6)
Au01 Au07 3.0199(5)
Au01 Au0B 2.8344(6)
Au01 Au0S 3.1489(6)
Au01 Ag0Z 3.0017(8)
Au01 Ag10 2.8113(8)
Au01 Ag11 2.9823(8)
Au01 Ag13 2.8784(8)
Au01 Ag18 3.1095(9)
Au01 Ag1C 2.8240(9)
Au02 Au03 2.7427(6)
Au02 Au04 2.7837(6)
Au02 Au05 2.7308(5)
Au02 Au06 2.8514(5)
Au02 Au0O 2.9301(6)
Au02 Ag0Z 2.8694(8)
Au02 Ag11 2.7439(8)
Au02 Ag12 2.7208(9)
Au02 Ag14 2.7403(7)
Au02 Ag15 2.8311(7)
Au03 Au06 2.7569(5)
Au03 Au09 2.7930(6)
Au03 Au0B 2.8282(5)
Au03 Au0I 3.1480(6)
Au03 Ag11 2.9037(8)
Au03 Ag14 2.9121(7)
Au03 Ag16 2.8634(8)
Au03 Ag18 3.3429(8)
Au03 Ag1C 2.7531(8)
Au03 Ag1I 2.7630(9)
Au04 Au05 2.8204(5)
Au04 Au06 2.7961(6)
Au04 Au0E 2.8809(5)
Au04 Au0F 2.8044(6)
Au04 Au0R 3.1486(6)
Au04 Ag12 2.9619(8)
Au04 Ag15 2.9447(7)
Au04 Ag17 2.7967(8)
Au04 Ag18 3.3078(8)
Au04 Ag1A 2.8444(7)
Au04 Ag1B 2.9605(9)
Au05 Au07 2.7798(5)
Au05 Au0E 2.8256(6)
Au05 Au0M 3.1448(6)
Au05 Ag0Z 2.9049(8)
Au05 Ag10 2.8889(7)
Au05 Ag12 2.8981(8)
Au05 Ag17 2.7892(9)
Au05 Ag18 3.2680(9)
Au05 Ag1K 2.7368(8)
Au06 Au09 2.9190(6)
Au06 Au0F 2.7273(5)
Au06 Au0N 3.0073(5)
Au06 Ag14 2.9375(8)
Au06 Ag15 3.0139(8)
Au06 Ag16 2.7808(8)
Au06 Ag1A 2.8329(9)
Au06 Ag1P 2.9930(9)
Au07 Au0C 2.8438(6)
Au07 Au0E 2.9168(6)
Au07 Au0G 2.8424(6)
Au07 Au0L 2.8672(6)
Au07 Ag10 2.9763(8)
Au07 Ag13 2.8382(8)
Au07 Ag18 2.7988(8)
Au07 Ag1G 2.8614(8)
Au07 Ag1K 2.9912(9)
Au07 Ag1N 3.2247(9)
Au08 Au09 2.8293(6)
Au08 Au0A 2.7730(6)
Au08 Au0D 2.8246(6)
Au08 Au0F 2.7804(6)
Au08 Au0H 2.7844(5)
Au08 Au0X 3.2999(7)
Au08 Ag1F 2.9230(9)
Au08 Ag1J 2.8152(9)
Au08 Ag1M 3.0920(8)
Au08 Ag1P 3.1426(9)
Au08 Ag1Q 2.7504(9)
Au09 Au0A 2.8509(5)
Au09 Au0B 2.9112(5)
Au09 Au0F 3.2559(6)
Au09 Au0J 2.9172(6)
Au09 Ag16 3.0835(7)
Au09 Ag18 2.8263(8)
Au09 Ag1I 3.1348(9)
Au09 Ag1J 2.9468(9)
Au09 Ag1P 2.8157(8)
Au0A Au0B 2.7619(6)
Au0A Au0C 2.7519(5)
Au0A Au0H 2.7857(6)
Au0A Au0T 3.1633(6)
Au0A Ag18 3.3686(9)
Au0A Ag19 2.8408(8)
Au0A Ag1D 2.8741(8)
Au0A Ag1F 2.8822(9)
Au0A Ag1J 2.7722(8)
Au0A Ag1L 2.7669(9)
Au0B Au0C 2.9955(5)
Au0B Au0K 2.8475(6)
Au0B Ag13 2.8355(7)
Au0B Ag18 2.7881(9)
Au0B Ag19 3.0312(8)
Au0B Ag1C 2.9003(9)
Au0B Ag1I 3.2889(8)
Au0B Ag1L 3.0410(9)
Au0C Au0G 2.8013(6)
Au0C Au0H 2.8502(6)
Au0C Au0P 3.1853(6)
Au0C Ag13 2.8917(9)
Au0C Ag18 3.1118(8)
Au0C Ag19 2.8464(9)
Au0C Ag1D 3.0166(9)
Au0C Ag1E 3.0304(8)
Au0C Ag1G 2.8251(8)
Au0D Au0E 3.0272(6)
Au0D Au0F 2.7252(5)
Au0D Au0G 2.7731(5)
Au0D Au0H 2.8211(6)
Au0D Au0Y 3.0391(7)
Au0D Ag1B 3.0011(9)
Au0D Ag1H 2.8184(9)
Au0D Ag1M 3.0584(9)
Au0D Ag1O 2.9234(8)
Au0D Ag1Q 2.8792(9)
Au0E Au0G 2.7570(6)
Au0E Au0Q 2.9332(6)
Au0E Ag17 2.8637(8)
Au0E Ag18 2.8188(9)
Au0E Ag1B 2.7634(8)
Au0E Ag1H 3.0098(9)
Au0E Ag1K 3.2635(9)
Au0E Ag1N 3.1460(8)
Au0F Au0U 2.8025(6)
Au0F Ag18 2.7361(8)
Au0F Ag1A 3.0940(8)
Au0F Ag1B 2.8076(9)
Au0F Ag1P 2.8236(9)
Au0F Ag1Q 3.2293(9)
Au0G Au0H 2.7412(6)
Au0G Au0W 3.1243(6)
Au0G Ag18 3.3398(8)
Au0G Ag1E 2.8717(8)
Au0G Ag1G 2.7969(8)
Au0G Ag1H 2.8738(9)
Au0G Ag1N 2.7661(9)
Au0G Ag1O 2.9170(9)
Au0H Au0V 2.9587(6)
Au0H Ag1D 2.8321(9)
Au0H Ag1E 2.7416(8)
Au0H Ag1F 2.7461(9)
Au0H Ag1M 2.7660(9)
Au0H Ag1O 2.8401(9)
Au0I Ag11 3.1413(9)
Au0I Ag14 3.1201(9)
Au0I Ag1C 3.3725(8)
Au0I Ag1I 3.1549(9)
Au0I C4 2.002(11)
Au0I C23 2.025(12)
Au0J Ag16 2.8811(9)
Au0J Ag1I 3.1801(9)
Au0J Ag1J 2.8707(8)
Au0J Ag1P 3.3190(10)
Au0J C9CA 1.975(11)
Au0J C2AA 1.981(12)
Au0K Ag19 2.9653(9)
Au0K Ag1C 2.8438(9)
Au0K Ag1L 3.1698(9)
Au0K C2BA 1.991(10)
Au0K C1DA 2.038(12)
Au0L Ag10 2.9722(8)
Au0L Ag1G 2.8076(9)
Au0L Ag1K 3.3625(9)
Au0L C5BA 1.981(11)
Au0L C55 1.978(13)
Au0M Ag0Z 3.0121(9)
Au0M Ag12 3.1185(8)
Au0M Ag1K 3.1345(9)
Au0M C3 2.033(9)
Au0M C33 1.982(12)
Au0N Ag14 3.2364(8)
Au0N Ag16 3.0074(9)
Au0N Ag1A 3.3512(9)
Au0N C11 1.993(10)
Au0N C21 1.991(12)
Au0O Ag0Z 3.3672(7)
Au0O Ag11 3.1628(9)
Au0O Ag12 3.2442(9)
Au0O Ag14 3.1003(9)
Au0O Ag15 3.2947(9)
Au0O C12 2.003(13)
Au0O C1CA 1.995(12)
Au0P Ag1D 2.9657(9)
Au0P Ag1E 2.9435(10)
Au0P Ag1G 3.3022(9)
Au0P C1BA 1.954(10)
Au0P C47 2.011(13)
Au0Q Ag17 2.8125(9)
Au0Q Ag1H 2.9404(9)
Au0Q Ag1N 3.1918(10)
Au0Q C31 2.027(11)
Au0Q C100 1.972(14)
Au0R Ag12 2.9335(9)
Au0R Ag15 3.0433(9)
Au0R Ag17 3.2618(8)
Au0R C8AA 1.995(11)
Au0R C29 1.966(11)
Au0S Ag0Z 3.1260(9)
Au0S Ag10 3.3504(9)
Au0S Ag11 3.0494(8)
Au0S Ag1C 3.2394(9)
Au0S C13 2.033(12)
Au0S C2 2.057(12)
Au0T Ag1D 3.1329(9)
Au0T Ag1F 3.1696(10)
Au0T Ag1L 3.0798(9)
Au0T C7AA 1.998(12)
Au0T C3AA 1.986(13)
Au0U Ag1A 2.8771(9)
Au0U Ag1B 3.3096(9)
Au0U Ag1P 3.3492(10)
Au0U Ag1Q 2.8178(10)
Au0U C0DA 1.965(13)
Au0U C109 1.976(13)
Au0V Ag1D 3.3048(10)
Au0V Ag1E 3.1591(10)
Au0V Ag1F 3.2670(9)
Au0V Ag1M 3.1279(9)
Au0V Ag1O 3.2637(10)
Au0V C27 2.035(9)
Au0V C121 1.927(14)
Au0W Ag1E 3.3490(10)
Au0W Ag1H 3.1789(9)
Au0W Ag1N 2.9941(10)
Au0W Ag1O 2.9827(10)
Au0W C25 2.023(11)
Au0W C30 1.972(13)
Au0X Ag1F 2.8739(9)
Au0X Ag1J 3.2160(10)
Au0X Ag1M 3.3727(9)
Au0X C36 2.019(9)
Au0X C65 1.939(13)
Au0Y Ag1H 3.3045(10)
Au0Y Ag1M 3.1853(10)
Au0Y Ag1O 3.0621(10)
Au0Y Ag1Q 3.3016(10)
Au0Y C86 1.956(12)
Au0Y C8BA 2.020(14)
Ag0Z Ag10 2.8811(9)
Ag0Z Ag11 2.8778(10)
Ag0Z Ag12 3.1992(10)
Ag0Z C13 2.537(9)
Ag0Z C1CA 2.387(11)
Ag0Z C4CA 2.612(13)
Ag10 Ag1K 3.1515(11)
Ag10 C3 2.589(10)
Ag10 C5BA 2.563(10)
Ag10 C13 2.487(10)
Ag11 Ag14 3.1427(9)
Ag11 Ag1C 2.9007(11)
Ag11 C4 2.262(10)
Ag11 C7CA 2.594(12)
Ag12 Ag15 3.0251(10)
Ag12 Ag17 2.8787(10)
Ag12 C8 2.588(11)
Ag12 C33 2.327(10)
Ag13 C2BA 2.549(11)
Ag13 C5BA 2.474(11)
Ag13 C26 2.702(11)
Ag14 Ag15 3.0037(11)
Ag14 Ag16 2.9365(11)
Ag14 C9 2.578(10)
Ag14 C12 2.682(13)
Ag14 C21 2.397(10)
Ag15 Ag1A 2.8468(10)
Ag15 C12 2.435(12)
Ag15 C8AA 2.467(12)
Ag16 Ag1I 3.0396(10)
Ag16 C23 2.513(11)
Ag16 C95 2.693(13)
Ag17 Ag1K 3.1629(10)
Ag17 C29 2.300(10)
Ag17 C37 2.507(10)
Ag19 Ag1D 2.8633(11)
Ag19 Ag1L 3.1433(10)
Ag19 C1BA 2.539(11)
Ag19 C2BA 2.548(11)
Ag19 C7AA 2.649(11)
Ag1A C11 2.425(10)
Ag1A C8AA 2.597(11)
Ag1A C109 2.634(11)
Ag1B C31 2.493(10)
Ag1B C45 2.638(11)
Ag1B C109 2.395(9)
Ag1C Ag1I 3.1926(11)
Ag1C C2 2.255(11)
Ag1C C8DA 2.523(13)
Ag1D Ag1E 3.0164(11)
Ag1D Ag1F 3.0711(10)
Ag1D C1BA 2.594(9)
Ag1D C27 2.274(10)
Ag1D C71 2.667(11)
Ag1E Ag1G 2.8752(11)
Ag1E Ag1O 3.1548(12)
Ag1E C30 2.335(12)
Ag1E C2CA 2.531(10)
Ag1F Ag1J 2.9192(10)
Ag1F Ag1M 3.0104(12)
Ag1F C53 2.572(12)
Ag1F C3AA 2.345(12)
Ag1G Ag1N 3.1321(12)
Ag1G C15 2.545(10)
Ag1G C47 2.345(12)
Ag1H Ag1N 3.1771(12)
Ag1H Ag1O 2.9198(11)
Ag1H C25 2.638(11)
Ag1H C31 2.578(10)
Ag1H C8BA 2.462(14)
Ag1I Ag1L 2.7983(11)
Ag1I C23 2.465(9)
Ag1I C1DA 2.406(12)
Ag1I C88 2.588(12)
Ag1J Ag1L 3.1437(11)
Ag1J C18 2.632(10)
Ag1J C36 2.281(9)
Ag1K Ag1N 2.7702(12)
Ag1K C3 2.375(10)
Ag1K C54 2.661(11)
Ag1K C100 2.412(14)
Ag1L C7AA 2.384(11)
Ag1L C2AA 2.429(10)
Ag1L C1AA 2.597(12)
Ag1M Ag1O 2.9563(11)
Ag1M Ag1Q 2.8150(11)
Ag1M C62 2.542(12)
Ag1M C65 2.343(12)
Ag1M C121 2.647(11)
Ag1N C25 2.396(12)
Ag1N C55 2.449(12)
Ag1N C81 2.625(11)
Ag1O C121 2.460(13)
Ag1O C8BA 2.688(15)
Ag1P C9CA 2.408(11)
Ag1P C0DA 2.464(12)
Ag1Q C0DA 2.462(11)
Ag1Q C86 2.346(12)
Ag1Q C140 2.551(16)
C1 C9 1.330(15)
C1 C52 1.480(17)
C1 C105 1.365(18)
C1BA C34 1.193(16)
C3 C20 1.176(13)
C4 C7CA 1.232(16)
C2BA C6CA 1.235(14)
C6 C26 1.488(16)
C6 C73 1.318(17)
C6 C172 1.352(16)
C5BA C26 1.230(16)
C8 C33 1.225(15)
C8 C122 1.457(12)
C9 C21 1.282(16)
C6CA C3BA 1.438(12)
C11 C2DA 1.199(16)
C12 C107 1.227(16)
C13 C4DA 1.188(17)
C7CA C93 1.449(18)
C15 C47 1.153(16)
C15 C97 1.433(18)
C8CA C20 1.453(14)
C8CA C66 1.396(17)
C8CA C94 1.387(16)
C9CA C6BA 1.212(16)
C18 C36 1.188(12)
C18 C4BA 1.418(15)
C7AA C75 1.232(19)
C8AA C92 1.206(16)
C23 C95 1.206(17)
C24 C62 1.473(19)
C24 C76 1.448(18)
C24 C132 1.436(18)
C25 C56 1.245(16)
C27 C71 1.185(11)
C4DA C67 1.442(17)
C29 C37 1.213(14)
C30 C2CA 1.251(18)
C31 C45 1.210(17)
C32 C37 1.494(16)
C32 C91 1.40(2)
C32 C96 1.36(2)
C34 C6DA 1.483(15)
C35 C2DA 1.455(17)
C35 C64 1.45(2)
C35 C114 1.39(2)
C9AA H9AA 0.9500
C9AA C49 1.352(19)
C9AA C78 1.406(19)
C0DA C69 1.242(14)
C1CA C4CA 1.133(17)
C2CA C4AA 1.432(18)
C1DA C88 1.200(16)
C45 C101 1.384(19)
C4BA C143 1.419(19)
C4BA C166 1.41(2)
C49 H49 0.9500
C49 C94 1.381(15)
C51 H51 0.9500
C51 C4AA 1.33(2)
C51 C102 1.34(2)
C52 H52 0.9500
C52 C119 1.304(18)
C53 C57 1.444(16)
C53 C3AA 1.210(18)
C54 C7DA 1.433(18)
C54 C100 1.249(19)
C55 C81 1.233(17)
C56 C70 1.402(17)
C57 C3CA 1.3900
C57 C213 1.3900
C3CA H3CA 0.9500
C3CA C128 1.3900
C128 H128 0.9500
C128 C182 1.3900
C182 H182 0.9500
C182 C327 1.3900
C327 H327 0.9500
C327 C213 1.3900
C213 H213 0.9500
C61 C77 1.47(2)
C61 C109 1.224(18)
C62 C65 1.202(18)
C64 H64 0.9500
C64 C124 1.420(18)
C66 H66 0.9500
C66 C78 1.398(17)
C67 C103 1.312(19)
C67 C188 1.426(18)
C4CA C305 1.499(15)
C69 C179 1.424(10)
C70 C161 1.408(19)
C70 C181 1.43(2)
C71 C164 1.414(10)
C6BA C99 1.506(18)
C73 H73 0.9500
C73 C157 1.40(2)
C4AA C222 1.39(2)
C75 C113 1.410(17)
C76 H76 0.9500
C76 C167 1.31(2)
C77 C108 1.31(2)
C77 C196 1.467(18)
C78 H78 0.9500
C5CA H5CA 0.9500
C5CA C7DA 1.44(2)
C5CA C133 1.426(19)
C80 H80 0.9500
C80 C101 1.385(19)
C80 C245 1.414(18)
C81 C116 1.465(19)
C83 H83 0.9500
C83 C142 1.3900
C83 C421 1.3900
C142 C223 1.3900
C142 C88 1.454(14)
C223 H223 0.9500
C223 C310 1.3900
C310 H310 0.9500
C310 C330 1.3900
C330 H330 0.9500
C330 C421 1.3900
C421 H421 0.9500
C7DA C0CA 1.43(2)
C86 C140 1.163(18)
C91 H91 0.9500
C91 C110 1.47(2)
C92 C129 1.467(18)
C93 C154 1.37(2)
C93 C168 1.40(2)
C94 H94 0.9500
C95 C6AA 1.424(15)
C96 H96 0.9500
C96 C144 1.34(2)
C97 C158 1.42(2)
C97 C177 1.40(2)
C99 C226 1.38(2)
C99 C241 1.34(2)
C101 C232 1.48(2)
C102 H102 0.9500
C102 C153 1.41(3)
C103 H103 0.9500
C103 C272 1.50(2)
C105 H105 0.9500
C105 C111 1.321(19)
C106 C220 1.3900
C106 C336 1.3900
C106 C1AA 1.479(15)
C220 H220 0.9500
C220 C225 1.3900
C225 H225 0.9500
C225 C236 1.3900
C236 H236 0.9500
C236 C246 1.3900
C246 H246 0.9500
C246 C336 1.3900
C336 H336 0.9500
C107 C189 1.409(13)
C108 H108 0.9500
C108 C214 1.38(2)
C110 H110 0.9500
C110 C159 1.35(3)
C111 H111 0.9500
C111 C139 1.30(2)
C179 C112 1.411(19)
C179 C300 1.39(2)
C112 H112 0.9500
C112 C200 1.34(3)
C200 H200 0.9500
C200 C5AA 1.36(3)
C5AA H5AA 0.9500
C5AA C74 1.46(4)
C74 H74 0.9500
C74 C300 1.31(3)
C300 H300 0.9500
C113 C126 1.3900
C113 C306 1.3900
C126 H126 0.9500
C126 C279 1.3900
C279 H279 0.9500
C279 C334 1.3900
C334 H334 0.9500
C334 C265 1.3900
C265 H265 0.9500
C265 C306 1.3900
C306 H306 0.9500
C114 H114 0.9500
C114 C169 1.44(2)
C116 C123 1.40(2)
C116 C218 1.36(2)
C117 H117 0.9500
C117 C164 1.3900
C117 C215 1.3900
C164 C165 1.3900
C165 H165 0.9500
C165 C176 1.3900
C176 H176 0.9500
C176 C197 1.3900
C197 H197 0.9500
C197 C215 1.3900
C215 H215 0.9500
C118 H118 0.9500
C118 C229 1.3900
C118 C305 1.3900
C229 H229 0.9500
C229 C252 1.3900
C252 H252 0.9500
C252 C271 1.3900
C271 H271 0.9500
C271 C283 1.3900
C283 H283 0.9500
C283 C305 1.3900
C119 H119 0.9500
C119 C139 1.44(2)
C121 C3DA 1.18(2)
C122 C170 1.3900
C122 C338 1.3900
C170 H170 0.9500
C170 C185 1.3900
C185 H185 0.9500
C185 C238 1.3900
C238 H238 0.9500
C238 C297 1.3900
C297 H297 0.9500
C297 C338 1.3900
C338 H338 0.9500
C123 H123 0.9500
C123 C150 1.42(2)
C124 H124 0.9500
C124 C184 1.30(2)
C125 H125 0.9500
C125 C201 1.3900
C125 C286 1.3900
C201 C204 1.3900
C201 C3DA 1.550(19)
C204 H204 0.9500
C204 C268 1.3900
C268 H268 0.9500
C268 C275 1.3900
C275 H275 0.9500
C275 C286 1.3900
C286 H286 0.9500
C129 C136 1.38(2)
C129 C163 1.30(2)
C132 H132 0.9500
C132 C186 1.39(2)
C133 H133 0.9500
C133 C192 1.34(3)
C320 H320 0.9500
C320 C408 1.37(4)
C320 C296 1.47(3)
C408 H408 0.9500
C408 C274 1.15(3)
C274 H274 0.9500
C274 C134 1.39(2)
C134 H134 0.9500
C134 C189 1.35(2)
C189 C296 1.36(3)
C296 H296 0.9500
C136 H136 0.9500
C136 C205 1.48(2)
C137 H137 0.9500
C137 C148 1.32(2)
C137 C157 1.30(2)
C139 H139 0.9500
C140 C104 1.505(18)
C141 H141 0.9500
C141 C143 1.38(2)
C141 C194 1.30(2)
C143 H143 0.9500
C144 H144 0.9500
C144 C159 1.39(3)
C145 H145 0.9500
C145 C0CA 1.34(2)
C145 C192 1.45(3)
C148 H148 0.9500
C148 C172 1.38(2)
C0CA H0CA 0.9500
C150 H150 0.9500
C150 C233 1.36(3)
C153 H153 0.9500
C153 C224 1.28(3)
C154 H154 0.9500
C154 C191 1.34(2)
C157 H157 0.9500
C158 H158 0.9500
C158 C264 1.38(3)
C159 H159 0.9500
C161 H161 0.9500
C161 C178 1.40(2)
C163 H163 0.9500
C163 C247 1.52(3)
C166 H166 0.9500
C166 C295 1.48(3)
C167 H167 0.9500
C167 C195 1.33(2)
C168 H168 0.9500
C168 C266 1.42(2)
C169 H169 0.9500
C169 C184 1.32(2)
C172 H172 0.9500
C173 H173 0.9500
C173 C199 1.38(3)
C173 C272 1.38(2)
C177 H177 0.9500
C177 C303 1.47(3)
C178 H178 0.9500
C178 C183 1.35(2)
C181 H181 0.9500
C181 C285 1.35(2)
C183 H183 0.9500
C183 C285 1.33(3)
C184 H184 0.9500
C186 H186 0.9500
C186 C195 1.41(2)
C188 H188 0.9500
C188 C199 1.38(2)
C191 H191 0.9500
C191 C207 1.35(2)
C192 H192 0.9500
C194 H194 0.9500
C194 C295 1.41(3)
C195 H195 0.9500
C196 H196 0.9500
C196 C345 1.32(2)
C199 H199 0.9500
C205 H205 0.9500
C205 C208 1.39(3)
C207 H207 0.9500
C207 C266 1.50(3)
C208 H208 0.9500
C208 C247 1.24(3)
C214 H214 0.9500
C214 C280 1.44(3)
C218 H218 0.9500
C218 C228 1.43(2)
C221 H221 0.9500
C221 C6DA 1.3900
C221 C254 1.3900
C6DA C63 1.3900
C63 H63 0.9500
C63 C130 1.3900
C130 H130 0.9500
C130 C0AA 1.3900
C0AA H0AA 0.9500
C0AA C254 1.3900
C254 H254 0.9500
C222 H222 0.9500
C222 C224 1.45(3)
C224 H224 0.9500
C226 H226 0.9500
C226 C304 1.45(3)
C228 H228 0.9500
C228 C233 1.37(3)
C232 H232 0.9500
C232 C321 1.30(2)
C233 H233 0.9500
C241 H241 0.9500
C241 C288 1.45(2)
C245 H245 0.9500
C245 C282 1.38(3)
C247 H247 0.9500
C256 H256 0.9500
C256 C264 1.37(3)
C256 C303 1.38(3)
C264 H264 0.9500
C266 H266 0.9500
C272 H272 0.9500
C277 H277 0.9500
C277 C288 1.32(4)
C277 C304 1.31(4)
C280 H280 0.9500
C280 C345 1.40(3)
C282 H282 0.9500
C282 C321 1.33(3)
C285 H285 0.9500
C288 H288 0.9500
C295 H295 0.9500
C302 H302 0.9500
C302 C248 1.3900
C302 C237 1.3900
C248 H248 0.9500
C248 C89 1.3900
C89 H89 0.9500
C89 C58 1.3900
C58 H58 0.9500
C58 C3BA 1.3900
C3BA C237 1.3900
C237 H237 0.9500
C303 H303 0.9500
C304 H304 0.9500
C321 H321 0.9500
C210 C343 1.3900
C210 C255 1.3900
C210 C9BA 1.491(13)
C343 H343 0.9500
C343 C361 1.3900
C361 H361 0.9500
C361 C483 1.3900
C483 H483 0.9500
C483 C314 1.3900
C314 H314 0.9500
C314 C255 1.3900
C255 H255 0.9500
C345 H345 0.9500
C358 H358 0.9500
C358 C104 1.3900
C358 C290 1.3900
C104 C364 1.3900
C364 H364 0.9500
C364 C298 1.3900
C298 H298 0.9500
C298 C187 1.3900
C187 H187 0.9500
C187 C290 1.3900
C290 H290 0.9500
C2AA C1AA 1.198(18)
C2 C8DA 1.141(18)
C7 H7 0.9500
C7 C7BA 1.3900
C7 C90 1.3900
C7BA C44 1.3900
C7BA C8DA 1.481(17)
C44 H44 0.9500
C44 C46 1.3900
C46 H46 0.9500
C46 C72 1.3900
C72 H72 0.9500
C72 C90 1.3900
C90 H90 0.9500
C19 H19 0.9500
C19 C6AA 1.3900
C19 C42 1.3900
C6AA C22 1.3900
C22 H22 0.9500
C22 C5DA 1.3900
C5DA H5DA 0.9500
C5DA C0BA 1.3900
C0BA H0BA 0.9500
C0BA C42 1.3900
C42 H42 0.9500
C8BA C9BA 1.239(18)
C10 H10 0.9500
C10 C14 1.3900
C10 C43 1.3900
C14 H14 0.9500
C14 C16 1.3900
C16 C17 1.3900
C16 C60 1.56(2)
C17 H17 0.9500
C17 C39 1.3900
C39 H39 0.9500
C39 C43 1.3900
C43 H43 0.9500
C60 H60A 0.9800
C60 H60B 0.9800
C60 H60C 0.9800

loop_
_platon_squeeze_void_nr
_platon_squeeze_void_average_x
_platon_squeeze_void_average_y
_platon_squeeze_void_average_z
_platon_squeeze_void_volume
_platon_squeeze_void_count_electrons
_platon_squeeze_void_content
1 -0.500 0.371 -0.105 8640 2194 ' '
